data_7006740
loop_
_publ_author_name
'Baskar, Viswanathan'
'Roesky, Peter W.'

_publ_section_title
;
 Lanthanide hydroxide cubane clusters anchoring ferrocenes: model
 compounds for fixation of organometallic fragments on a lanthanide
 oxide surface.
;
_journal_issue 5
_journal_name_full 'Dalton transactions (Cambridge, England : 2003)'
_journal_page_first 676
_journal_page_last 679
_journal_paper_doi 10.1039/b513469b
_journal_year 2006
_chemical_formula_sum 'C194 H172 Fe8 Lu4 O20'
_chemical_formula_weight 3970.00
_chemical_name_systematic
;
?
;
_space_group_IT_number 2
_symmetry_cell_setting triclinic
_symmetry_space_group_name_Hall '-P 1'
_symmetry_space_group_name_H-M 'P -1'
_atom_sites_solution_hydrogens geom
_atom_sites_solution_primary direct
_atom_sites_solution_secondary difmap
_audit_creation_method SHELXL-97
_cell_angle_alpha 81.718(3)
_cell_angle_beta 81.397(3)
_cell_angle_gamma 79.664(3)
_cell_formula_units_Z 2
_cell_length_a 16.5631(6)
_cell_length_b 19.8519(6)
_cell_length_c 25.6123(9)
_cell_measurement_temperature 173(2)
_cell_volume 8132.0(5)
_computing_cell_refinement 'STOE X-AREA'
_computing_data_collection 'STOE X-AREA'
_computing_data_reduction 'STOE X-RED'
_computing_molecular_graphics 'Diamond 2.1e'
_computing_structure_refinement 'SHELXL-97 (Sheldrick, 1997)'
_computing_structure_solution 'SHELXS-97 (Sheldrick, 1997)'
_diffrn_ambient_temperature 173(2)
_diffrn_measured_fraction_theta_full 0.980
_diffrn_measured_fraction_theta_max 0.980
_diffrn_measurement_device_type 'STOE IPDS 2T'
_diffrn_measurement_method 'area detector'
_diffrn_radiation_monochromator graphite
_diffrn_radiation_source 'fine-focus sealed tube'
_diffrn_radiation_type MoK\a
_diffrn_radiation_wavelength 0.71073
_diffrn_reflns_av_R_equivalents 0.0596
_diffrn_reflns_av_sigmaI/netI 0.0651
_diffrn_reflns_limit_h_max 20
_diffrn_reflns_limit_h_min -20
_diffrn_reflns_limit_k_max 25
_diffrn_reflns_limit_k_min -24
_diffrn_reflns_limit_l_max 32
_diffrn_reflns_limit_l_min -32
_diffrn_reflns_number 71538
_diffrn_reflns_theta_full 26.87
_diffrn_reflns_theta_max 26.87
_diffrn_reflns_theta_min 2.74
_exptl_absorpt_coefficient_mu 3.161
_exptl_absorpt_correction_T_max 0.6094
_exptl_absorpt_correction_T_min 0.2721
_exptl_absorpt_correction_type integration
_exptl_crystal_colour red
_exptl_crystal_density_diffrn 1.621
_exptl_crystal_density_method 'not measured'
_exptl_crystal_description prism
_exptl_crystal_F_000 3976
_exptl_crystal_size_max 0.643
_exptl_crystal_size_mid 0.432
_exptl_crystal_size_min 0.174
_refine_diff_density_max 3.029
_refine_diff_density_min -2.413
_refine_diff_density_rms 0.167
_refine_ls_extinction_method none
_refine_ls_goodness_of_fit_ref 0.974
_refine_ls_hydrogen_treatment constr
_refine_ls_matrix_type full
_refine_ls_number_parameters 1369
_refine_ls_number_reflns 34331
_refine_ls_number_restraints 0
_refine_ls_restrained_S_all 0.974
_refine_ls_R_factor_all 0.0791
_refine_ls_R_factor_gt 0.0559
_refine_ls_shift/su_max 0.001
_refine_ls_shift/su_mean 0.000
_refine_ls_structure_factor_coef Fsqd
_refine_ls_weighting_details 'calc w=1/[\s^2^(Fo^2^)+(0.1018P)^2^+0.0000P] where P=(Fo^2^+2Fc^2^)/3'
_refine_ls_weighting_scheme calc
_refine_ls_wR_factor_gt 0.1443
_refine_ls_wR_factor_ref 0.1546
_reflns_number_gt 25062
_reflns_number_total 34331
_reflns_threshold_expression >2sigma(I)
_cod_data_source_file b513469b.txt
_cod_data_source_block 2
_cod_database_code 7006740

loop_
_symmetry_equiv_pos_as_xyz
'x, y, z'
'-x, -y, -z'

loop_
_atom_site_label
_atom_site_type_symbol
_atom_site_fract_x
_atom_site_fract_y
_atom_site_fract_z
_atom_site_U_iso_or_equiv
_atom_site_adp_type
_atom_site_occupancy
_atom_site_symmetry_multiplicity
_atom_site_calc_flag
_atom_site_refinement_flags
_atom_site_disorder_assembly
_atom_site_disorder_group
C1 C 0.7146(4) 0.3892(4) 0.2557(3) 0.0377(15) Uani 1 1 d . . .
C2 C 0.7857(5) 0.4193(5) 0.2544(4) 0.0498(19) Uani 1 1 d . . .
H2 H 0.7834 0.4676 0.2455 0.060 Uiso 1 1 calc R . .
C3 C 0.8585(5) 0.3784(5) 0.2662(4) 0.057(2) Uani 1 1 d . . .
H3 H 0.9068 0.3990 0.2636 0.069 Uiso 1 1 calc R . .
C4 C 0.8635(5) 0.3105(5) 0.2813(4) 0.059(2) Uani 1 1 d . . .
H4 H 0.9140 0.2843 0.2912 0.071 Uiso 1 1 calc R . .
C5 C 0.7946(5) 0.2776(5) 0.2826(4) 0.058(2) Uani 1 1 d . . .
H5 H 0.7981 0.2292 0.2923 0.069 Uiso 1 1 calc R . .
C6 C 0.7219(5) 0.3175(4) 0.2693(3) 0.0472(18) Uani 1 1 d . . .
H6 H 0.6751 0.2958 0.2695 0.057 Uiso 1 1 calc R . .
C7 C 0.6336(4) 0.4294(4) 0.2436(3) 0.0355(15) Uani 1 1 d . . .
C8 C 0.6175(4) 0.5016(4) 0.2431(3) 0.0361(15) Uani 1 1 d . . .
H8 H 0.6602 0.5231 0.2511 0.043 Uiso 1 1 calc R . .
C9 C 0.5445(4) 0.5438(4) 0.2318(3) 0.0350(14) Uani 1 1 d . . .
C10 C 0.5367(5) 0.6193(4) 0.2267(3) 0.0384(15) Uani 1 1 d . . .
C11 C 0.5940(5) 0.6607(4) 0.2386(3) 0.0470(18) Uani 1 1 d . . .
H11 H 0.6475 0.6438 0.2489 0.056 Uiso 1 1 calc R . .
C12 C 0.5565(6) 0.7302(4) 0.2323(4) 0.053(2) Uani 1 1 d . . .
H12 H 0.5805 0.7683 0.2374 0.064 Uiso 1 1 calc R . .
C13 C 0.4782(6) 0.7339(4) 0.2173(3) 0.053(2) Uani 1 1 d . . .
H13 H 0.4398 0.7750 0.2111 0.063 Uiso 1 1 calc R . .
C14 C 0.4653(5) 0.6666(4) 0.2127(3) 0.0450(18) Uani 1 1 d . . .
H14 H 0.4174 0.6549 0.2022 0.054 Uiso 1 1 calc R . .
C15 C 0.4567(6) 0.6024(5) 0.3514(3) 0.052(2) Uani 1 1 d . . .
H15 H 0.4698 0.5538 0.3518 0.062 Uiso 1 1 calc R . .
C16 C 0.5088(7) 0.6470(5) 0.3655(3) 0.060(2) Uani 1 1 d . . .
H16 H 0.5616 0.6331 0.3773 0.073 Uiso 1 1 calc R . .
C17 C 0.4649(8) 0.7157(5) 0.3580(4) 0.071(3) Uani 1 1 d . . .
H17 H 0.4838 0.7562 0.3635 0.085 Uiso 1 1 calc R . .
C18 C 0.3878(7) 0.7130(6) 0.3407(4) 0.072(3) Uani 1 1 d . . .
H18 H 0.3461 0.7512 0.3327 0.086 Uiso 1 1 calc R . .
C19 C 0.3847(6) 0.6436(6) 0.3375(5) 0.070(3) Uani 1 1 d . . .
H19 H 0.3396 0.6272 0.3273 0.084 Uiso 1 1 calc R . .
C20 C 0.2290(6) 0.5022(5) 0.3737(4) 0.064(2) Uiso 1 1 d . . .
C21 C 0.2080(11) 0.5158(9) 0.4268(8) 0.125(5) Uiso 1 1 d . . .
H21 H 0.2495 0.5101 0.4497 0.150 Uiso 1 1 calc R . .
C22 C 0.1245(12) 0.5379(10) 0.4453(9) 0.142(6) Uiso 1 1 d . . .
H22 H 0.1075 0.5442 0.4817 0.170 Uiso 1 1 calc R B .
C23 C 0.0659(14) 0.5508(11) 0.4080(9) 0.150(7) Uiso 1 1 d . B .
H23 H 0.0084 0.5591 0.4203 0.180 Uiso 1 1 calc R A 1
C24A C 0.0918(16) 0.5514(14) 0.3538(12) 0.076(7) Uiso 0.50 1 d P B 1
H24A H 0.0550 0.5718 0.3287 0.091 Uiso 0.50 1 calc PR B 1
C25A C 0.1703(16) 0.5224(14) 0.3373(12) 0.068(8) Uiso 0.50 1 d P B 1
H25A H 0.1860 0.5155 0.3010 0.082 Uiso 0.50 1 calc PR B 1
C24B C 0.0850(13) 0.5249(12) 0.3610(9) 0.060(5) Uiso 0.50 1 d P B 2
H24B H 0.0429 0.5216 0.3405 0.072 Uiso 0.50 1 calc PR B 2
C25B C 0.1663(11) 0.5034(11) 0.3438(8) 0.041(5) Uiso 0.50 1 d P B 2
H25B H 0.1803 0.4885 0.3094 0.049 Uiso 0.50 1 calc PR B 2
C26 C 0.3171(5) 0.4715(4) 0.3542(3) 0.0453(18) Uani 1 1 d . B .
C27 C 0.3688(5) 0.4376(4) 0.3909(3) 0.0470(19) Uani 1 1 d . . .
H27 H 0.3484 0.4375 0.4276 0.056 Uiso 1 1 calc R B .
C28 C 0.4497(5) 0.4031(4) 0.3772(3) 0.0437(17) Uani 1 1 d . B .
C29 C 0.4988(5) 0.3618(5) 0.4169(3) 0.0501(19) Uani 1 1 d . . .
C30 C 0.4828(6) 0.3596(5) 0.4736(3) 0.056(2) Uani 1 1 d . B .
H30 H 0.4373 0.3852 0.4932 0.067 Uiso 1 1 calc R . .
C31 C 0.5475(7) 0.3123(5) 0.4950(4) 0.065(3) Uani 1 1 d . . .
H31 H 0.5532 0.3014 0.5318 0.078 Uiso 1 1 calc R B .
C32 C 0.6025(7) 0.2839(5) 0.4530(4) 0.065(3) Uani 1 1 d . B .
H32 H 0.6509 0.2505 0.4564 0.079 Uiso 1 1 calc R . .
C33 C 0.5718(5) 0.3143(4) 0.4052(3) 0.0505(19) Uani 1 1 d . B .
H33 H 0.5963 0.3045 0.3706 0.061 Uiso 1 1 calc R . .
C34 C 0.6365(6) 0.4703(5) 0.3975(4) 0.058(2) Uani 1 1 d . . .
H34 H 0.6226 0.4875 0.3629 0.070 Uiso 1 1 calc R B .
C35 C 0.5925(6) 0.4907(5) 0.4458(4) 0.055(2) Uani 1 1 d . B .
H35 H 0.5431 0.5235 0.4492 0.066 Uiso 1 1 calc R . .
C36 C 0.6335(6) 0.4548(5) 0.4874(4) 0.061(2) Uani 1 1 d . . .
H36 H 0.6174 0.4595 0.5241 0.073 Uiso 1 1 calc R B .
C37 C 0.7024(6) 0.4105(6) 0.4666(4) 0.068(3) Uani 1 1 d . B .
H37 H 0.7409 0.3798 0.4863 0.082 Uiso 1 1 calc R . .
C38 C 0.7041(6) 0.4203(6) 0.4098(5) 0.071(3) Uani 1 1 d . B .
H38 H 0.7440 0.3970 0.3850 0.085 Uiso 1 1 calc R . .
C39 C 0.1182(7) 0.3309(6) 0.4045(5) 0.079(3) Uiso 1 1 d . . .
C40 C 0.0792(13) 0.3164(11) 0.4554(9) 0.147(7) Uiso 1 1 d . . .
H40 H 0.1118 0.2944 0.4824 0.176 Uiso 1 1 calc R . .
C41 C -0.0064(19) 0.3330(15) 0.4686(14) 0.209(11) Uiso 1 1 d . . .
H41 H -0.0312 0.3225 0.5041 0.251 Uiso 1 1 calc R . .
C42 C -0.0526(14) 0.3634(11) 0.4312(10) 0.153(7) Uiso 1 1 d . . .
H42 H -0.1104 0.3767 0.4403 0.183 Uiso 1 1 calc R . .
C43 C -0.0175(9) 0.3759(8) 0.3790(7) 0.102(4) Uiso 1 1 d . . .
H43 H -0.0501 0.3965 0.3516 0.122 Uiso 1 1 calc R . .
C44 C 0.0674(7) 0.3571(6) 0.3685(5) 0.078(3) Uiso 1 1 d . . .
H44 H 0.0915 0.3635 0.3325 0.093 Uiso 1 1 calc R . .
C45 C 0.2067(6) 0.3095(5) 0.3902(4) 0.057(2) Uiso 1 1 d . . .
C46 C 0.25646(5) 0.28326(4) 0.42757(4) 0.070(3) Uani 1 1 d . . .
H46 H 0.2329 0.2834 0.4637 0.084 Uiso 1 1 calc R . .
C47 C 0.34018(5) 0.25582(4) 0.41730(4) 0.059(2) Uani 1 1 d R . .
C48 C 0.38782(5) 0.22181(4) 0.46170(4) 0.072(3) Uani 1 1 d R . .
C49 C 0.36142(5) 0.21653(4) 0.51729(4) 0.096(4) Uani 1 1 d R . .
H49 H 0.3116 0.2380 0.5358 0.115 Uiso 1 1 calc R . .
C50 C 0.43189(5) 0.16858(4) 0.53933(4) 0.102(4) Uiso 1 1 d R . .
H50 H 0.4317 0.1546 0.5764 0.123 Uiso 1 1 calc R . .
C51 C 0.49759(5) 0.14578(4) 0.50233(4) 0.097(4) Uiso 1 1 d R . .
H51 H 0.5486 0.1170 0.5080 0.117 Uiso 1 1 calc R . .
C52 C 0.46786(5) 0.17747(4) 0.45280(4) 0.083(4) Uani 1 1 d R . .
H52 H 0.4969 0.1703 0.4186 0.100 Uiso 1 1 calc R . .
C53 C 0.32609(5) 0.08211(4) 0.44147(4) 0.094(4) Uani 1 1 d R . .
H53 H 0.3222 0.0996 0.4052 0.113 Uiso 1 1 calc R . .
C54 C 0.26655(5) 0.10028(4) 0.48442(4) 0.097(4) Uani 1 1 d R . .
H54 H 0.2154 0.1305 0.4821 0.116 Uiso 1 1 calc R . .
C55 C 0.29960(5) 0.06164(4) 0.53708(4) 0.135(7) Uani 1 1 d R . .
H55 H 0.2755 0.0646 0.5729 0.162 Uiso 1 1 calc R . .
C56 C 0.37655(5) 0.02034(4) 0.51685(4) 0.113(5) Uani 1 1 d R . .
H56 H 0.4123 -0.0116 0.5378 0.136 Uiso 1 1 calc R . .
C57 C 0.38973(5) 0.03612(4) 0.45928(4) 0.102(4) Uani 1 1 d R . .
H57 H 0.4368 0.0167 0.4371 0.123 Uiso 1 1 calc R . .
C58 C 0.43124(5) 0.03448(4) 0.29987(4) 0.0494(19) Uani 1 1 d R . .
C59 C 0.42116(5) -0.02718(4) 0.28368(4) 0.068(3) Uani 1 1 d R . .
H59 H 0.3768 -0.0278 0.2642 0.081 Uiso 1 1 calc R . .
C60 C 0.47655(5) -0.08947(4) 0.29592(4) 0.089(4) Uani 1 1 d R . .
H60 H 0.4673 -0.1321 0.2871 0.107 Uiso 1 1 calc R . .
C61 C 0.54678(5) -0.08631(4) 0.32194(4) 0.083(4) Uani 1 1 d R . .
H61 H 0.5862 -0.1265 0.3291 0.099 Uiso 1 1 calc R . .
C62 C 0.55538(5) -0.02742(4) 0.33550(4) 0.081(3) Uani 1 1 d R . .
H62 H 0.6015 -0.0256 0.3530 0.097 Uiso 1 1 calc R . .
C63 C 0.49806(5) 0.03461(4) 0.32514(4) 0.065(3) Uani 1 1 d R . .
H63 H 0.5067 0.0763 0.3360 0.078 Uiso 1 1 calc R . .
C64 C 0.37122(5) 0.10105(4) 0.28738(4) 0.0447(17) Uani 1 1 d R . .
C65 C 0.29836(5) 0.10049(4) 0.26526(4) 0.059(2) Uani 1 1 d R . .
H65 H 0.2904 0.0588 0.2540 0.070 Uiso 1 1 calc R . .
C66 C 0.23724(5) 0.15874(4) 0.25913(4) 0.0488(19) Uani 1 1 d R . .
C67 C 0.15901(5) 0.15046(4) 0.24225(4) 0.059(2) Uani 1 1 d R . .
C68 C 0.13601(5) 0.08900(4) 0.23445(4) 0.071(3) Uani 1 1 d R . .
H68 H 0.1700 0.0450 0.2358 0.085 Uiso 1 1 calc R . .
C69 C 0.05084(5) 0.10434(4) 0.22397(4) 0.093(4) Uani 1 1 d R . .
H69 H 0.0198 0.0723 0.2157 0.111 Uiso 1 1 calc R . .
C70 C 0.02171(5) 0.17442(4) 0.22797(4) 0.081(4) Uani 1 1 d R . .
H70 H -0.0335 0.1971 0.2257 0.097 Uiso 1 1 calc R . .
C71 C 0.08875(5) 0.20568(4) 0.23599(4) 0.055(2) Uani 1 1 d R . .
H71 H 0.0880 0.2534 0.2371 0.066 Uiso 1 1 calc R . .
C72 C 0.10703(5) 0.13181(4) 0.36690(4) 0.105(5) Uani 1 1 d R . .
H72 H 0.1567 0.1458 0.3725 0.126 Uiso 1 1 calc R . .
C73 C 0.09388(5) 0.05549(4) 0.35835(4) 0.121(6) Uani 1 1 d R . .
H73 H 0.1331 0.0144 0.3568 0.145 Uiso 1 1 calc R . .
C74 C 0.01016(5) 0.06617(4) 0.35399(4) 0.109(5) Uani 1 1 d R . .
H74 H -0.0177 0.0303 0.3488 0.131 Uiso 1 1 calc R . .
C75 C -0.03158(5) 0.13583(4) 0.35799(4) 0.101(5) Uani 1 1 d R . .
H75 H -0.0889 0.1521 0.3566 0.121 Uiso 1 1 calc R . .
C76 C 0.02631(5) 0.17406(4) 0.36420(4) 0.097(4) Uani 1 1 d R . .
H76 H 0.0152 0.2223 0.3665 0.116 Uiso 1 1 calc R . .
C77 C 0.69376(5) 0.10618(4) 0.29053(4) 0.0439(17) Uani 1 1 d R . .
C78 C 0.67551(5) 0.13491(4) 0.33817(4) 0.053(2) Uani 1 1 d R . .
H78 H 0.6301 0.1714 0.3419 0.063 Uiso 1 1 calc R . .
C79 C 0.72287(5) 0.11149(4) 0.38205(4) 0.068(3) Uani 1 1 d R . .
H79 H 0.7089 0.1307 0.4148 0.082 Uiso 1 1 calc R . .
C80 C 0.79177(5) 0.05799(4) 0.37376(4) 0.064(2) Uani 1 1 d R . .
H80 H 0.8246 0.0415 0.4018 0.077 Uiso 1 1 calc R . .
C81 C 0.81211(5) 0.03005(4) 0.32823(4) 0.076(3) Uani 1 1 d R . .
H81 H 0.8588 -0.0053 0.3245 0.091 Uiso 1 1 calc R . .
C82 C 0.76489(5) 0.05253(4) 0.28538(4) 0.067(3) Uani 1 1 d R . .
H82 H 0.7801 0.0323 0.2532 0.080 Uiso 1 1 calc R . .
C83 C 0.63833(5) 0.12833(4) 0.24850(4) 0.0418(16) Uani 1 1 d R . .
C84 C 0.62398(5) 0.07997(4) 0.21914(4) 0.0468(18) Uani 1 1 d R . .
H84 H 0.6585 0.0362 0.2202 0.056 Uiso 1 1 calc R . .
C85 C 0.55765(5) 0.09441(4) 0.18688(4) 0.0421(17) Uani 1 1 d R . .
C86 C 0.52860(5) 0.03571(4) 0.16681(4) 0.0463(18) Uani 1 1 d R . .
C87 C 0.46690(5) 0.04516(4) 0.13233(4) 0.054(2) Uani 1 1 d R . .
H87 H 0.4359 0.0877 0.1193 0.065 Uiso 1 1 calc R . .
C88 C 0.46064(5) -0.02153(4) 0.12124(4) 0.068(3) Uani 1 1 d R . .
H88 H 0.4224 -0.0312 0.1003 0.082 Uiso 1 1 calc R . .
C89 C 0.51791(5) -0.06992(4) 0.14526(4) 0.066(3) Uani 1 1 d R . .
H89 H 0.5253 -0.1181 0.1434 0.079 Uiso 1 1 calc R . .
C90 C 0.56634(5) -0.03619(4) 0.17441(4) 0.061(2) Uani 1 1 d R . .
H90 H 0.6113 -0.0565 0.1935 0.073 Uiso 1 1 calc R . .
C91 C 0.64998(5) 0.06787(4) 0.05466(4) 0.058(2) Uani 1 1 d R . .
H91 H 0.6530 0.1118 0.0642 0.069 Uiso 1 1 calc R . .
C92 C 0.59351(5) 0.05430(4) 0.02082(4) 0.059(2) Uani 1 1 d R . .
H92 H 0.5537 0.0874 0.0038 0.070 Uiso 1 1 calc R . .
C93 C 0.60949(5) -0.02063(4) 0.01771(4) 0.064(2) Uani 1 1 d R . .
H93 H 0.5817 -0.0447 -0.0017 0.077 Uiso 1 1 calc R . .
C94 C 0.67350(5) -0.05009(4) 0.04871(4) 0.063(2) Uani 1 1 d R . .
H94 H 0.6954 -0.0978 0.0539 0.076 Uiso 1 1 calc R . .
C95 C 0.70090(5) 0.00379(4) 0.07156(4) 0.062(2) Uani 1 1 d R . .
H95 H 0.7439 -0.0021 0.0933 0.075 Uiso 1 1 calc R . .
C96 C 0.50710(5) 0.24405(4) 0.01768(4) 0.0371(15) Uani 1 1 d R . .
C97 C 0.42386(5) 0.23364(4) 0.02777(4) 0.0430(17) Uani 1 1 d R . .
H97 H 0.3943 0.2359 0.0624 0.052 Uiso 1 1 calc R . .
C98 C 0.38522(5) 0.21996(4) -0.01346(4) 0.054(2) Uani 1 1 d R . .
H98 H 0.3293 0.2127 -0.0064 0.065 Uiso 1 1 calc R . .
C99 C 0.42658(5) 0.21676(4) -0.06454(4) 0.062(2) Uani 1 1 d R . .
H99 H 0.3988 0.2085 -0.0923 0.074 Uiso 1 1 calc R . .
C100 C 0.50597(5) 0.22546(4) -0.07438(4) 0.069(3) Uani 1 1 d R . .
H100 H 0.5344 0.2223 -0.1092 0.083 Uiso 1 1 calc R . .
C101 C 0.54871(5) 0.23934(4) -0.03418(4) 0.0485(18) Uani 1 1 d R . .
H101 H 0.6050 0.2454 -0.0421 0.058 Uiso 1 1 calc R . .
C102 C 0.54664(5) 0.25953(4) 0.06295(4) 0.0355(14) Uani 1 1 d R . .
C103 C 0.62982(5) 0.26590(4) 0.05579(4) 0.0407(16) Uani 1 1 d R . .
H103 H 0.6607 0.2605 0.0219 0.049 Uiso 1 1 calc R . .
C104 C 0.67121(5) 0.28027(4) 0.09741(4) 0.0369(15) Uani 1 1 d R . .
C105 C 0.75800(5) 0.29142(4) 0.08564(4) 0.0468(18) Uani 1 1 d R . .
C106 C 0.80556(5) 0.30154(4) 0.12468(4) 0.0494(19) Uani 1 1 d R . .
H106 H 0.7861 0.3044 0.1612 0.059 Uiso 1 1 calc R . .
C107 C 0.88885(5) 0.30674(4) 0.09942(4) 0.062(3) Uani 1 1 d R . .
H107 H 0.9340 0.3133 0.1160 0.075 Uiso 1 1 calc R . .
C108 C 0.88939(5) 0.29989(4) 0.04340(4) 0.058(2) Uani 1 1 d R . .
H108 H 0.9362 0.2997 0.0170 0.069 Uiso 1 1 calc R . .
C109 C 0.80945(5) 0.29354(4) 0.03489(4) 0.0491(19) Uani 1 1 d R . .
H109 H 0.7922 0.2911 0.0016 0.059 Uiso 1 1 calc R . .
C110 C 0.80987(5) 0.12640(4) 0.12295(4) 0.064(3) Uani 1 1 d R . .
H110 H 0.7544 0.1234 0.1379 0.077 Uiso 1 1 calc R . .
C111 C 0.87263(5) 0.13498(4) 0.15104(4) 0.063(2) Uani 1 1 d R . .
H111 H 0.8675 0.1395 0.1879 0.076 Uiso 1 1 calc R . .
C112 C 0.94783(5) 0.13574(4) 0.11291(4) 0.061(2) Uani 1 1 d R . .
H112 H 1.0009 0.1401 0.1206 0.073 Uiso 1 1 calc R . .
C113 C 0.92718(5) 0.12868(4) 0.06232(4) 0.063(2) Uani 1 1 d R . .
H113 H 0.9636 0.1279 0.0299 0.075 Uiso 1 1 calc R . .
C114 C 0.84122(5) 0.12291(4) 0.06928(4) 0.068(3) Uani 1 1 d R . .
H114 H 0.8105 0.1176 0.0421 0.082 Uiso 1 1 calc R . .
C115 C 0.29713(5) 0.60492(4) 0.15507(4) 0.0409(17) Uani 1 1 d R . .
C116 C 0.26094(5) 0.60261(4) 0.20854(4) 0.0505(19) Uani 1 1 d R . .
H116 H 0.2596 0.5597 0.2302 0.061 Uiso 1 1 calc R . .
C117 C 0.22720(5) 0.66398(4) 0.22909(4) 0.070(3) Uani 1 1 d R . .
H117 H 0.2004 0.6627 0.2646 0.084 Uiso 1 1 calc R . .
C118 C 0.23215(5) 0.72893(4) 0.19759(4) 0.073(3) Uani 1 1 d R . .
H118 H 0.2062 0.7706 0.2113 0.087 Uiso 1 1 calc R . .
C119 C 0.27300(5) 0.73047(4) 0.14942(4) 0.070(3) Uani 1 1 d R . .
H119 H 0.2829 0.7735 0.1304 0.085 Uiso 1 1 calc R . .
C120 C 0.30304(5) 0.66820(4) 0.12489(4) 0.056(2) Uani 1 1 d R . .
H120 H 0.3265 0.6705 0.0886 0.068 Uiso 1 1 calc R . .
C121 C 0.32758(5) 0.53538(4) 0.13339(4) 0.0350(14) Uani 1 1 d R . .
C122 C 0.34018(5) 0.53588(4) 0.07751(4) 0.0389(16) Uani 1 1 d R . .
H122 H 0.3290 0.5787 0.0559 0.047 Uiso 1 1 calc R . .
C123 C 0.36816(5) 0.47661(4) 0.05253(4) 0.0329(14) Uani 1 1 d R . .
C124 C 0.39314(5) 0.48286(4) -0.00626(4) 0.0376(15) Uani 1 1 d R . .
C125 C 0.37744(5) 0.54544(4) -0.04282(4) 0.049(2) Uani 1 1 d R . .
H125 H 0.3505 0.5897 -0.0344 0.059 Uiso 1 1 calc R . .
C126 C 0.41214(5) 0.52546(4) -0.09534(4) 0.057(2) Uani 1 1 d R . .
H126 H 0.4122 0.5549 -0.1280 0.069 Uiso 1 1 calc R . .
C127 C 0.44588(5) 0.45399(4) -0.08876(4) 0.053(2) Uani 1 1 d R . .
H127 H 0.4718 0.4278 -0.1167 0.063 Uiso 1 1 calc R . .
C128 C 0.43465(5) 0.42758(4) -0.03322(4) 0.0447(17) Uani 1 1 d R . .
H128 H 0.4520 0.3817 -0.0179 0.054 Uiso 1 1 calc R . .
C129 C 0.21363(5) 0.44103(4) -0.02268(4) 0.0469(18) Uani 1 1 d R . .
H129 H 0.1983 0.4331 0.0147 0.056 Uiso 1 1 calc R . .
C130 C 0.19851(5) 0.50621(4) -0.05597(4) 0.0479(18) Uani 1 1 d R . .
H130 H 0.1718 0.5489 -0.0443 0.057 Uiso 1 1 calc R . .
C131 C 0.23115(5) 0.49484(4) -0.11004(4) 0.051(2) Uani 1 1 d R . .
H131 H 0.2290 0.5284 -0.1405 0.062 Uiso 1 1 calc R . .
C132 C 0.26761(5) 0.42301(4) -0.10920(4) 0.054(2) Uani 1 1 d R . .
H132 H 0.2949 0.4009 -0.1390 0.065 Uiso 1 1 calc R . .
C133 C 0.25546(5) 0.39123(4) -0.05591(4) 0.052(2) Uani 1 1 d R . .
H133 H 0.2727 0.3439 -0.0444 0.063 Uiso 1 1 calc R . .
C134 C 0.17752(5) 0.25166(4) 0.08309(4) 0.0386(16) Uani 1 1 d R . .
C135 C 0.12487(5) 0.26572(4) 0.04229(4) 0.0484(19) Uani 1 1 d R . .
H135 H 0.0968 0.3111 0.0333 0.058 Uiso 1 1 calc R . .
C136 C 0.11534(5) 0.21074(4) 0.01556(4) 0.059(2) Uani 1 1 d R . .
H136 H 0.0808 0.2197 -0.0119 0.071 Uiso 1 1 calc R . .
C137 C 0.15411(5) 0.14551(4) 0.02810(4) 0.061(3) Uani 1 1 d R . .
H137 H 0.1475 0.1096 0.0090 0.073 Uiso 1 1 calc R . .
C138 C 0.20516(5) 0.13069(4) 0.07020(4) 0.062(2) Uani 1 1 d R . .
H138 H 0.2309 0.0848 0.0801 0.074 Uiso 1 1 calc R . .
C139 C 0.21619(5) 0.18280(4) 0.09572(4) 0.052(2) Uani 1 1 d R . .
H139 H 0.2511 0.1729 0.1230 0.062 Uiso 1 1 calc R . .
C140 C 0.19052(5) 0.30846(4) 0.11146(4) 0.0323(14) Uani 1 1 d R . .
C141 C 0.12552(5) 0.35904(4) 0.12496(4) 0.0378(15) Uani 1 1 d R . .
H141 H 0.0739 0.3588 0.1132 0.045 Uiso 1 1 calc R . .
C142 C 0.13150(5) 0.41098(4) 0.15514(4) 0.0341(14) Uani 1 1 d R . .
C143 C 0.05722(5) 0.46115(4) 0.17308(4) 0.0349(14) Uani 1 1 d R . .
C144 C -0.02496(5) 0.46831(4) 0.15943(4) 0.0451(18) Uani 1 1 d R . .
H144 H -0.0435 0.4400 0.1383 0.054 Uiso 1 1 calc R . .
C145 C -0.07480(5) 0.52627(4) 0.18345(4) 0.0467(18) Uani 1 1 d R . .
H145 H -0.1318 0.5427 0.1811 0.056 Uiso 1 1 calc R . .
C146 C -0.02299(5) 0.55385(4) 0.21097(4) 0.0473(18) Uani 1 1 d R . .
H146 H -0.0400 0.5923 0.2304 0.057 Uiso 1 1 calc R . .
C147 C 0.05857(5) 0.51543(4) 0.20521(4) 0.0446(17) Uani 1 1 d R . .
H147 H 0.1050 0.5237 0.2196 0.054 Uiso 1 1 calc R . .
C148 C 0.11219(5) 0.57346(4) 0.07034(4) 0.058(2) Uani 1 1 d R . .
H148 H 0.1653 0.5459 0.0653 0.070 Uiso 1 1 calc R . .
C149 C 0.09437(5) 0.62786(4) 0.09765(4) 0.064(2) Uani 1 1 d R . .
H149 H 0.1323 0.6452 0.1145 0.077 Uiso 1 1 calc R . .
C150 C 0.00693(5) 0.65619(4) 0.09721(4) 0.067(3) Uani 1 1 d R . .
H150 H -0.0216 0.6951 0.1137 0.080 Uiso 1 1 calc R . .
C151 C -0.02780(5) 0.61636(4) 0.06848(4) 0.065(3) Uani 1 1 d R . .
H151 H -0.0841 0.6232 0.0625 0.078 Uiso 1 1 calc R . .
C152 C 0.03820(5) 0.56170(4) 0.04895(4) 0.061(2) Uani 1 1 d R . .
H152 H 0.0341 0.5272 0.0277 0.073 Uiso 1 1 calc R . .
C153 C 0.01134(5) -0.08006(4) 0.08100(4) 0.119(5) Uani 1 1 d R . .
C154 C 0.04010(5) -0.15143(4) 0.08999(4) 0.115(6) Uani 1 1 d R . .
H154 H 0.0018 -0.1822 0.1029 0.138 Uiso 1 1 calc R . .
C155 C 0.12419(5) -0.17735(4) 0.08014(4) 0.133(6) Uani 1 1 d R . .
H155 H 0.1434 -0.2255 0.0862 0.160 Uiso 1 1 calc R . .
C156 C 0.17953(5) -0.13191(4) 0.06131(4) 0.137(7) Uani 1 1 d R . .
H156 H 0.2370 -0.1490 0.0545 0.164 Uiso 1 1 calc R . .
C157 C 0.15077(5) -0.06055(4) 0.05233(4) 0.125(6) Uani 1 1 d R . .
H157 H 0.1891 -0.0298 0.0394 0.150 Uiso 1 1 calc R . .
C158 C 0.06668(5) -0.03462(4) 0.06218(4) 0.128(6) Uani 1 1 d R . .
H158 H 0.0475 0.0135 0.0561 0.153 Uiso 1 1 calc R . .
C159 C -0.08564(5) -0.04960(4) 0.10705(4) 0.214(12) Uiso 1 1 d R . .
H15A H -0.0851 -0.0087 0.1242 0.321 Uiso 1 1 calc R . .
H15B H -0.1070 -0.0852 0.1334 0.321 Uiso 1 1 calc R . .
H15C H -0.1212 -0.0372 0.0787 0.321 Uiso 1 1 calc R . .
C160 C -0.1932(10) 0.1830(8) -0.4915(6) 0.160(8) Uiso 1 1 d G C -1
C161 C -0.2646(9) 0.1931(6) -0.4554(6) 0.133(6) Uiso 1 1 d G C -1
H161 H -0.2919 0.2385 -0.4506 0.160 Uiso 1 1 calc R C -1
C162 C -0.2959(8) 0.1366(9) -0.4263(6) 0.161(8) Uiso 1 1 d G C -1
H162 H -0.3446 0.1435 -0.4016 0.193 Uiso 1 1 calc R C -1
C163 C -0.2559(11) 0.0702(7) -0.4333(7) 0.233(13) Uiso 1 1 d G C -1
H163 H -0.2773 0.0316 -0.4134 0.279 Uiso 1 1 calc R C -1
C164 C -0.1846(11) 0.0601(7) -0.4694(8) 0.176(9) Uiso 1 1 d G C -1
H164 H -0.1573 0.0146 -0.4742 0.211 Uiso 1 1 calc R C -1
C165 C -0.1533(8) 0.1165(10) -0.4985(6) 0.208(11) Uiso 1 1 d G C -1
H165 H -0.1045 0.1096 -0.5232 0.249 Uiso 1 1 calc R C -1
C166 C -0.154(4) 0.230(3) -0.531(3) 0.51(4) Uiso 1 1 d . C -1
H16A H -0.1900 0.2476 -0.5585 0.767 Uiso 1 1 calc R C -1
H16B H -0.1011 0.2064 -0.5465 0.767 Uiso 1 1 calc R C -1
H16C H -0.1448 0.2689 -0.5138 0.767 Uiso 1 1 calc R C -1
C167 C 0.2045(7) 0.2244(6) -0.1716(5) 0.141(6) Uiso 1 1 d G . .
C168 C 0.1353(8) 0.2512(8) -0.1971(8) 0.239(14) Uiso 1 1 d G . .
H168 H 0.1023 0.2935 -0.1887 0.287 Uiso 1 1 calc R . .
C169 C 0.1143(10) 0.2161(11) -0.2351(8) 0.33(2) Uiso 1 1 d G . .
H169 H 0.0670 0.2344 -0.2525 0.392 Uiso 1 1 calc R . .
C170 C 0.1625(12) 0.1542(10) -0.2474(7) 0.305(19) Uiso 1 1 d G . .
H170 H 0.1481 0.1302 -0.2733 0.366 Uiso 1 1 calc R . .
C171 C 0.2317(11) 0.1274(7) -0.2218(7) 0.186(9) Uiso 1 1 d G . .
H171 H 0.2646 0.0850 -0.2302 0.223 Uiso 1 1 calc R . .
C172 C 0.2527(7) 0.1625(6) -0.1839(6) 0.128(6) Uiso 1 1 d G . .
H172 H 0.3000 0.1441 -0.1664 0.154 Uiso 1 1 calc R . .
C173 C 0.2280(11) 0.2591(8) -0.1384(7) 0.180(9) Uiso 1 1 d G . .
H17A H 0.1889 0.3020 -0.1349 0.270 Uiso 1 1 calc R . .
H17B H 0.2833 0.2699 -0.1520 0.270 Uiso 1 1 calc R . .
H17C H 0.2294 0.2314 -0.1036 0.270 Uiso 1 1 calc R . .
C174 C -0.2595(5) -0.3340(5) 0.3506(3) 0.138(6) Uiso 1 1 d G . .
C175 C -0.2047(5) -0.3754(4) 0.3173(3) 0.164(8) Uiso 1 1 d G . .
H175 H -0.1988 -0.3623 0.2799 0.197 Uiso 1 1 calc R . .
C176 C -0.1587(6) -0.4360(4) 0.3386(3) 0.172(8) Uiso 1 1 d G . .
H176 H -0.1213 -0.4643 0.3158 0.207 Uiso 1 1 calc R . .
C177 C -0.1675(6) -0.4551(4) 0.3933(3) 0.201(11) Uiso 1 1 d G . .
H177 H -0.1360 -0.4965 0.4079 0.241 Uiso 1 1 calc R . .
C178 C -0.2222(5) -0.4137(5) 0.4266(3) 0.191(10) Uiso 1 1 d G . .
H178 H -0.2282 -0.4268 0.4640 0.229 Uiso 1 1 calc R . .
C179 C -0.2683(5) -0.3531(5) 0.4053(3) 0.194(10) Uiso 1 1 d G . .
H179 H -0.3057 -0.3248 0.4281 0.233 Uiso 1 1 calc R . .
C180 C -0.3004(4) -0.2611(5) 0.3335(3) 0.223(12) Uiso 1 1 d G . .
C181 C -0.0540(7) 0.2363(6) -0.3853(3) 0.180(9) Uiso 1 1 d G . .
C182 C -0.0309(8) 0.1714(6) -0.4094(3) 0.215(12) Uiso 1 1 d G . .
H182 H -0.0713 0.1482 -0.4185 0.258 Uiso 1 1 calc R . .
C183 C 0.0610(8) 0.1436(6) -0.4191(3) 0.199(10) Uiso 1 1 d G . .
H183 H 0.0794 0.1014 -0.4339 0.239 Uiso 1 1 calc R . .
C184 C 0.1142(7) 0.1776(6) -0.4070(3) 0.226(13) Uiso 1 1 d G . .
H184 H 0.1708 0.1584 -0.4149 0.271 Uiso 1 1 calc R . .
C185 C 0.0983(7) 0.2398(5) -0.3836(3) 0.180(9) Uiso 1 1 d G . .
H185 H 0.1409 0.2611 -0.3751 0.216 Uiso 1 1 calc R . .
C186 C 0.0142(7) 0.2670(5) -0.3738(3) 0.200(11) Uiso 1 1 d G . .
H186 H 0.0004 0.3090 -0.3585 0.240 Uiso 1 1 calc R . .
C187 C -0.1472(7) 0.2737(6) -0.3753(3) 0.210(11) Uiso 1 1 d G . .
C188 C 0.1201(4) -0.0906(3) 0.2411(3) 0.132(6) Uiso 1 1 d G . .
C189 C 0.1484(4) -0.0811(3) 0.1898(3) 0.107(4) Uiso 1 1 d G . .
H189 H 0.1127 -0.0736 0.1631 0.128 Uiso 1 1 calc R . .
C190 C 0.2465(4) -0.0829(3) 0.1753(3) 0.149(7) Uiso 1 1 d G . .
H190 H 0.2710 -0.0709 0.1400 0.179 Uiso 1 1 calc R . .
C191 C 0.2886(4) -0.1008(4) 0.2128(3) 0.141(6) Uiso 1 1 d G . .
H191 H 0.3471 -0.1091 0.2046 0.170 Uiso 1 1 calc R . .
C192 C 0.2517(4) -0.1105(4) 0.2717(3) 0.150(7) Uiso 1 1 d G . .
H192 H 0.2891 -0.1197 0.2976 0.180 Uiso 1 1 calc R . .
C193 C 0.1736(4) -0.1070(3) 0.2888(3) 0.158(8) Uiso 1 1 d G . .
H193 H 0.1514 -0.1134 0.3252 0.190 Uiso 1 1 calc R . .
C194 C 0.0251(4) -0.0913(3) 0.2568(2) 0.250(14) Uiso 1 1 d G . .
H19A H -0.0061 -0.0490 0.2403 0.375 Uiso 1 1 calc R . .
H19B H 0.0117 -0.0940 0.2956 0.375 Uiso 1 1 calc R . .
H19C H 0.0101 -0.1314 0.2445 0.375 Uiso 1 1 calc R . .
O1 O 0.4659(3) 0.2995(2) 0.26941(17) 0.0306(9) Uani 1 1 d . B .
H1 H 0.5026 0.2833 0.2979 0.037 Uiso 1 1 calc R . .
O2 O 0.3205(3) 0.3745(2) 0.24676(17) 0.0301(9) Uani 1 1 d . B .
H2A H 0.2685 0.4037 0.2611 0.036 Uiso 1 1 calc R . .
O3 O 0.3806(3) 0.2627(2) 0.19927(17) 0.0289(9) Uani 1 1 d . B .
H3A H 0.3638 0.2235 0.1853 0.035 Uiso 1 1 calc R . .
O4 O 0.4626(3) 0.3726(2) 0.17252(17) 0.0290(9) Uani 1 1 d . . .
H4A H 0.4945 0.3989 0.1426 0.035 Uiso 1 1 calc R . .
O5 O 0.5800(3) 0.3956(2) 0.23435(19) 0.0352(10) Uani 1 1 d . . .
O6 O 0.4794(3) 0.5214(2) 0.2232(2) 0.0353(10) Uani 1 1 d . . .
O7 O 0.3362(3) 0.4765(3) 0.3041(2) 0.0435(12) Uani 1 1 d . . .
O8 O 0.4840(3) 0.4033(3) 0.3290(2) 0.0435(12) Uani 1 1 d . . .
O9 O 0.2316(3) 0.3183(3) 0.3407(2) 0.0509(14) Uani 1 1 d . B .
O10 O 0.3811(3) 0.2543(3) 0.3707(2) 0.0485(13) Uani 1 1 d . B .
O11 O 0.3928(3) 0.1554(3) 0.2995(2) 0.0453(12) Uani 1 1 d . B .
O12 O 0.2417(3) 0.2186(3) 0.2699(2) 0.0444(12) Uani 1 1 d . B .
O13 O 0.6024(3) 0.1933(2) 0.2447(2) 0.0410(11) Uani 1 1 d . . .
O14 O 0.5136(3) 0.1541(3) 0.1748(2) 0.0487(13) Uani 1 1 d . . .
O15 O 0.4967(3) 0.2700(3) 0.1046(2) 0.0425(12) Uani 1 1 d . . .
O16 O 0.6362(3) 0.2856(3) 0.1444(2) 0.0431(12) Uani 1 1 d . . .
O17 O 0.3368(3) 0.4817(2) 0.1684(2) 0.0373(11) Uani 1 1 d . . .
O18 O 0.3717(3) 0.4139(2) 0.07676(18) 0.0365(10) Uani 1 1 d . . .
O19 O 0.2640(3) 0.3016(2) 0.1233(2) 0.0353(10) Uani 1 1 d . . .
O20 O 0.1981(3) 0.4173(2) 0.1711(2) 0.0388(11) Uani 1 1 d . . .
Fe1 Fe 0.48553(7) 0.67410(5) 0.28811(4) 0.0416(2) Uani 1 1 d . . .
Fe2 Fe 0.59631(8) 0.38819(6) 0.44541(5) 0.0487(3) Uani 1 1 d . B .
Fe3 Fe 0.38199(12) 0.12145(10) 0.49183(7) 0.0857(5) Uani 1 1 d . . .
Fe4 Fe 0.06559(8) 0.12890(7) 0.29529(7) 0.0636(4) Uani 1 1 d . . .
Fe5 Fe 0.57538(7) 0.00125(6) 0.09547(5) 0.0461(3) Uani 1 1 d . . .
Fe6 Fe 0.85341(6) 0.21748(6) 0.09141(5) 0.0434(2) Uani 1 1 d . . .
Fe7 Fe 0.32372(6) 0.46804(5) -0.05971(4) 0.0343(2) Uani 1 1 d . . .
Fe8 Fe 0.02468(6) 0.55404(5) 0.13141(4) 0.0369(2) Uani 1 1 d . . .
Lu1 Lu 0.439728(17) 0.421296(14) 0.249892(11) 0.03209(7) Uani 1 1 d . B .
Lu2 Lu 0.339728(17) 0.266720(15) 0.290655(11) 0.03322(7) Uani 1 1 d . . .
Lu3 Lu 0.520692(16) 0.260199(15) 0.189598(11) 0.03138(7) Uani 1 1 d . B .
Lu4 Lu 0.330058(16) 0.369500(14) 0.158103(11) 0.02872(7) Uani 1 1 d . B .

loop_
_atom_site_aniso_label
_atom_site_aniso_U_11
_atom_site_aniso_U_22
_atom_site_aniso_U_33
_atom_site_aniso_U_23
_atom_site_aniso_U_13
_atom_site_aniso_U_12
C1 0.040(4) 0.048(4) 0.025(3) -0.004(3) -0.001(3) -0.010(3)
C2 0.041(4) 0.057(5) 0.052(5) 0.004(4) -0.007(4) -0.015(3)
C3 0.042(4) 0.067(6) 0.062(6) 0.011(5) -0.011(4) -0.018(4)
C4 0.046(4) 0.065(6) 0.064(6) 0.007(5) -0.017(4) -0.005(4)
C5 0.055(5) 0.050(5) 0.066(6) -0.003(4) -0.010(4) -0.005(4)
C6 0.045(4) 0.050(5) 0.048(5) -0.013(4) -0.005(3) -0.009(3)
C7 0.039(3) 0.051(4) 0.020(3) -0.008(3) -0.003(3) -0.012(3)
C8 0.043(4) 0.042(4) 0.026(3) -0.006(3) -0.004(3) -0.014(3)
C9 0.046(4) 0.042(4) 0.020(3) -0.007(3) -0.002(3) -0.015(3)
C10 0.051(4) 0.039(4) 0.028(4) -0.007(3) -0.003(3) -0.017(3)
C11 0.055(4) 0.045(4) 0.045(5) -0.011(4) -0.001(4) -0.022(4)
C12 0.072(5) 0.043(5) 0.047(5) -0.007(4) 0.002(4) -0.022(4)
C13 0.077(6) 0.037(4) 0.043(5) -0.004(4) -0.009(4) -0.008(4)
C14 0.061(5) 0.040(4) 0.037(4) -0.005(3) -0.016(4) -0.008(3)
C15 0.070(5) 0.047(5) 0.036(4) -0.002(4) 0.001(4) -0.015(4)
C16 0.092(7) 0.056(5) 0.031(4) -0.001(4) -0.007(4) -0.010(5)
C17 0.129(9) 0.050(5) 0.031(5) -0.013(4) 0.009(5) -0.016(5)
C18 0.084(7) 0.065(6) 0.055(6) -0.011(5) 0.010(5) 0.004(5)
C19 0.062(6) 0.073(7) 0.068(7) 0.005(5) 0.009(5) -0.020(5)
C26 0.052(4) 0.046(4) 0.041(4) -0.021(4) 0.003(3) -0.010(3)
C27 0.050(4) 0.058(5) 0.036(4) -0.023(4) 0.010(3) -0.017(4)
C28 0.060(5) 0.051(4) 0.026(4) -0.013(3) 0.002(3) -0.024(4)
C29 0.065(5) 0.061(5) 0.029(4) -0.015(4) 0.001(3) -0.019(4)
C30 0.072(6) 0.062(6) 0.036(4) -0.016(4) 0.003(4) -0.015(4)
C31 0.104(8) 0.057(6) 0.038(5) 0.001(4) -0.011(5) -0.026(5)
C32 0.098(7) 0.052(5) 0.048(5) -0.011(4) -0.013(5) -0.010(5)
C33 0.073(5) 0.044(4) 0.038(4) -0.014(4) -0.008(4) -0.010(4)
C34 0.075(6) 0.054(5) 0.046(5) -0.001(4) -0.007(4) -0.018(4)
C35 0.069(5) 0.050(5) 0.052(5) -0.014(4) -0.008(4) -0.017(4)
C36 0.086(6) 0.065(6) 0.040(5) -0.015(4) -0.018(4) -0.021(5)
C37 0.061(5) 0.084(7) 0.060(6) -0.011(5) -0.017(5) -0.006(5)
C38 0.064(6) 0.082(7) 0.069(7) -0.023(6) 0.008(5) -0.019(5)
C46 0.067(6) 0.104(8) 0.033(5) -0.012(5) 0.016(4) -0.019(5)
C47 0.093(7) 0.062(6) 0.026(4) 0.003(4) -0.003(4) -0.032(5)
C48 0.101(8) 0.080(7) 0.042(5) 0.007(5) -0.019(5) -0.037(6)
C49 0.138(11) 0.116(11) 0.037(6) 0.006(6) -0.013(6) -0.042(9)
C52 0.101(8) 0.080(8) 0.079(8) 0.030(6) -0.038(7) -0.050(7)
C53 0.114(10) 0.095(9) 0.080(9) 0.039(7) -0.039(8) -0.052(8)
C54 0.098(9) 0.091(9) 0.102(11) 0.011(8) -0.008(8) -0.038(7)
C55 0.125(12) 0.120(13) 0.141(16) 0.056(12) 0.012(11) -0.051(10)
C56 0.165(14) 0.114(11) 0.064(8) 0.055(8) -0.030(9) -0.071(10)
C57 0.112(10) 0.125(12) 0.071(9) 0.019(8) -0.002(7) -0.057(9)
C58 0.060(5) 0.037(4) 0.042(5) 0.006(3) 0.004(4) -0.003(3)
C59 0.090(7) 0.044(5) 0.064(6) -0.001(4) -0.008(5) -0.003(5)
C60 0.132(10) 0.041(5) 0.073(8) 0.004(5) 0.014(7) 0.013(6)
C61 0.112(9) 0.053(6) 0.057(7) 0.016(5) 0.012(6) 0.020(6)
C62 0.088(7) 0.072(7) 0.062(7) 0.013(6) -0.002(6) 0.018(6)
C63 0.059(5) 0.057(6) 0.069(7) 0.017(5) 0.000(5) -0.007(4)
C64 0.052(4) 0.035(4) 0.042(4) 0.002(3) 0.005(3) -0.007(3)
C65 0.057(5) 0.044(5) 0.078(7) -0.017(5) -0.007(5) -0.009(4)
C66 0.055(4) 0.048(5) 0.045(5) -0.013(4) 0.003(4) -0.015(4)
C67 0.065(5) 0.048(5) 0.065(6) -0.014(4) -0.002(5) -0.013(4)
C68 0.074(6) 0.055(6) 0.093(8) -0.026(6) -0.030(6) -0.005(5)
C69 0.092(8) 0.061(6) 0.142(13) -0.033(7) -0.065(8) 0.000(6)
C70 0.079(7) 0.064(6) 0.110(10) -0.008(6) -0.052(7) -0.009(5)
C71 0.063(5) 0.046(5) 0.058(6) -0.005(4) -0.014(4) -0.013(4)
C72 0.076(8) 0.161(14) 0.074(9) 0.009(9) -0.008(6) -0.030(8)
C73 0.079(8) 0.156(15) 0.113(13) 0.051(11) -0.022(8) -0.022(9)
C74 0.084(8) 0.076(8) 0.150(15) 0.029(9) 0.013(9) -0.026(7)
C75 0.067(7) 0.082(9) 0.143(14) 0.022(8) 0.004(7) -0.026(6)
C76 0.081(8) 0.130(12) 0.079(9) 0.016(8) 0.003(6) -0.048(8)
C77 0.042(4) 0.041(4) 0.047(5) 0.008(3) -0.010(3) -0.009(3)
C78 0.064(5) 0.052(5) 0.043(5) -0.003(4) -0.008(4) -0.014(4)
C79 0.083(7) 0.078(7) 0.054(6) 0.008(5) -0.017(5) -0.046(6)
C80 0.065(6) 0.062(6) 0.065(6) 0.010(5) -0.018(5) -0.015(5)
C81 0.071(6) 0.063(6) 0.086(8) 0.012(6) -0.020(6) 0.004(5)
C82 0.065(6) 0.056(6) 0.072(7) -0.009(5) -0.009(5) 0.010(4)
C83 0.041(4) 0.043(4) 0.039(4) -0.005(3) -0.002(3) -0.003(3)
C84 0.065(5) 0.038(4) 0.036(4) -0.006(3) -0.002(4) -0.006(3)
C85 0.053(4) 0.039(4) 0.034(4) -0.013(3) 0.004(3) -0.008(3)
C86 0.061(5) 0.038(4) 0.039(4) -0.009(3) 0.003(4) -0.009(3)
C87 0.054(5) 0.055(5) 0.056(5) -0.016(4) 0.001(4) -0.014(4)
C88 0.081(7) 0.073(7) 0.058(6) -0.026(5) 0.018(5) -0.038(5)
C89 0.096(7) 0.043(5) 0.060(6) -0.013(4) 0.012(5) -0.026(5)
C90 0.096(7) 0.041(5) 0.044(5) -0.015(4) 0.005(5) -0.013(4)
C91 0.074(6) 0.047(5) 0.055(5) -0.013(4) 0.011(4) -0.025(4)
C92 0.082(6) 0.042(5) 0.048(5) -0.003(4) 0.008(4) -0.014(4)
C93 0.084(7) 0.063(6) 0.048(5) -0.018(5) 0.005(5) -0.019(5)
C94 0.073(6) 0.047(5) 0.065(6) -0.013(4) 0.019(5) -0.013(4)
C95 0.060(5) 0.054(5) 0.071(7) -0.007(5) 0.003(5) -0.014(4)
C96 0.053(4) 0.032(3) 0.026(3) -0.006(3) -0.004(3) -0.006(3)
C97 0.050(4) 0.038(4) 0.041(4) -0.009(3) -0.005(3) -0.005(3)
C98 0.066(5) 0.056(5) 0.045(5) -0.023(4) -0.012(4) -0.002(4)
C99 0.077(6) 0.077(6) 0.035(5) -0.018(4) -0.017(4) -0.008(5)
C100 0.107(8) 0.078(7) 0.023(4) -0.010(4) -0.001(4) -0.020(6)
C101 0.063(5) 0.055(5) 0.029(4) -0.006(3) 0.001(3) -0.016(4)
C102 0.052(4) 0.032(3) 0.023(3) -0.005(3) -0.001(3) -0.007(3)
C103 0.046(4) 0.045(4) 0.028(4) -0.008(3) 0.008(3) -0.006(3)
C104 0.037(3) 0.033(4) 0.038(4) -0.004(3) 0.003(3) -0.006(3)
C105 0.045(4) 0.046(4) 0.047(5) -0.007(4) 0.008(3) -0.010(3)
C106 0.046(4) 0.053(5) 0.051(5) -0.009(4) 0.000(4) -0.016(3)
C107 0.049(5) 0.049(5) 0.092(8) -0.014(5) 0.001(5) -0.021(4)
C108 0.046(4) 0.047(5) 0.073(6) 0.005(4) 0.014(4) -0.015(4)
C109 0.047(4) 0.047(5) 0.044(5) 0.007(4) 0.007(3) -0.004(3)
C110 0.063(5) 0.042(5) 0.084(8) 0.004(5) 0.000(5) -0.014(4)
C111 0.067(6) 0.059(6) 0.058(6) 0.003(5) -0.002(5) -0.010(4)
C112 0.050(5) 0.058(5) 0.072(7) -0.004(5) -0.007(4) -0.005(4)
C113 0.068(6) 0.050(5) 0.066(6) -0.007(5) 0.006(5) -0.012(4)
C114 0.072(6) 0.061(6) 0.077(7) -0.012(5) -0.004(5) -0.022(5)
C115 0.042(4) 0.036(4) 0.050(5) -0.011(3) -0.011(3) -0.011(3)
C116 0.056(5) 0.040(4) 0.056(5) -0.009(4) -0.010(4) -0.003(3)
C117 0.078(6) 0.067(6) 0.062(6) -0.030(5) 0.000(5) 0.005(5)
C118 0.074(6) 0.044(5) 0.105(9) -0.031(6) -0.007(6) -0.007(4)
C119 0.088(7) 0.035(5) 0.091(8) -0.019(5) -0.009(6) -0.007(4)
C120 0.070(5) 0.035(4) 0.064(6) -0.009(4) 0.000(4) -0.013(4)
C121 0.036(3) 0.031(3) 0.040(4) -0.005(3) -0.007(3) -0.008(3)
C122 0.040(4) 0.032(4) 0.045(4) -0.002(3) -0.012(3) -0.003(3)
C123 0.033(3) 0.039(4) 0.028(3) 0.000(3) -0.008(3) -0.008(3)
C124 0.038(3) 0.042(4) 0.033(4) 0.004(3) -0.005(3) -0.013(3)
C125 0.067(5) 0.050(5) 0.036(4) 0.013(4) -0.017(4) -0.029(4)
C126 0.062(5) 0.075(6) 0.043(5) 0.013(4) -0.017(4) -0.039(5)
C127 0.036(4) 0.093(7) 0.028(4) 0.001(4) 0.000(3) -0.017(4)
C128 0.042(4) 0.055(5) 0.033(4) 0.001(3) 0.001(3) -0.006(3)
C129 0.039(4) 0.065(5) 0.038(4) -0.003(4) 0.000(3) -0.018(3)
C130 0.045(4) 0.061(5) 0.039(4) -0.001(4) -0.010(3) -0.013(4)
C131 0.049(4) 0.063(5) 0.048(5) -0.005(4) -0.013(4) -0.016(4)
C132 0.054(5) 0.082(6) 0.034(4) -0.018(4) 0.000(3) -0.029(4)
C133 0.051(4) 0.041(4) 0.070(6) -0.008(4) -0.009(4) -0.017(3)
C134 0.036(3) 0.041(4) 0.042(4) -0.014(3) 0.000(3) -0.010(3)
C135 0.049(4) 0.053(5) 0.049(5) -0.013(4) -0.007(4) -0.015(3)
C136 0.044(4) 0.072(6) 0.070(6) -0.034(5) -0.004(4) -0.016(4)
C137 0.056(5) 0.074(6) 0.066(6) -0.043(5) 0.003(4) -0.025(4)
C138 0.074(6) 0.031(4) 0.080(7) -0.020(4) 0.000(5) -0.007(4)
C139 0.053(4) 0.049(5) 0.057(5) -0.019(4) -0.007(4) -0.009(4)
C140 0.036(3) 0.027(3) 0.035(4) -0.004(3) -0.004(3) -0.009(2)
C141 0.033(3) 0.044(4) 0.039(4) -0.009(3) -0.005(3) -0.009(3)
C142 0.038(3) 0.035(4) 0.032(4) -0.007(3) -0.007(3) -0.007(3)
C143 0.035(3) 0.034(4) 0.035(4) -0.003(3) -0.002(3) -0.007(3)
C144 0.034(3) 0.038(4) 0.061(5) -0.002(4) -0.002(3) -0.007(3)
C145 0.036(4) 0.050(5) 0.049(5) -0.001(4) 0.005(3) -0.008(3)
C146 0.047(4) 0.048(5) 0.042(4) -0.010(4) 0.007(3) -0.001(3)
C147 0.043(4) 0.047(4) 0.044(4) -0.008(4) -0.004(3) -0.008(3)
C148 0.052(5) 0.068(6) 0.047(5) 0.008(4) 0.005(4) -0.010(4)
C149 0.073(6) 0.062(6) 0.063(6) 0.005(5) -0.010(5) -0.038(5)
C150 0.068(6) 0.040(5) 0.084(8) 0.009(5) -0.002(5) -0.008(4)
C151 0.056(5) 0.072(6) 0.063(6) 0.015(5) -0.009(4) -0.015(4)
C152 0.069(6) 0.080(7) 0.038(5) -0.002(4) -0.005(4) -0.026(5)
C153 0.166(15) 0.094(11) 0.101(12) -0.008(9) -0.027(11) -0.027(10)
C154 0.161(14) 0.065(8) 0.124(14) -0.024(8) -0.051(12) 0.009(8)
C155 0.20(2) 0.072(10) 0.124(15) -0.016(10) -0.029(14) -0.009(11)
C156 0.22(2) 0.089(11) 0.081(11) -0.008(9) 0.011(11) 0.014(12)
C157 0.133(13) 0.083(10) 0.145(16) -0.026(10) 0.030(11) -0.012(9)
C158 0.140(13) 0.057(8) 0.166(18) -0.007(9) 0.018(12) -0.003(8)
O1 0.035(2) 0.033(2) 0.021(2) -0.0030(18) -0.0005(18) -0.0021(18)
O2 0.035(2) 0.030(2) 0.022(2) -0.0028(18) 0.0022(17) -0.0019(17)
O3 0.036(2) 0.029(2) 0.022(2) -0.0047(18) -0.0012(17) -0.0064(17)
O4 0.034(2) 0.035(2) 0.020(2) -0.0056(18) 0.0006(17) -0.0094(18)
O5 0.039(2) 0.041(3) 0.027(2) -0.008(2) -0.0021(19) -0.008(2)
O6 0.044(3) 0.030(2) 0.035(3) -0.005(2) -0.007(2) -0.0125(19)
O7 0.048(3) 0.047(3) 0.035(3) -0.017(2) 0.006(2) -0.004(2)
O8 0.051(3) 0.056(3) 0.023(2) -0.010(2) 0.002(2) -0.011(2)
O9 0.054(3) 0.059(4) 0.035(3) -0.013(3) 0.017(2) -0.009(3)
O10 0.055(3) 0.059(3) 0.030(3) 0.001(2) -0.005(2) -0.012(3)
O11 0.058(3) 0.034(3) 0.043(3) 0.004(2) -0.010(2) -0.011(2)
O12 0.045(3) 0.034(3) 0.053(3) -0.004(2) 0.000(2) -0.011(2)
O13 0.047(3) 0.033(3) 0.044(3) -0.008(2) -0.012(2) 0.001(2)
O14 0.051(3) 0.044(3) 0.055(4) -0.018(3) -0.017(3) 0.000(2)
O15 0.036(2) 0.064(3) 0.027(3) -0.012(2) -0.004(2) -0.004(2)
O16 0.035(2) 0.059(3) 0.036(3) -0.014(2) 0.004(2) -0.010(2)
O17 0.053(3) 0.029(2) 0.031(3) -0.005(2) 0.000(2) -0.013(2)
O18 0.053(3) 0.036(3) 0.022(2) 0.0005(19) -0.002(2) -0.014(2)
O19 0.037(2) 0.033(2) 0.039(3) -0.009(2) -0.005(2) -0.0089(19)
O20 0.033(2) 0.037(3) 0.048(3) -0.010(2) -0.011(2) -0.0021(19)
Fe1 0.0620(6) 0.0357(5) 0.0289(5) -0.0054(4) -0.0062(5) -0.0113(5)
Fe2 0.0646(7) 0.0539(7) 0.0299(6) -0.0119(5) -0.0063(5) -0.0099(5)
Fe3 0.1112(13) 0.1003(13) 0.0503(9) 0.0274(9) -0.0204(9) -0.0501(10)
Fe4 0.0521(7) 0.0557(8) 0.0860(11) 0.0028(7) -0.0149(7) -0.0202(6)
Fe5 0.0611(7) 0.0381(6) 0.0410(6) -0.0141(5) 0.0036(5) -0.0140(5)
Fe6 0.0383(5) 0.0425(6) 0.0473(7) -0.0044(5) 0.0049(5) -0.0103(4)
Fe7 0.0385(5) 0.0413(5) 0.0243(5) -0.0005(4) -0.0037(4) -0.0125(4)
Fe8 0.0324(5) 0.0381(5) 0.0402(6) -0.0055(4) -0.0026(4) -0.0066(4)
Lu1 0.03613(14) 0.03283(15) 0.02848(15) -0.00965(11) 0.00154(11) -0.00860(11)
Lu2 0.03876(15) 0.03239(15) 0.02632(14) 0.00019(11) 0.00228(11) -0.00822(11)
Lu3 0.03176(13) 0.03650(15) 0.02518(14) -0.00756(11) -0.00161(10) -0.00226(10)
Lu4 0.03236(13) 0.03135(14) 0.02351(14) -0.00269(10) -0.00480(10) -0.00743(10)

loop_
_atom_type_symbol
_atom_type_description
_atom_type_scat_dispersion_real
_atom_type_scat_dispersion_imag
_atom_type_scat_source
C C 0.0033 0.0016 'International Tables Vol C Tables 4.2.6.8 and 6.1.1.4'
H H 0.0000 0.0000 'International Tables Vol C Tables 4.2.6.8 and 6.1.1.4'
O O 0.0106 0.0060 'International Tables Vol C Tables 4.2.6.8 and 6.1.1.4'
Fe Fe 0.3463 0.8444 'International Tables Vol C Tables 4.2.6.8 and 6.1.1.4'
Lu Lu -0.4720 5.8584 'International Tables Vol C Tables 4.2.6.8 and 6.1.1.4'

loop_
_geom_angle_atom_site_label_1
_geom_angle_atom_site_label_2
_geom_angle_atom_site_label_3
_geom_angle
_geom_angle_site_symmetry_1
_geom_angle_site_symmetry_3
_geom_angle_publ_flag
C6 C1 C2 117.4(7) . . ?
C6 C1 C7 119.2(6) . . ?
C2 C1 C7 123.4(7) . . ?
C3 C2 C1 119.8(8) . . ?
C4 C3 C2 122.0(8) . . ?
C3 C4 C5 120.5(8) . . ?
C6 C5 C4 118.1(8) . . ?
C5 C6 C1 122.1(7) . . ?
O5 C7 C8 122.2(6) . . ?
O5 C7 C1 117.0(6) . . ?
C8 C7 C1 120.8(6) . . ?
C9 C8 C7 125.4(6) . . ?
O6 C9 C8 124.1(6) . . ?
O6 C9 C10 114.6(6) . . ?
C8 C9 C10 121.3(6) . . ?
C14 C10 C11 106.2(7) . . ?
C14 C10 C9 125.0(6) . . ?
C11 C10 C9 128.6(7) . . ?
C14 C10 Fe1 69.6(4) . . ?
C11 C10 Fe1 69.2(4) . . ?
C9 C10 Fe1 122.1(5) . . ?
C12 C11 C10 107.9(7) . . ?
C12 C11 Fe1 70.1(5) . . ?
C10 C11 Fe1 69.0(4) . . ?
C13 C12 C11 108.8(7) . . ?
C13 C12 Fe1 69.4(5) . . ?
C11 C12 Fe1 69.7(5) . . ?
C12 C13 C14 108.9(7) . . ?
C12 C13 Fe1 70.5(5) . . ?
C14 C13 Fe1 70.1(5) . . ?
C13 C14 C10 108.1(7) . . ?
C13 C14 Fe1 69.2(5) . . ?
C10 C14 Fe1 69.3(4) . . ?
C19 C15 C16 107.7(9) . . ?
C19 C15 Fe1 70.8(6) . . ?
C16 C15 Fe1 69.1(5) . . ?
C17 C16 C15 106.4(9) . . ?
C17 C16 Fe1 68.9(5) . . ?
C15 C16 Fe1 69.4(5) . . ?
C18 C17 C16 108.2(9) . . ?
C18 C17 Fe1 70.4(6) . . ?
C16 C17 Fe1 70.2(5) . . ?
C19 C18 C17 107.4(9) . . ?
C19 C18 Fe1 70.5(6) . . ?
C17 C18 Fe1 68.8(5) . . ?
C15 C19 C18 110.2(10) . . ?
C15 C19 Fe1 70.0(5) . . ?
C18 C19 Fe1 69.7(6) . . ?
C25B C20 C21 118.6(13) . . ?
C25B C20 C25A 16.5(14) . . ?
C21 C20 C25A 120.3(16) . . ?
C25B C20 C26 120.3(12) . . ?
C21 C20 C26 119.7(11) . . ?
C25A C20 C26 119.8(14) . . ?
C20 C21 C22 118.7(17) . . ?
C21 C22 C23 118(2) . . ?
C24B C23 C24A 23.5(14) . . ?
C24B C23 C22 120(2) . . ?
C24A C23 C22 121(2) . . ?
C25A C24A C23 119(3) . . ?
C24A C25A C20 121(3) . . ?
C23 C24B C25B 118(2) . . ?
C24B C25B C20 123.1(18) . . ?
O7 C26 C27 125.0(7) . . ?
O7 C26 C20 115.6(8) . . ?
C27 C26 C20 119.3(8) . . ?
C26 C27 C28 124.0(7) . . ?
O8 C28 C27 122.6(8) . . ?
O8 C28 C29 115.2(7) . . ?
C27 C28 C29 122.2(7) . . ?
C33 C29 C30 107.1(8) . . ?
C33 C29 C28 124.9(7) . . ?
C30 C29 C28 128.0(8) . . ?
C33 C29 Fe2 69.3(5) . . ?
C30 C29 Fe2 70.0(5) . . ?
C28 C29 Fe2 126.9(6) . . ?
C31 C30 C29 107.3(8) . . ?
C31 C30 Fe2 68.7(6) . . ?
C29 C30 Fe2 69.1(5) . . ?
C32 C31 C30 109.2(8) . . ?
C32 C31 Fe2 70.0(6) . . ?
C30 C31 Fe2 70.9(6) . . ?
C33 C32 C31 107.0(9) . . ?
C33 C32 Fe2 69.7(5) . . ?
C31 C32 Fe2 69.3(5) . . ?
C32 C33 C29 109.4(8) . . ?
C32 C33 Fe2 69.8(5) . . ?
C29 C33 Fe2 70.1(4) . . ?
C38 C34 C35 107.9(9) . . ?
C38 C34 Fe2 70.1(6) . . ?
C35 C34 Fe2 69.1(5) . . ?
C36 C35 C34 108.5(9) . . ?
C36 C35 Fe2 70.8(5) . . ?
C34 C35 Fe2 70.4(5) . . ?
C35 C36 C37 108.8(9) . . ?
C35 C36 Fe2 69.3(5) . . ?
C37 C36 Fe2 70.3(5) . . ?
C36 C37 C38 107.2(9) . . ?
C36 C37 Fe2 69.8(5) . . ?
C38 C37 Fe2 69.2(6) . . ?
C34 C38 C37 107.6(9) . . ?
C34 C38 Fe2 69.9(6) . . ?
C37 C38 Fe2 69.8(6) . . ?
C44 C39 C40 114.6(14) . . ?
C44 C39 C45 122.5(12) . . ?
C40 C39 C45 122.3(14) . . ?
C39 C40 C41 123(2) . . ?
C42 C41 C40 119(3) . . ?
C41 C42 C43 121(3) . . ?
C42 C43 C44 116.8(16) . . ?
C39 C44 C43 125.7(14) . . ?
O9 C45 C46 124.0(8) . . ?
O9 C45 C39 114.9(9) . . ?
C46 C45 C39 121.1(9) . . ?
C45 C46 C47 125.0(4) . . ?
O10 C47 C46 124.6(2) . . ?
O10 C47 C48 114.8(2) . . ?
C46 C47 C48 120.5 . . ?
C49 C48 C52 108.2 . . ?
C49 C48 C47 128.6 . . ?
C52 C48 C47 122.5 . . ?
C49 C48 Fe3 69.50(6) . . ?
C52 C48 Fe3 68.07(6) . . ?
C47 C48 Fe3 120.53(5) . . ?
C48 C49 C50 102.4 . . ?
C48 C49 Fe3 69.81(5) . . ?
C50 C49 Fe3 66.32(5) . . ?
C51 C50 C49 115.9 . . ?
C51 C50 Fe3 75.55(6) . . ?
C49 C50 Fe3 70.16(6) . . ?
C50 C51 C52 101.6 . . ?
C50 C51 Fe3 65.12(6) . . ?
C52 C51 Fe3 65.9 . . ?
C51 C52 C48 111.8 . . ?
C51 C52 Fe3 73.31(5) . . ?
C48 C52 Fe3 69.82(7) . . ?
C57 C53 C54 110.1 . . ?
C57 C53 Fe3 68.52(7) . . ?
C54 C53 Fe3 72.22(6) . . ?
C53 C54 C55 107.8 . . ?
C53 C54 Fe3 67.52(6) . . ?
C55 C54 Fe3 68.0 . . ?
C56 C55 C54 102.2 . . ?
C56 C55 Fe3 67.48(7) . . ?
C54 C55 Fe3 67.39(5) . . ?
C57 C56 C55 108.7 . . ?
C57 C56 Fe3 66.44(6) . . ?
C55 C56 Fe3 71.11(6) . . ?
C53 C57 C56 111.1 . . ?
C53 C57 Fe3 71.73(6) . . ?
C56 C57 Fe3 70.96(5) . . ?
C63 C58 C59 118.2 . . ?
C63 C58 C64 120.8 . . ?
C59 C58 C64 120.9 . . ?
C58 C59 C60 120.9 . . ?
C59 C60 C61 118.5 . . ?
C62 C61 C60 118.9 . . ?
C61 C62 C63 122.6 . . ?
C58 C63 C62 120.7 . . ?
O11 C64 C65 124.5(2) . . ?
O11 C64 C58 114.3(2) . . ?
C65 C64 C58 121.2 . . ?
C66 C65 C64 122.8 . . ?
O12 C66 C65 125.3(2) . . ?
O12 C66 C67 116.2(2) . . ?
C65 C66 C67 118.4 . . ?
C68 C67 C71 108.4 . . ?
C68 C67 C66 126.7 . . ?
C71 C67 C66 124.6 . . ?
C68 C67 Fe4 69.7 . . ?
C71 C67 Fe4 71.2 . . ?
C66 C67 Fe4 120.5 . . ?
C67 C68 C69 107.5 . . ?
C67 C68 Fe4 69.0 . . ?
C69 C68 Fe4 70.3 . . ?
C70 C69 C68 108.6 . . ?
C70 C69 Fe4 69.0 . . ?
C68 C69 Fe4 67.2 . . ?
C69 C70 C71 108.3 . . ?
C69 C70 Fe4 70.2 . . ?
C71 C70 Fe4 70.7 . . ?
C70 C71 C67 106.9 . . ?
C70 C71 Fe4 68.2 . . ?
C67 C71 Fe4 66.1 . . ?
C76 C72 C73 104.8 . . ?
C76 C72 Fe4 69.3 . . ?
C73 C72 Fe4 66.9 . . ?
C74 C73 C72 101.3 . . ?
C74 C73 Fe4 68.9 . . ?
C72 C73 Fe4 66.9 . . ?
C73 C74 C75 115.0 . . ?
C73 C74 Fe4 71.6 . . ?
C75 C74 Fe4 72.2 . . ?
C76 C75 C74 107.4 . . ?
C76 C75 Fe4 69.4 . . ?
C74 C75 Fe4 67.0 . . ?
C75 C76 C72 111.5 . . ?
C75 C76 Fe4 72.3 . . ?
C72 C76 Fe4 69.5 . . ?
C78 C77 C82 117.4 . . ?
C78 C77 C83 120.0 . . ?
C82 C77 C83 122.5 . . ?
C77 C78 C79 122.5 . . ?
C80 C79 C78 116.4 . . ?
C81 C80 C79 122.7 . . ?
C80 C81 C82 120.8 . . ?
C81 C82 C77 120.1 . . ?
O13 C83 C84 124.8(2) . . ?
O13 C83 C77 116.2(2) . . ?
C84 C83 C77 118.9 . . ?
C83 C84 C85 121.1 . . ?
O14 C85 C84 126.7(2) . . ?
O14 C85 C86 113.3(2) . . ?
C84 C85 C86 119.9 . . ?
C87 C86 C90 110.5 . . ?
C87 C86 C85 123.9 . . ?
C90 C86 C85 125.1 . . ?
C87 C86 Fe5 68.5 . . ?
C90 C86 Fe5 69.4 . . ?
C85 C86 Fe5 123.1 . . ?
C88 C87 C86 106.3 . . ?
C88 C87 Fe5 69.9 . . ?
C86 C87 Fe5 70.5 . . ?
C89 C88 C87 110.0 . . ?
C89 C88 Fe5 70.5 . . ?
C87 C88 Fe5 68.9 . . ?
C88 C89 C90 110.0 . . ?
C88 C89 Fe5 70.0 . . ?
C90 C89 Fe5 69.3 . . ?
C86 C90 C89 103.0 . . ?
C86 C90 Fe5 69.0 . . ?
C89 C90 Fe5 68.4 . . ?
C95 C91 C92 108.9 . . ?
C95 C91 Fe5 71.1 . . ?
C92 C91 Fe5 69.7 . . ?
C91 C92 C93 107.0 . . ?
C91 C92 Fe5 68.9 . . ?
C93 C92 Fe5 69.8 . . ?
C94 C93 C92 107.7 . . ?
C94 C93 Fe5 70.0 . . ?
C92 C93 Fe5 68.3 . . ?
C93 C94 C95 109.8 . . ?
C93 C94 Fe5 70.2 . . ?
C95 C94 Fe5 70.0 . . ?
C91 C95 C94 106.7 . . ?
C91 C95 Fe5 67.9 . . ?
C94 C95 Fe5 68.9 . . ?
C101 C96 C97 118.2 . . ?
C101 C96 C102 123.6 . . ?
C97 C96 C102 118.2 . . ?
C98 C97 C96 119.6 . . ?
C99 C98 C97 121.5 . . ?
C100 C99 C98 119.4 . . ?
C99 C100 C101 121.7 . . ?
C96 C101 C100 119.5 . . ?
O15 C102 C103 125.5(2) . . ?
O15 C102 C96 114.1(2) . . ?
C103 C102 C96 120.2 . . ?
C102 C103 C104 122.9 . . ?
O16 C104 C103 123.2(2) . . ?
O16 C104 C105 117.1(2) . . ?
C103 C104 C105 119.7 . . ?
C106 C105 C109 108.2 . . ?
C106 C105 C104 123.8 . . ?
C109 C105 C104 128.0 . . ?
C106 C105 Fe6 69.1 . . ?
C109 C105 Fe6 72.2 . . ?
C104 C105 Fe6 124.0 . . ?
C105 C106 C107 108.5 . . ?
C105 C106 Fe6 68.6 . . ?
C107 C106 Fe6 70.2 . . ?
C106 C107 C108 106.1 . . ?
C106 C107 Fe6 67.1 . . ?
C108 C107 Fe6 69.3 . . ?
C109 C108 C107 108.9 . . ?
C109 C108 Fe6 70.8 . . ?
C107 C108 Fe6 68.3 . . ?
C108 C109 C105 108.1 . . ?
C108 C109 Fe6 68.9 . . ?
C105 C109 Fe6 65.7 . . ?
C111 C110 C114 109.6 . . ?
C111 C110 Fe6 70.8 . . ?
C114 C110 Fe6 70.8 . . ?
C110 C111 C112 106.9 . . ?
C110 C111 Fe6 70.0 . . ?
C112 C111 Fe6 70.6 . . ?
C113 C112 C111 107.7 . . ?
C113 C112 Fe6 70.5 . . ?
C111 C112 Fe6 68.6 . . ?
C112 C113 C114 107.1 . . ?
C112 C113 Fe6 70.2 . . ?
C114 C113 Fe6 69.0 . . ?
C110 C114 C113 108.7 . . ?
C110 C114 Fe6 69.9 . . ?
C113 C114 Fe6 71.2 . . ?
C120 C115 C116 119.7 . . ?
C120 C115 C121 123.6 . . ?
C116 C115 C121 116.7 . . ?
C117 C116 C115 119.0 . . ?
C116 C117 C118 121.0 . . ?
C119 C118 C117 119.3 . . ?
C118 C119 C120 121.4 . . ?
C115 C120 C119 119.0 . . ?
O17 C121 C122 126.5(2) . . ?
O17 C121 C115 116.2(2) . . ?
C122 C121 C115 117.3 . . ?
C123 C122 C121 123.2 . . ?
O18 C123 C122 124.4(2) . . ?
O18 C123 C124 115.8(2) . . ?
C122 C123 C124 119.7 . . ?
C128 C124 C125 111.2 . . ?
C128 C124 C123 123.4 . . ?
C125 C124 C123 125.4 . . ?
C128 C124 Fe7 71.4 . . ?
C125 C124 Fe7 70.2 . . ?
C123 C124 Fe7 125.1 . . ?
C124 C125 C126 105.0 . . ?
C124 C125 Fe7 67.6 . . ?
C126 C125 Fe7 69.3 . . ?
C127 C126 C125 107.9 . . ?
C127 C126 Fe7 69.1 . . ?
C125 C126 Fe7 68.6 . . ?
C126 C127 C128 109.5 . . ?
C126 C127 Fe7 70.0 . . ?
C128 C127 Fe7 69.6 . . ?
C124 C128 C127 106.4 . . ?
C124 C128 Fe7 68.1 . . ?
C127 C128 Fe7 69.0 . . ?
C133 C129 C130 107.5 . . ?
C133 C129 Fe7 69.3 . . ?
C130 C129 Fe7 70.2 . . ?
C131 C130 C129 107.9 . . ?
C131 C130 Fe7 70.8 . . ?
C129 C130 Fe7 68.7 . . ?
C130 C131 C132 107.2 . . ?
C130 C131 Fe7 68.7 . . ?
C132 C131 Fe7 68.3 . . ?
C133 C132 C131 107.9 . . ?
C133 C132 Fe7 68.9 . . ?
C131 C132 Fe7 71.0 . . ?
C129 C133 C132 109.5 . . ?
C129 C133 Fe7 70.2 . . ?
C132 C133 Fe7 70.6 . . ?
C139 C134 C135 118.3 . . ?
C139 C134 C140 121.5 . . ?
C135 C134 C140 120.2 . . ?
C136 C135 C134 118.6 . . ?
C137 C136 C135 121.7 . . ?
C136 C137 C138 119.9 . . ?
C139 C138 C137 119.2 . . ?
C138 C139 C134 122.2 . . ?
O19 C140 C141 126.6(2) . . ?
O19 C140 C134 113.1(2) . . ?
C141 C140 C134 120.2 . . ?
C140 C141 C142 123.4 . . ?
O20 C142 C141 123.2(2) . . ?
O20 C142 C143 115.3(2) . . ?
C141 C142 C143 121.5 . . ?
C144 C143 C147 107.7 . . ?
C144 C143 C142 127.7 . . ?
C147 C143 C142 124.4 . . ?
C144 C143 Fe8 69.0 . . ?
C147 C143 Fe8 70.4 . . ?
C142 C143 Fe8 122.7 . . ?
C143 C144 C145 108.1 . . ?
C143 C144 Fe8 69.4 . . ?
C145 C144 Fe8 71.0 . . ?
C146 C145 C144 107.3 . . ?
C146 C145 Fe8 70.4 . . ?
C144 C145 Fe8 67.5 . . ?
C145 C146 C147 110.0 . . ?
C145 C146 Fe8 69.7 . . ?
C147 C146 Fe8 69.1 . . ?
C146 C147 C143 106.9 . . ?
C146 C147 Fe8 70.4 . . ?
C143 C147 Fe8 67.8 . . ?
C149 C148 C152 111.1 . . ?
C149 C148 Fe8 72.0 . . ?
C152 C148 Fe8 71.1 . . ?
C148 C149 C150 108.6 . . ?
C148 C149 Fe8 69.5 . . ?
C150 C149 Fe8 70.6 . . ?
C151 C150 C149 108.5 . . ?
C151 C150 Fe8 70.6 . . ?
C149 C150 Fe8 68.0 . . ?
C150 C151 C152 108.3 . . ?
C150 C151 Fe8 70.1 . . ?
C152 C151 Fe8 68.9 . . ?
C151 C152 C148 103.6 . . ?
C151 C152 Fe8 69.4 . . ?
C148 C152 Fe8 66.4 . . ?
C158 C153 C154 120.2 . . ?
C158 C153 C159 119.7 . . ?
C154 C153 C159 118.5 . . ?
C155 C154 C153 120.6 . . ?
C156 C155 C154 119.2 . . ?
C155 C156 C157 120.2 . . ?
C158 C157 C156 120.6 . . ?
C153 C158 C157 119.2 . . ?
C161 C160 C165 120.0 . . ?
C161 C160 C166 131(3) . . ?
C165 C160 C166 108(3) . . ?
C160 C161 C162 120.0 . . ?
C163 C162 C161 120.0 . . ?
C164 C163 C162 120.0 . . ?
C163 C164 C165 120.0 . . ?
C164 C165 C160 120.0 . . ?
C173 C167 C168 120.5 . . ?
C173 C167 C172 119.3 . . ?
C168 C167 C172 120.0 . . ?
C169 C168 C167 120.0 . . ?
C168 C169 C170 120.0 . . ?
C169 C170 C171 120.0 . . ?
C172 C171 C170 120.0 . . ?
C171 C172 C167 120.0 . . ?
C175 C174 C179 120.0 . . ?
C175 C174 C180 124.5 . . ?
C179 C174 C180 114.5 . . ?
C174 C175 C176 120.0 . . ?
C177 C176 C175 120.0 . . ?
C176 C177 C178 120.0 . . ?
C179 C178 C177 120.0 . . ?
C178 C179 C174 120.0 . . ?
C186 C181 C182 116.2 . . ?
C186 C181 C187 121.3 . . ?
C182 C181 C187 122.4 . . ?
C181 C182 C183 116.5 . . ?
C184 C183 C182 119.7 . . ?
C183 C184 C185 128.0 . . ?
C186 C185 C184 114.0 . . ?
C185 C186 C181 125.6 . . ?
C189 C188 C194 118.0 . . ?
C189 C188 C193 126.3 . . ?
C194 C188 C193 115.5 . . ?
C188 C189 C190 116.5 . . ?
C191 C190 C189 116.3 . . ?
C190 C191 C192 124.1 . . ?
C193 C192 C191 125.0 . . ?
C192 C193 C188 111.1 . . ?
Lu2 O1 Lu3 106.47(17) . . ?
Lu2 O1 Lu1 105.52(17) . . ?
Lu3 O1 Lu1 104.85(18) . . ?
Lu2 O2 Lu4 109.98(18) . . ?
Lu2 O2 Lu1 106.57(17) . . ?
Lu4 O2 Lu1 100.24(17) . . ?
Lu3 O3 Lu4 104.33(17) . . ?
Lu3 O3 Lu2 104.00(16) . . ?
Lu4 O3 Lu2 105.99(16) . . ?
Lu3 O4 Lu1 108.57(18) . . ?
Lu3 O4 Lu4 104.99(17) . . ?
Lu1 O4 Lu4 101.42(16) . . ?
C7 O5 Lu1 128.4(4) . . ?
C9 O6 Lu1 129.7(4) . . ?
C26 O7 Lu1 133.3(5) . . ?
C28 O8 Lu1 135.4(5) . . ?
C45 O9 Lu2 132.4(6) . . ?
C47 O10 Lu2 131.4(3) . . ?
C64 O11 Lu2 133.9(3) . . ?
C66 O12 Lu2 134.7(3) . . ?
C83 O13 Lu3 134.7(3) . . ?
C85 O14 Lu3 133.0(3) . . ?
C102 O15 Lu3 129.9(3) . . ?
C104 O16 Lu3 134.9(3) . . ?
C121 O17 Lu4 127.4(3) . . ?
C123 O18 Lu4 134.0(3) . . ?
C140 O19 Lu4 132.9(3) . . ?
C142 O20 Lu4 136.5(3) . . ?
C13 Fe1 C17 121.7(4) . . ?
C13 Fe1 C10 69.0(3) . . ?
C17 Fe1 C10 163.5(4) . . ?
C13 Fe1 C11 68.1(4) . . ?
C17 Fe1 C11 127.0(4) . . ?
C10 Fe1 C11 41.8(3) . . ?
C13 Fe1 C14 40.7(3) . . ?
C17 Fe1 C14 155.1(4) . . ?
C10 Fe1 C14 41.1(3) . . ?
C11 Fe1 C14 68.9(3) . . ?
C13 Fe1 C12 40.0(4) . . ?
C17 Fe1 C12 110.1(4) . . ?
C10 Fe1 C12 69.1(3) . . ?
C11 Fe1 C12 40.3(3) . . ?
C14 Fe1 C12 68.1(3) . . ?
C13 Fe1 C16 157.7(4) . . ?
C17 Fe1 C16 40.8(4) . . ?
C10 Fe1 C16 124.9(3) . . ?
C11 Fe1 C16 109.4(4) . . ?
C14 Fe1 C16 161.0(3) . . ?
C12 Fe1 C16 123.6(4) . . ?
C13 Fe1 C18 107.4(4) . . ?
C17 Fe1 C18 40.8(4) . . ?
C10 Fe1 C18 153.1(4) . . ?
C11 Fe1 C18 163.6(4) . . ?
C14 Fe1 C18 118.8(4) . . ?
C12 Fe1 C18 126.3(4) . . ?
C16 Fe1 C18 68.4(4) . . ?
C13 Fe1 C15 159.1(4) . . ?
C17 Fe1 C15 68.6(4) . . ?
C10 Fe1 C15 105.9(3) . . ?
C11 Fe1 C15 122.4(4) . . ?
C14 Fe1 C15 122.4(3) . . ?
C12 Fe1 C15 158.9(4) . . ?
C16 Fe1 C15 41.5(4) . . ?
C18 Fe1 C15 67.4(4) . . ?
C13 Fe1 C19 124.1(4) . . ?
C17 Fe1 C19 67.5(5) . . ?
C10 Fe1 C19 118.7(4) . . ?
C11 Fe1 C19 155.9(4) . . ?
C14 Fe1 C19 105.9(4) . . ?
C12 Fe1 C19 161.4(4) . . ?
C16 Fe1 C19 67.6(4) . . ?
C18 Fe1 C19 39.8(4) . . ?
C15 Fe1 C19 39.2(4) . . ?
C35 Fe2 C31 135.3(4) . . ?
C35 Fe2 C33 145.4(4) . . ?
C31 Fe2 C33 67.9(4) . . ?
C35 Fe2 C32 174.1(4) . . ?
C31 Fe2 C32 40.7(4) . . ?
C33 Fe2 C32 40.5(4) . . ?
C35 Fe2 C34 40.6(4) . . ?
C31 Fe2 C34 175.0(4) . . ?
C33 Fe2 C34 114.2(4) . . ?
C32 Fe2 C34 143.7(4) . . ?
C35 Fe2 C38 67.8(4) . . ?
C31 Fe2 C38 144.4(5) . . ?
C33 Fe2 C38 109.0(4) . . ?
C32 Fe2 C38 113.1(5) . . ?
C34 Fe2 C38 40.0(4) . . ?
C35 Fe2 C36 39.9(4) . . ?
C31 Fe2 C36 111.0(4) . . ?
C33 Fe2 C36 173.3(4) . . ?
C32 Fe2 C36 134.4(4) . . ?
C34 Fe2 C36 67.5(4) . . ?
C38 Fe2 C36 67.8(4) . . ?
C35 Fe2 C29 115.2(4) . . ?
C31 Fe2 C29 68.5(4) . . ?
C33 Fe2 C29 40.6(3) . . ?
C32 Fe2 C29 68.7(4) . . ?
C34 Fe2 C29 109.9(4) . . ?
C38 Fe2 C29 133.4(4) . . ?
C36 Fe2 C29 145.8(4) . . ?
C35 Fe2 C37 67.5(4) . . ?
C31 Fe2 C37 114.2(4) . . ?
C33 Fe2 C37 133.9(4) . . ?
C32 Fe2 C37 109.1(4) . . ?
C34 Fe2 C37 67.9(4) . . ?
C38 Fe2 C37 41.0(4) . . ?
C36 Fe2 C37 39.9(4) . . ?
C29 Fe2 C37 173.5(4) . . ?
C35 Fe2 C30 111.2(4) . . ?
C31 Fe2 C30 40.4(4) . . ?
C33 Fe2 C30 68.1(3) . . ?
C32 Fe2 C30 68.5(4) . . ?
C34 Fe2 C30 135.4(4) . . ?
C38 Fe2 C30 173.8(4) . . ?
C36 Fe2 C30 115.7(4) . . ?
C29 Fe2 C30 40.9(3) . . ?
C37 Fe2 C30 144.8(4) . . ?
C57 Fe3 C50 145.20(12) . . ?
C57 Fe3 C53 39.8 . . ?
C50 Fe3 C53 174.86(12) . . ?
C57 Fe3 C52 110.01(11) . . ?
C50 Fe3 C52 66.51(6) . . ?
C53 Fe3 C52 111.84(9) . . ?
C57 Fe3 C56 42.6 . . ?
C50 Fe3 C56 114.75(9) . . ?
C53 Fe3 C56 69.94(7) . . ?
C52 Fe3 C56 136.78(12) . . ?
C57 Fe3 C49 171.07(11) . . ?
C50 Fe3 C49 43.5 . . ?
C53 Fe3 C49 131.46(11) . . ?
C52 Fe3 C49 70.15(6) . . ?
C56 Fe3 C49 142.89(10) . . ?
C57 Fe3 C48 133.69(10) . . ?
C50 Fe3 C48 68.56(6) . . ?
C53 Fe3 C48 106.83(8) . . ?
C52 Fe3 C48 42.1 . . ?
C56 Fe3 C48 176.27(11) . . ?
C49 Fe3 C48 40.7 . . ?
C57 Fe3 C54 67.99(6) . . ?
C50 Fe3 C54 138.04(12) . . ?
C53 Fe3 C54 40.3 . . ?
C52 Fe3 C54 140.12(9) . . ?
C56 Fe3 C54 70.20(6) . . ?
C49 Fe3 C54 105.87(10) . . ?
C48 Fe3 C54 108.68(9) . . ?
C57 Fe3 C55 71.36(6) . . ?
C50 Fe3 C55 109.67(9) . . ?
C53 Fe3 C55 72.21(6) . . ?
C52 Fe3 C55 175.28(10) . . ?
C56 Fe3 C55 41.4 . . ?
C49 Fe3 C55 109.25(10) . . ?
C48 Fe3 C55 140.09(12) . . ?
C54 Fe3 C55 44.6 . . ?
C57 Fe3 C51 114.40(11) . . ?
C50 Fe3 C51 39.3 . . ?
C53 Fe3 C51 142.32(12) . . ?
C52 Fe3 C51 40.8 . . ?
C56 Fe3 C51 110.68(10) . . ?
C49 Fe3 C51 71.88(6) . . ?
C48 Fe3 C51 70.61(6) . . ?
C54 Fe3 C51 177.36(13) . . ?
C55 Fe3 C51 134.47(9) . . ?
C67 Fe4 C68 41.3 . . ?
C67 Fe4 C70 71.25(6) . . ?
C68 Fe4 C70 71.13(6) . . ?
C67 Fe4 C69 70.08(6) . . ?
C68 Fe4 C69 42.5 . . ?
C70 Fe4 C69 40.8 . . ?
C67 Fe4 C74 152.68(9) . . ?
C68 Fe4 C74 119.54(8) . . ?
C70 Fe4 C74 127.27(7) . . ?
C69 Fe4 C74 109.46(7) . . ?
C67 Fe4 C71 42.7 . . ?
C68 Fe4 C71 70.40(6) . . ?
C70 Fe4 C71 41.1 . . ?
C69 Fe4 C71 68.66(6) . . ?
C74 Fe4 C71 164.22(9) . . ?
C67 Fe4 C76 125.42(8) . . ?
C68 Fe4 C76 162.66(8) . . ?
C70 Fe4 C76 119.00(8) . . ?
C69 Fe4 C76 153.89(9) . . ?
C74 Fe4 C76 67.17(6) . . ?
C71 Fe4 C76 107.19(7) . . ?
C67 Fe4 C73 116.32(8) . . ?
C68 Fe4 C73 102.37(7) . . ?
C70 Fe4 C73 160.82(9) . . ?
C69 Fe4 C73 122.72(8) . . ?
C74 Fe4 C73 39.5 . . ?
C71 Fe4 C73 155.01(8) . . ?
C76 Fe4 C73 72.34(6) . . ?
C67 Fe4 C72 103.53(7) . . ?
C68 Fe4 C72 123.54(8) . . ?
C70 Fe4 C72 152.26(9) . . ?
C69 Fe4 C72 164.32(9) . . ?
C74 Fe4 C72 69.31(6) . . ?
C71 Fe4 C72 116.93(7) . . ?
C76 Fe4 C72 41.2 . . ?
C73 Fe4 C72 46.2 . . ?
C67 Fe4 C75 162.29(9) . . ?
C68 Fe4 C75 156.27(8) . . ?
C70 Fe4 C75 108.59(7) . . ?
C69 Fe4 C75 121.99(7) . . ?
C74 Fe4 C75 40.9 . . ?
C71 Fe4 C75 125.78(8) . . ?
C76 Fe4 C75 38.3 . . ?
C73 Fe4 C75 69.86(6) . . ?
C72 Fe4 C75 68.00(6) . . ?
C87 Fe5 C88 41.1 . . ?
C87 Fe5 C89 68.8 . . ?
C88 Fe5 C89 39.5 . . ?
C87 Fe5 C86 41.0 . . ?
C88 Fe5 C86 68.0 . . ?
C89 Fe5 C86 68.4 . . ?
C87 Fe5 C91 115.73(7) . . ?
C88 Fe5 C91 149.84(8) . . ?
C89 Fe5 C91 169.24(8) . . ?
C86 Fe5 C91 108.07(6) . . ?
C87 Fe5 C90 71.1 . . ?
C88 Fe5 C90 69.8 . . ?
C89 Fe5 C90 42.3 . . ?
C86 Fe5 C90 41.6 . . ?
C91 Fe5 C90 128.30(7) . . ?
C87 Fe5 C92 107.76(7) . . ?
C88 Fe5 C92 117.11(7) . . ?
C89 Fe5 C92 148.46(8) . . ?
C86 Fe5 C92 130.59(7) . . ?
C91 Fe5 C92 41.4 . . ?
C90 Fe5 C92 168.72(7) . . ?
C87 Fe5 C94 169.30(8) . . ?
C88 Fe5 C94 130.45(7) . . ?
C89 Fe5 C94 108.50(6) . . ?
C86 Fe5 C94 148.71(8) . . ?
C91 Fe5 C94 68.9 . . ?
C90 Fe5 C94 114.37(7) . . ?
C92 Fe5 C94 68.8 . . ?
C87 Fe5 C93 131.06(8) . . ?
C88 Fe5 C93 109.18(6) . . ?
C89 Fe5 C93 115.53(6) . . ?
C86 Fe5 C93 170.67(9) . . ?
C91 Fe5 C93 69.6 . . ?
C90 Fe5 C93 146.88(8) . . ?
C92 Fe5 C93 41.9 . . ?
C94 Fe5 C93 39.8 . . ?
C87 Fe5 C95 148.40(7) . . ?
C88 Fe5 C95 168.71(8) . . ?
C89 Fe5 C95 130.45(8) . . ?
C86 Fe5 C95 115.88(7) . . ?
C91 Fe5 C95 40.9 . . ?
C90 Fe5 C95 105.55(7) . . ?
C92 Fe5 C95 69.3 . . ?
C94 Fe5 C95 41.1 . . ?
C93 Fe5 C95 68.7 . . ?
C105 Fe6 C106 42.3 . . ?
C105 Fe6 C107 71.7 . . ?
C106 Fe6 C107 42.7 . . ?
C105 Fe6 C108 70.6 . . ?
C106 Fe6 C108 71.2 . . ?
C107 Fe6 C108 42.4 . . ?
C105 Fe6 C109 42.1 . . ?
C106 Fe6 C109 70.5 . . ?
C107 Fe6 C109 70.1 . . ?
C108 Fe6 C109 40.3 . . ?
C105 Fe6 C110 108.25(6) . . ?
C106 Fe6 C110 118.20(7) . . ?
C107 Fe6 C110 151.79(8) . . ?
C108 Fe6 C110 165.58(8) . . ?
C109 Fe6 C110 129.61(7) . . ?
C105 Fe6 C111 129.33(7) . . ?
C106 Fe6 C111 108.90(7) . . ?
C107 Fe6 C111 118.29(7) . . ?
C108 Fe6 C111 151.82(7) . . ?
C109 Fe6 C111 167.74(7) . . ?
C110 Fe6 C111 39.2 . . ?
C105 Fe6 C114 116.29(7) . . ?
C106 Fe6 C114 150.41(7) . . ?
C107 Fe6 C114 166.31(8) . . ?
C108 Fe6 C114 127.43(8) . . ?
C109 Fe6 C114 107.73(7) . . ?
C110 Fe6 C114 39.3 . . ?
C111 Fe6 C114 66.4 . . ?
C105 Fe6 C112 169.29(8) . . ?
C106 Fe6 C112 130.67(8) . . ?
C107 Fe6 C112 108.23(6) . . ?
C108 Fe6 C112 116.90(6) . . ?
C109 Fe6 C112 148.43(8) . . ?
C110 Fe6 C112 66.5 . . ?
C111 Fe6 C112 40.8 . . ?
C114 Fe6 C112 66.2 . . ?
C105 Fe6 C113 148.87(8) . . ?
C106 Fe6 C113 168.14(8) . . ?
C107 Fe6 C113 128.09(7) . . ?
C108 Fe6 C113 106.59(6) . . ?
C109 Fe6 C113 115.81(7) . . ?
C110 Fe6 C113 66.5 . . ?
C111 Fe6 C113 67.2 . . ?
C114 Fe6 C113 39.8 . . ?
C112 Fe6 C113 39.2 . . ?
C124 Fe7 C127 68.7 . . ?
C124 Fe7 C125 42.2 . . ?
C127 Fe7 C125 70.0 . . ?
C124 Fe7 C133 127.89(7) . . ?
C127 Fe7 C133 120.72(7) . . ?
C125 Fe7 C133 164.50(8) . . ?
C124 Fe7 C128 40.5 . . ?
C127 Fe7 C128 41.4 . . ?
C125 Fe7 C128 70.6 . . ?
C133 Fe7 C128 109.29(6) . . ?
C124 Fe7 C126 69.8 . . ?
C127 Fe7 C126 40.9 . . ?
C125 Fe7 C126 42.0 . . ?
C133 Fe7 C126 153.33(7) . . ?
C128 Fe7 C126 69.9 . . ?
C124 Fe7 C129 110.58(6) . . ?
C127 Fe7 C129 157.19(7) . . ?
C125 Fe7 C129 125.83(7) . . ?
C133 Fe7 C129 40.5 . . ?
C128 Fe7 C129 122.97(7) . . ?
C126 Fe7 C129 161.79(7) . . ?
C124 Fe7 C132 163.09(8) . . ?
C127 Fe7 C132 105.22(6) . . ?
C125 Fe7 C132 152.35(7) . . ?
C133 Fe7 C132 40.5 . . ?
C128 Fe7 C132 124.68(7) . . ?
C126 Fe7 C132 116.66(6) . . ?
C129 Fe7 C132 68.6 . . ?
C124 Fe7 C130 122.78(7) . . ?
C127 Fe7 C130 158.93(7) . . ?
C125 Fe7 C130 105.76(6) . . ?
C133 Fe7 C130 68.4 . . ?
C128 Fe7 C130 158.36(7) . . ?
C126 Fe7 C130 122.39(7) . . ?
C129 Fe7 C130 41.1 . . ?
C132 Fe7 C130 68.5 . . ?
C124 Fe7 C131 156.03(7) . . ?
C127 Fe7 C131 121.81(7) . . ?
C125 Fe7 C131 117.43(6) . . ?
C133 Fe7 C131 68.1 . . ?
C128 Fe7 C131 160.36(7) . . ?
C126 Fe7 C131 103.37(6) . . ?
C129 Fe7 C131 68.6 . . ?
C132 Fe7 C131 40.6 . . ?
C130 Fe7 C131 40.5 . . ?
C148 Fe8 C144 131.75(7) . . ?
C148 Fe8 C143 111.09(6) . . ?
C144 Fe8 C143 41.6 . . ?
C148 Fe8 C149 38.5 . . ?
C144 Fe8 C149 168.89(7) . . ?
C143 Fe8 C149 130.41(6) . . ?
C148 Fe8 C147 119.63(6) . . ?
C144 Fe8 C147 69.8 . . ?
C143 Fe8 C147 41.8 . . ?
C149 Fe8 C147 109.09(6) . . ?
C148 Fe8 C145 168.94(7) . . ?
C144 Fe8 C145 41.6 . . ?
C143 Fe8 C145 69.6 . . ?
C149 Fe8 C145 149.17(7) . . ?
C147 Fe8 C145 68.7 . . ?
C148 Fe8 C146 151.10(7) . . ?
C144 Fe8 C146 68.6 . . ?
C143 Fe8 C146 68.8 . . ?
C149 Fe8 C146 118.24(6) . . ?
C147 Fe8 C146 40.4 . . ?
C145 Fe8 C146 39.9 . . ?
C148 Fe8 C152 42.5 . . ?
C144 Fe8 C152 107.13(6) . . ?
C143 Fe8 C152 118.84(6) . . ?
C149 Fe8 C152 68.7 . . ?
C147 Fe8 C152 154.10(7) . . ?
C145 Fe8 C152 126.93(6) . . ?
C146 Fe8 C152 164.17(7) . . ?
C148 Fe8 C150 67.4 . . ?
C144 Fe8 C150 147.90(7) . . ?
C143 Fe8 C150 168.54(7) . . ?
C149 Fe8 C150 41.4 . . ?
C147 Fe8 C150 128.17(7) . . ?
C145 Fe8 C150 114.19(6) . . ?
C146 Fe8 C150 106.71(6) . . ?
C152 Fe8 C150 68.3 . . ?
C148 Fe8 C151 69.2 . . ?
C144 Fe8 C151 115.94(6) . . ?
C143 Fe8 C151 151.92(7) . . ?
C149 Fe8 C151 68.3 . . ?
C147 Fe8 C151 163.49(7) . . ?
C145 Fe8 C151 104.68(6) . . ?
C146 Fe8 C151 125.19(6) . . ?
C152 Fe8 C151 41.7 . . ?
C150 Fe8 C151 39.3 . . ?
O6 Lu1 O8 97.73(18) . . ?
O6 Lu1 O7 87.41(19) . . ?
O8 Lu1 O7 74.98(19) . . ?
O6 Lu1 O5 75.91(17) . . ?
O8 Lu1 O5 73.93(18) . . ?
O7 Lu1 O5 142.12(17) . . ?
O6 Lu1 O4 101.60(17) . . ?
O8 Lu1 O4 139.19(17) . . ?
O7 Lu1 O4 140.96(17) . . ?
O5 Lu1 O4 76.45(15) . . ?
O6 Lu1 O2 135.19(16) . . ?
O8 Lu1 O2 114.42(17) . . ?
O7 Lu1 O2 72.83(17) . . ?
O5 Lu1 O2 140.92(15) . . ?
O4 Lu1 O2 74.33(15) . . ?
O6 Lu1 O1 152.55(16) . . ?
O8 Lu1 O1 75.64(17) . . ?
O7 Lu1 O1 115.53(18) . . ?
O5 Lu1 O1 76.66(16) . . ?
O4 Lu1 O1 70.66(16) . . ?
O2 Lu1 O1 69.55(15) . . ?
O6 Lu1 Lu4 112.95(12) . . ?
O8 Lu1 Lu4 149.13(14) . . ?
O7 Lu1 Lu4 102.03(13) . . ?
O5 Lu1 Lu4 115.75(11) . . ?
O4 Lu1 Lu4 39.42(10) . . ?
O2 Lu1 Lu4 39.09(11) . . ?
O1 Lu1 Lu4 78.39(10) . . ?
O6 Lu1 Lu2 170.88(12) . . ?
O8 Lu1 Lu2 87.44(14) . . ?
O7 Lu1 Lu2 86.68(14) . . ?
O5 Lu1 Lu2 112.86(12) . . ?
O4 Lu1 Lu2 78.85(11) . . ?
O2 Lu1 Lu2 35.95(11) . . ?
O1 Lu1 Lu2 36.23(10) . . ?
Lu4 Lu1 Lu2 61.687(8) . . ?
O6 Lu1 Lu3 125.81(13) . . ?
O8 Lu1 Lu3 105.02(14) . . ?
O7 Lu1 Lu3 145.67(14) . . ?
O5 Lu1 Lu3 64.74(11) . . ?
O4 Lu1 Lu3 35.66(11) . . ?
O2 Lu1 Lu3 76.40(10) . . ?
O1 Lu1 Lu3 36.83(10) . . ?
Lu4 Lu1 Lu3 60.035(8) . . ?
Lu2 Lu1 Lu3 59.227(8) . . ?
O12 Lu2 O11 77.30(19) . . ?
O12 Lu2 O9 80.1(2) . . ?
O11 Lu2 O9 126.7(2) . . ?
O12 Lu2 O10 125.5(2) . . ?
O11 Lu2 O10 79.1(2) . . ?
O9 Lu2 O10 76.1(2) . . ?
O12 Lu2 O2 104.15(18) . . ?
O11 Lu2 O2 154.54(18) . . ?
O9 Lu2 O2 77.98(19) . . ?
O10 Lu2 O2 117.39(19) . . ?
O12 Lu2 O1 149.69(18) . . ?
O11 Lu2 O1 92.90(18) . . ?
O9 Lu2 O1 126.78(18) . . ?
O10 Lu2 O1 79.24(18) . . ?
O2 Lu2 O1 72.92(16) . . ?
O12 Lu2 O3 79.12(18) . . ?
O11 Lu2 O3 85.44(18) . . ?
O9 Lu2 O3 135.98(19) . . ?
O10 Lu2 O3 146.01(18) . . ?
O2 Lu2 O3 70.17(15) . . ?
O1 Lu2 O3 71.48(15) . . ?
O12 Lu2 Lu3 112.71(15) . . ?
O11 Lu2 Lu3 77.85(15) . . ?
O9 Lu2 Lu3 155.20(15) . . ?
O10 Lu2 Lu3 109.12(14) . . ?
O2 Lu2 Lu3 78.27(11) . . ?
O1 Lu2 Lu3 37.03(11) . . ?
O3 Lu2 Lu3 37.44(10) . . ?
O12 Lu2 Lu1 140.24(14) . . ?
O11 Lu2 Lu1 131.05(14) . . ?
O9 Lu2 Lu1 95.82(15) . . ?
O10 Lu2 Lu1 90.79(15) . . ?
O2 Lu2 Lu1 37.48(11) . . ?
O1 Lu2 Lu1 38.24(11) . . ?
O3 Lu2 Lu1 76.89(10) . . ?
Lu3 Lu2 Lu1 60.464(8) . . ?
O12 Lu2 Lu4 85.08(15) . . ?
O11 Lu2 Lu4 121.82(15) . . ?
O9 Lu2 Lu4 103.35(16) . . ?
O10 Lu2 Lu4 147.87(15) . . ?
O2 Lu2 Lu4 35.07(11) . . ?
O1 Lu2 Lu4 75.81(11) . . ?
O3 Lu2 Lu4 36.58(10) . . ?
Lu3 Lu2 Lu4 58.959(8) . . ?
Lu1 Lu2 Lu4 57.129(8) . . ?
O16 Lu3 O14 106.1(2) . . ?
O16 Lu3 O13 84.7(2) . . ?
O14 Lu3 O13 76.43(18) . . ?
O16 Lu3 O15 76.54(19) . . ?
O14 Lu3 O15 74.7(2) . . ?
O13 Lu3 O15 139.29(18) . . ?
O16 Lu3 O4 88.78(18) . . ?
O14 Lu3 O4 143.02(17) . . ?
O13 Lu3 O4 139.67(16) . . ?
O15 Lu3 O4 76.36(17) . . ?
O16 Lu3 O3 151.96(18) . . ?
O14 Lu3 O3 78.68(17) . . ?
O13 Lu3 O3 122.86(18) . . ?
O15 Lu3 O3 78.31(16) . . ?
O4 Lu3 O3 73.35(15) . . ?
O16 Lu3 O1 123.49(17) . . ?
O14 Lu3 O1 121.1(2) . . ?
O13 Lu3 O1 78.54(17) . . ?
O15 Lu3 O1 141.60(17) . . ?
O4 Lu3 O1 72.20(16) . . ?
O3 Lu3 O1 72.04(15) . . ?
O16 Lu3 Lu4 117.56(15) . . ?
O14 Lu3 Lu4 107.56(13) . . ?
O13 Lu3 Lu4 153.77(14) . . ?
O15 Lu3 Lu4 64.18(12) . . ?
O4 Lu3 Lu4 37.69(10) . . ?
O3 Lu3 Lu4 37.95(11) . . ?
O1 Lu3 Lu4 77.44(11) . . ?
O16 Lu3 Lu2 159.41(13) . . ?
O14 Lu3 Lu2 93.12(16) . . ?
O13 Lu3 Lu2 92.87(14) . . ?
O15 Lu3 Lu2 116.63(12) . . ?
O4 Lu3 Lu2 79.84(11) . . ?
O3 Lu3 Lu2 38.56(11) . . ?
O1 Lu3 Lu2 36.50(11) . . ?
Lu4 Lu3 Lu2 61.321(8) . . ?
O16 Lu3 Lu1 100.80(14) . . ?
O14 Lu3 Lu1 153.10(15) . . ?
O13 Lu3 Lu1 106.93(12) . . ?
O15 Lu3 Lu1 111.87(14) . . ?
O4 Lu3 Lu1 35.77(10) . . ?
O3 Lu3 Lu1 77.36(10) . . ?
O1 Lu3 Lu1 38.32(11) . . ?
Lu4 Lu3 Lu1 57.812(8) . . ?
Lu2 Lu3 Lu1 60.310(8) . . ?
O18 Lu4 O20 103.29(19) . . ?
O18 Lu4 O19 88.67(18) . . ?
O20 Lu4 O19 75.87(17) . . ?
O18 Lu4 O2 147.69(16) . . ?
O20 Lu4 O2 82.03(17) . . ?
O19 Lu4 O2 123.21(17) . . ?
O18 Lu4 O4 83.89(17) . . ?
O20 Lu4 O4 146.19(16) . . ?
O19 Lu4 O4 137.82(16) . . ?
O2 Lu4 O4 75.55(15) . . ?
O18 Lu4 O3 126.30(17) . . ?
O20 Lu4 O3 122.98(17) . . ?
O19 Lu4 O3 78.78(16) . . ?
O2 Lu4 O3 70.90(15) . . ?
O4 Lu4 O3 72.79(15) . . ?
O18 Lu4 O17 77.02(17) . . ?
O20 Lu4 O17 76.82(17) . . ?
O19 Lu4 O17 145.17(17) . . ?
O2 Lu4 O17 73.23(17) . . ?
O4 Lu4 O17 72.68(16) . . ?
O3 Lu4 O17 135.01(16) . . ?
O18 Lu4 Lu1 109.93(12) . . ?
O20 Lu4 Lu1 109.43(12) . . ?
O19 Lu4 Lu1 158.10(13) . . ?
O2 Lu4 Lu1 40.67(11) . . ?
O4 Lu4 Lu1 39.16(10) . . ?
O3 Lu4 Lu1 80.78(10) . . ?
O17 Lu4 Lu1 54.25(12) . . ?
O18 Lu4 Lu3 99.60(13) . . ?
O20 Lu4 Lu3 157.11(14) . . ?
O19 Lu4 Lu3 104.45(12) . . ?
O2 Lu4 Lu3 78.85(11) . . ?
O4 Lu4 Lu3 37.33(11) . . ?
O3 Lu4 Lu3 37.72(11) . . ?
O17 Lu4 Lu3 109.12(12) . . ?
Lu1 Lu4 Lu3 62.153(8) . . ?
O18 Lu4 Lu2 159.29(13) . . ?
O20 Lu4 Lu2 97.40(14) . . ?
O19 Lu4 Lu2 97.38(13) . . ?
O2 Lu4 Lu2 34.95(11) . . ?
O4 Lu4 Lu2 78.32(11) . . ?
O3 Lu4 Lu2 37.44(10) . . ?
O17 Lu4 Lu2 107.22(12) . . ?
Lu1 Lu4 Lu2 61.183(8) . . ?
Lu3 Lu4 Lu2 59.720(8) . . ?

loop_
_geom_bond_atom_site_label_1
_geom_bond_atom_site_label_2
_geom_bond_distance
_geom_bond_site_symmetry_2
_geom_bond_publ_flag
C1 C6 1.404(11) . ?
C1 C2 1.407(10) . ?
C1 C7 1.484(10) . ?
C2 C3 1.375(11) . ?
C3 C4 1.339(13) . ?
C4 C5 1.408(12) . ?
C5 C6 1.376(11) . ?
C7 O5 1.272(8) . ?
C7 C8 1.410(10) . ?
C8 C9 1.385(10) . ?
C9 O6 1.295(8) . ?
C9 C10 1.468(10) . ?
C10 C14 1.429(11) . ?
C10 C11 1.454(10) . ?
C10 Fe1 2.035(7) . ?
C11 C12 1.405(12) . ?
C11 Fe1 2.037(8) . ?
C12 C13 1.394(12) . ?
C12 Fe1 2.042(9) . ?
C13 C14 1.414(11) . ?
C13 Fe1 2.028(9) . ?
C14 Fe1 2.039(8) . ?
C15 C19 1.382(13) . ?
C15 C16 1.454(13) . ?
C15 Fe1 2.057(9) . ?
C16 C17 1.426(13) . ?
C16 Fe1 2.052(9) . ?
C17 C18 1.425(16) . ?
C17 Fe1 2.035(9) . ?
C18 C19 1.402(15) . ?
C18 Fe1 2.056(10) . ?
C19 Fe1 2.066(10) . ?
C20 C25B 1.37(2) . ?
C20 C21 1.40(2) . ?
C20 C25A 1.41(3) . ?
C20 C26 1.517(12) . ?
C21 C22 1.41(2) . ?
C22 C23 1.43(2) . ?
C23 C24B 1.35(3) . ?
C23 C24A 1.39(3) . ?
C24A C25A 1.36(4) . ?
C24B C25B 1.36(3) . ?
C26 O7 1.268(10) . ?
C26 C27 1.386(12) . ?
C27 C28 1.409(11) . ?
C28 O8 1.277(9) . ?
C28 C29 1.461(12) . ?
C29 C33 1.416(12) . ?
C29 C30 1.433(11) . ?
C29 Fe2 2.046(8) . ?
C30 C31 1.412(14) . ?
C30 Fe2 2.057(9) . ?
C31 C32 1.415(14) . ?
C31 Fe2 2.028(10) . ?
C32 C33 1.409(13) . ?
C32 Fe2 2.038(10) . ?
C33 Fe2 2.036(7) . ?
C34 C38 1.399(14) . ?
C34 C35 1.411(13) . ?
C34 Fe2 2.043(9) . ?
C35 C36 1.390(13) . ?
C35 Fe2 2.026(9) . ?
C36 C37 1.397(14) . ?
C36 Fe2 2.046(8) . ?
C37 C38 1.436(15) . ?
C37 Fe2 2.052(10) . ?
C38 Fe2 2.045(10) . ?
C39 C44 1.328(16) . ?
C39 C40 1.38(2) . ?
C39 C45 1.457(14) . ?
C40 C41 1.40(3) . ?
C41 C42 1.32(3) . ?
C42 C43 1.38(3) . ?
C43 C44 1.385(17) . ?
C45 O9 1.270(11) . ?
C45 C46 1.345(9) . ?
C46 C47 1.3965 . ?
C47 O10 1.282(6) . ?
C47 C48 1.4924 . ?
C48 C49 1.4200 . ?
C48 C52 1.4604 . ?
C48 Fe3 2.044(2) . ?
C49 C50 1.4935 . ?
C49 Fe3 2.040(2) . ?
C50 C51 1.3876 . ?
C50 Fe3 1.986(2) . ?
C51 C52 1.4467 . ?
C51 Fe3 2.1201(19) . ?
C52 Fe3 2.0201(18) . ?
C53 C57 1.3532 . ?
C53 C54 1.4053 . ?
C53 Fe3 2.0094(19) . ?
C54 C55 1.5747 . ?
C54 Fe3 2.0708(19) . ?
C55 C56 1.4543 . ?
C55 Fe3 2.0801(18) . ?
C56 C57 1.4542 . ?
C56 Fe3 2.031(2) . ?
C57 Fe3 1.969(2) . ?
C58 C63 1.3638 . ?
C58 C59 1.3923 . ?
C58 C64 1.5293 . ?
C59 C60 1.4269 . ?
C60 C61 1.4392 . ?
C61 C62 1.3036 . ?
C62 C63 1.4318 . ?
C64 O11 1.288(5) . ?
C64 C65 1.4101 . ?
C65 C66 1.4007 . ?
C66 O12 1.274(5) . ?
C66 C67 1.4688 . ?
C67 C68 1.3905 . ?
C67 C71 1.4591 . ?
C67 Fe4 1.9658(17) . ?
C68 C69 1.4459 . ?
C68 Fe4 1.9740(19) . ?
C69 C70 1.4015 . ?
C69 Fe4 2.0168(18) . ?
C70 C71 1.4185 . ?
C70 Fe4 2.0022(18) . ?
C71 Fe4 2.0362(18) . ?
C72 C76 1.4507 . ?
C72 C73 1.6184 . ?
C72 Fe4 2.0639(18) . ?
C73 C74 1.3837 . ?
C73 Fe4 2.0628(18) . ?
C74 C75 1.4413 . ?
C74 Fe4 2.0277(18) . ?
C75 C76 1.3647 . ?
C75 Fe4 2.0974(18) . ?
C76 Fe4 2.0603(19) . ?
C77 C78 1.3906 . ?
C77 C82 1.4434 . ?
C77 C83 1.4864 . ?
C78 C79 1.4412 . ?
C79 C80 1.4258 . ?
C80 C81 1.3351 . ?
C81 C82 1.4163 . ?
C83 O13 1.317(5) . ?
C83 C84 1.3738 . ?
C84 C85 1.4361 . ?
C85 O14 1.297(5) . ?
C85 C86 1.5169 . ?
C86 C87 1.4188 . ?
C86 C90 1.4499 . ?
C86 Fe5 2.0380(14) . ?
C87 C88 1.4181 . ?
C87 Fe5 2.0118(14) . ?
C88 C89 1.3705 . ?
C88 Fe5 2.0246(14) . ?
C89 C90 1.4714 . ?
C89 Fe5 2.0320(15) . ?
C90 Fe5 2.0443(15) . ?
C91 C95 1.4430 . ?
C91 C92 1.4486 . ?
C91 Fe5 2.0420(15) . ?
C92 C93 1.4750 . ?
C92 Fe5 2.0535(15) . ?
C93 C94 1.4114 . ?
C93 Fe5 2.0734(15) . ?
C94 C95 1.4583 . ?
C94 Fe5 2.0711(14) . ?
C95 Fe5 2.0851(14) . ?
C96 C101 1.4094 . ?
C96 C97 1.4108 . ?
C96 C102 1.5068 . ?
C97 C98 1.3950 . ?
C98 C99 1.3875 . ?
C99 C100 1.3386 . ?
C100 C101 1.4168 . ?
C102 O15 1.267(5) . ?
C102 C103 1.3885 . ?
C103 C104 1.4367 . ?
C104 O16 1.266(5) . ?
C104 C105 1.4736 . ?
C105 C106 1.4180 . ?
C105 C109 1.4434 . ?
C105 Fe6 1.9619(14) . ?
C106 C107 1.4482 . ?
C106 Fe6 1.9678(14) . ?
C107 C108 1.4592 . ?
C107 Fe6 2.0102(14) . ?
C108 C109 1.4036 . ?
C108 Fe6 2.0236(14) . ?
C109 Fe6 2.0486(15) . ?
C110 C111 1.3964 . ?
C110 C114 1.4018 . ?
C110 Fe6 2.0771(14) . ?
C111 C112 1.4641 . ?
C111 Fe6 2.0866(15) . ?
C112 C113 1.4204 . ?
C112 Fe6 2.1146(14) . ?
C113 C114 1.4312 . ?
C113 Fe6 2.1186(14) . ?
C114 Fe6 2.0887(14) . ?
C115 C120 1.3882 . ?
C115 C116 1.4081 . ?
C115 C121 1.5347 . ?
C116 C117 1.3878 . ?
C117 C118 1.4278 . ?
C118 C119 1.3145 . ?
C119 C120 1.4421 . ?
C121 O17 1.292(5) . ?
C121 C122 1.4140 . ?
C122 C123 1.3931 . ?
C123 O18 1.304(5) . ?
C123 C124 1.4941 . ?
C124 C128 1.3998 . ?
C124 C125 1.4523 . ?
C124 Fe7 1.9977(13) . ?
C125 C126 1.4621 . ?
C125 Fe7 2.0339(13) . ?
C126 C127 1.4243 . ?
C126 Fe7 2.0437(13) . ?
C127 C128 1.4401 . ?
C127 Fe7 2.0328(13) . ?
C128 Fe7 2.0414(13) . ?
C129 C133 1.4148 . ?
C129 C130 1.4469 . ?
C129 Fe7 2.0492(13) . ?
C130 C131 1.4433 . ?
C130 Fe7 2.0693(13) . ?
C131 C132 1.4438 . ?
C131 Fe7 2.0969(13) . ?
C132 C133 1.4202 . ?
C132 Fe7 2.0607(13) . ?
C133 Fe7 2.0385(13) . ?
C134 C139 1.4156 . ?
C134 C135 1.4253 . ?
C134 C140 1.4886 . ?
C135 C136 1.4121 . ?
C136 C137 1.3549 . ?
C137 C138 1.4339 . ?
C138 C139 1.3523 . ?
C140 O19 1.277(4) . ?
C140 C141 1.3738 . ?
C141 C142 1.3999 . ?
C142 O20 1.265(4) . ?
C142 C143 1.4966 . ?
C143 C144 1.4330 . ?
C143 C147 1.4522 . ?
C143 Fe8 2.0196(14) . ?
C144 C145 1.4474 . ?
C144 Fe8 2.0152(13) . ?
C145 C146 1.4119 . ?
C145 Fe8 2.0622(13) . ?
C146 C147 1.4253 . ?
C146 Fe8 2.0720(14) . ?
C147 Fe8 2.0547(14) . ?
C148 C149 1.3358 . ?
C148 C152 1.4822 . ?
C148 Fe8 2.0111(14) . ?
C149 C150 1.4577 . ?
C149 Fe8 2.0423(13) . ?
C150 C151 1.3984 . ?
C150 Fe8 2.0778(14) . ?
C151 C152 1.4798 . ?
C151 Fe8 2.0839(14) . ?
C152 Fe8 2.0766(14) . ?
C153 C158 1.3877 . ?
C153 C154 1.4084 . ?
C153 C159 1.6845 . ?
C154 C155 1.3941 . ?
C155 C156 1.3876 . ?
C156 C157 1.4084 . ?
C157 C158 1.3941 . ?
C160 C161 1.3900 . ?
C160 C165 1.3900 . ?
C160 C166 1.43(7) . ?
C161 C162 1.3900 . ?
C162 C163 1.3900 . ?
C163 C164 1.3900 . ?
C164 C165 1.3900 . ?
C167 C173 1.3080 . ?
C167 C168 1.3900 . ?
C167 C172 1.3900 . ?
C168 C169 1.3900 . ?
C169 C170 1.3900 . ?
C170 C171 1.3900 . ?
C171 C172 1.3900 . ?
C174 C175 1.3900 . ?
C174 C179 1.3900 . ?
C174 C180 1.5154 . ?
C175 C176 1.3900 . ?
C176 C177 1.3900 . ?
C177 C178 1.3900 . ?
C178 C179 1.3900 . ?
C181 C186 1.4602 . ?
C181 C182 1.4720 . ?
C181 C187 1.5900 . ?
C182 C183 1.5188 . ?
C183 C184 1.2975 . ?
C184 C185 1.4162 . ?
C185 C186 1.3985 . ?
C188 C189 1.3247 . ?
C188 C194 1.5670 . ?
C188 C193 1.5782 . ?
C189 C190 1.6062 . ?
C190 C191 1.2450 . ?
C191 C192 1.5395 . ?
C192 C193 1.2948 . ?
O1 Lu2 2.265(4) . ?
O1 Lu3 2.293(4) . ?
O1 Lu1 2.372(4) . ?
O2 Lu2 2.262(4) . ?
O2 Lu4 2.268(4) . ?
O2 Lu1 2.344(4) . ?
O3 Lu3 2.288(4) . ?
O3 Lu4 2.300(4) . ?
O3 Lu2 2.346(4) . ?
O4 Lu3 2.274(4) . ?
O4 Lu1 2.280(4) . ?
O4 Lu4 2.293(4) . ?
O5 Lu1 2.274(5) . ?
O6 Lu1 2.190(5) . ?
O7 Lu1 2.264(5) . ?
O8 Lu1 2.218(5) . ?
O9 Lu2 2.221(5) . ?
O10 Lu2 2.225(5) . ?
O11 Lu2 2.219(5) . ?
O12 Lu2 2.190(5) . ?
O13 Lu3 2.229(5) . ?
O14 Lu3 2.220(5) . ?
O15 Lu3 2.246(5) . ?
O16 Lu3 2.184(5) . ?
O17 Lu4 2.306(4) . ?
O18 Lu4 2.203(5) . ?
O19 Lu4 2.231(4) . ?
O20 Lu4 2.217(4) . ?
Lu1 Lu4 3.5395(4) . ?
Lu1 Lu2 3.6923(4) . ?
Lu1 Lu3 3.6980(4) . ?
Lu2 Lu3 3.6519(4) . ?
Lu2 Lu4 3.7100(4) . ?
Lu3 Lu4 3.6232(4) . ?

loop_
_geom_torsion_atom_site_label_1
_geom_torsion_atom_site_label_2
_geom_torsion_atom_site_label_3
_geom_torsion_atom_site_label_4
_geom_torsion
_geom_torsion_site_symmetry_1
_geom_torsion_site_symmetry_2
_geom_torsion_site_symmetry_3
_geom_torsion_site_symmetry_4
_geom_torsion_publ_flag
C6 C1 C2 C3 0.2(12) . . . . ?
C7 C1 C2 C3 180.0(8) . . . . ?
C1 C2 C3 C4 -3.0(15) . . . . ?
C2 C3 C4 C5 3.8(16) . . . . ?
C3 C4 C5 C6 -1.7(15) . . . . ?
C4 C5 C6 C1 -1.1(14) . . . . ?
C2 C1 C6 C5 1.8(12) . . . . ?
C7 C1 C6 C5 -178.0(8) . . . . ?
C6 C1 C7 O5 -15.7(10) . . . . ?
C2 C1 C7 O5 164.6(7) . . . . ?
C6 C1 C7 C8 163.7(7) . . . . ?
C2 C1 C7 C8 -16.0(11) . . . . ?
O5 C7 C8 C9 -1.3(11) . . . . ?
C1 C7 C8 C9 179.3(7) . . . . ?
C7 C8 C9 O6 4.3(11) . . . . ?
C7 C8 C9 C10 -173.5(7) . . . . ?
O6 C9 C10 C14 -1.1(10) . . . . ?
C8 C9 C10 C14 176.9(7) . . . . ?
O6 C9 C10 C11 173.3(7) . . . . ?
C8 C9 C10 C11 -8.7(12) . . . . ?
O6 C9 C10 Fe1 85.4(7) . . . . ?
C8 C9 C10 Fe1 -96.7(7) . . . . ?
C14 C10 C11 C12 0.6(9) . . . . ?
C9 C10 C11 C12 -174.6(7) . . . . ?
Fe1 C10 C11 C12 -59.5(6) . . . . ?
C14 C10 C11 Fe1 60.1(5) . . . . ?
C9 C10 C11 Fe1 -115.1(8) . . . . ?
C10 C11 C12 C13 0.3(10) . . . . ?
Fe1 C11 C12 C13 -58.5(6) . . . . ?
C10 C11 C12 Fe1 58.8(6) . . . . ?
C11 C12 C13 C14 -1.2(10) . . . . ?
Fe1 C12 C13 C14 -59.8(6) . . . . ?
C11 C12 C13 Fe1 58.6(6) . . . . ?
C12 C13 C14 C10 1.6(10) . . . . ?
Fe1 C13 C14 C10 -58.5(6) . . . . ?
C12 C13 C14 Fe1 60.1(6) . . . . ?
C11 C10 C14 C13 -1.3(9) . . . . ?
C9 C10 C14 C13 174.1(7) . . . . ?
Fe1 C10 C14 C13 58.5(6) . . . . ?
C11 C10 C14 Fe1 -59.8(5) . . . . ?
C9 C10 C14 Fe1 115.6(7) . . . . ?
C19 C15 C16 C17 -1.3(10) . . . . ?
Fe1 C15 C16 C17 59.3(6) . . . . ?
C19 C15 C16 Fe1 -60.6(7) . . . . ?
C15 C16 C17 C18 0.9(10) . . . . ?
Fe1 C16 C17 C18 60.5(7) . . . . ?
C15 C16 C17 Fe1 -59.6(6) . . . . ?
C16 C17 C18 C19 -0.2(11) . . . . ?
Fe1 C17 C18 C19 60.2(7) . . . . ?
C16 C17 C18 Fe1 -60.4(6) . . . . ?
C16 C15 C19 C18 1.2(11) . . . . ?
Fe1 C15 C19 C18 -58.3(8) . . . . ?
C16 C15 C19 Fe1 59.5(6) . . . . ?
C17 C18 C19 C15 -0.7(12) . . . . ?
Fe1 C18 C19 C15 58.4(7) . . . . ?
C17 C18 C19 Fe1 -59.1(7) . . . . ?
C25B C20 C21 C22 -7(2) . . . . ?
C25A C20 C21 C22 11(3) . . . . ?
C26 C20 C21 C22 -174.0(14) . . . . ?
C20 C21 C22 C23 -5(3) . . . . ?
C21 C22 C23 C24B 18(3) . . . . ?
C21 C22 C23 C24A -9(3) . . . . ?
C24B C23 C24A C25A -79(5) . . . . ?
C22 C23 C24A C25A 17(4) . . . . ?
C23 C24A C25A C20 -10(4) . . . . ?
C25B C20 C25A C24A 85(7) . . . . ?
C21 C20 C25A C24A -4(3) . . . . ?
C26 C20 C25A C24A -178(2) . . . . ?
C24A C23 C24B C25B 81(4) . . . . ?
C22 C23 C24B C25B -18(4) . . . . ?
C23 C24B C25B C20 5(4) . . . . ?
C21 C20 C25B C24B 8(3) . . . . ?
C25A C20 C25B C24B -93(7) . . . . ?
C26 C20 C25B C24B 174.3(18) . . . . ?
C25B C20 C26 O7 30.4(16) . . . . ?
C21 C20 C26 O7 -163.2(11) . . . . ?
C25A C20 C26 O7 11.4(17) . . . . ?
C25B C20 C26 C27 -146.1(13) . . . . ?
C21 C20 C26 C27 20.2(15) . . . . ?
C25A C20 C26 C27 -165.2(15) . . . . ?
O7 C26 C27 C28 -0.9(13) . . . . ?
C20 C26 C27 C28 175.4(7) . . . . ?
C26 C27 C28 O8 3.7(12) . . . . ?
C26 C27 C28 C29 -173.4(7) . . . . ?
O8 C28 C29 C33 -11.8(12) . . . . ?
C27 C28 C29 C33 165.5(8) . . . . ?
O8 C28 C29 C30 169.9(8) . . . . ?
C27 C28 C29 C30 -12.8(13) . . . . ?
O8 C28 C29 Fe2 77.4(8) . . . . ?
C27 C28 C29 Fe2 -105.3(8) . . . . ?
C33 C29 C30 C31 1.5(10) . . . . ?
C28 C29 C30 C31 -179.9(8) . . . . ?
Fe2 C29 C30 C31 -58.2(6) . . . . ?
C33 C29 C30 Fe2 59.7(6) . . . . ?
C28 C29 C30 Fe2 -121.7(9) . . . . ?
C29 C30 C31 C32 -1.2(11) . . . . ?
Fe2 C30 C31 C32 -59.7(7) . . . . ?
C29 C30 C31 Fe2 58.5(6) . . . . ?
C30 C31 C32 C33 0.5(11) . . . . ?
Fe2 C31 C32 C33 -59.8(7) . . . . ?
C30 C31 C32 Fe2 60.3(7) . . . . ?
C31 C32 C33 C29 0.5(11) . . . . ?
Fe2 C32 C33 C29 -59.0(6) . . . . ?
C31 C32 C33 Fe2 59.5(7) . . . . ?
C30 C29 C33 C32 -1.2(10) . . . . ?
C28 C29 C33 C32 -179.9(8) . . . . ?
Fe2 C29 C33 C32 58.9(7) . . . . ?
C30 C29 C33 Fe2 -60.1(6) . . . . ?
C28 C29 C33 Fe2 121.3(8) . . . . ?
C38 C34 C35 C36 1.3(11) . . . . ?
Fe2 C34 C35 C36 60.8(6) . . . . ?
C38 C34 C35 Fe2 -59.5(7) . . . . ?
C34 C35 C36 C37 -1.2(11) . . . . ?
Fe2 C35 C36 C37 59.4(7) . . . . ?
C34 C35 C36 Fe2 -60.6(6) . . . . ?
C35 C36 C37 C38 0.6(12) . . . . ?
Fe2 C36 C37 C38 59.3(7) . . . . ?
C35 C36 C37 Fe2 -58.7(7) . . . . ?
C35 C34 C38 C37 -0.9(11) . . . . ?
Fe2 C34 C38 C37 -59.8(7) . . . . ?
C35 C34 C38 Fe2 58.9(6) . . . . ?
C36 C37 C38 C34 0.2(12) . . . . ?
Fe2 C37 C38 C34 59.9(7) . . . . ?
C36 C37 C38 Fe2 -59.7(7) . . . . ?
C44 C39 C40 C41 -5(3) . . . . ?
C45 C39 C40 C41 -175.9(18) . . . . ?
C39 C40 C41 C42 0(4) . . . . ?
C40 C41 C42 C43 3(4) . . . . ?
C41 C42 C43 C44 -2(3) . . . . ?
C40 C39 C44 C43 6(2) . . . . ?
C45 C39 C44 C43 177.2(11) . . . . ?
C42 C43 C44 C39 -3(2) . . . . ?
C44 C39 C45 O9 0.5(16) . . . . ?
C40 C39 C45 O9 171.0(13) . . . . ?
C44 C39 C45 C46 179.9(10) . . . . ?
C40 C39 C45 C46 -9.6(18) . . . . ?
O9 C45 C46 C47 -6.7(11) . . . . ?
C39 C45 C46 C47 174.0(7) . . . . ?
C45 C46 C47 O10 2.5(6) . . . . ?
C45 C46 C47 C48 -174.0(5) . . . . ?
O10 C47 C48 C49 177.9(3) . . . . ?
C46 C47 C48 C49 -5.2 . . . . ?
O10 C47 C48 C52 -12.9(3) . . . . ?
C46 C47 C48 C52 164.0 . . . . ?
O10 C47 C48 Fe3 -94.9(3) . . . . ?
C46 C47 C48 Fe3 81.98(7) . . . . ?
C52 C48 C49 C50 1.6 . . . . ?
C47 C48 C49 C50 172.1 . . . . ?
Fe3 C48 C49 C50 58.76(6) . . . . ?
C52 C48 C49 Fe3 -57.14(6) . . . . ?
C47 C48 C49 Fe3 113.29(6) . . . . ?
C48 C49 C50 C51 0.8 . . . . ?
Fe3 C49 C50 C51 61.97(6) . . . . ?
C48 C49 C50 Fe3 -61.19(6) . . . . ?
C49 C50 C51 C52 -2.8 . . . . ?
Fe3 C50 C51 C52 56.27(6) . . . . ?
C49 C50 C51 Fe3 -59.02(6) . . . . ?
C50 C51 C52 C48 3.7 . . . . ?
Fe3 C51 C52 C48 59.47(7) . . . . ?
C50 C51 C52 Fe3 -55.75(7) . . . . ?
C49 C48 C52 C51 -3.5 . . . . ?
C47 C48 C52 C51 -174.6 . . . . ?
Fe3 C48 C52 C51 -61.53(6) . . . . ?
C49 C48 C52 Fe3 58.01(6) . . . . ?
C47 C48 C52 Fe3 -113.12(6) . . . . ?
C57 C53 C54 C55 2.2 . . . . ?
Fe3 C53 C54 C55 -56.03(6) . . . . ?
C57 C53 C54 Fe3 58.24(6) . . . . ?
C53 C54 C55 C56 -3.3 . . . . ?
Fe3 C54 C55 C56 -59.03(7) . . . . ?
C53 C54 C55 Fe3 55.73(7) . . . . ?
C54 C55 C56 C57 3.2 . . . . ?
Fe3 C55 C56 C57 -55.81(6) . . . . ?
C54 C55 C56 Fe3 58.97(6) . . . . ?
C54 C53 C57 C56 -0.2 . . . . ?
Fe3 C53 C57 C56 60.30(6) . . . . ?
C54 C53 C57 Fe3 -60.47(6) . . . . ?
C55 C56 C57 C53 -2.1 . . . . ?
Fe3 C56 C57 C53 -60.75(6) . . . . ?
C55 C56 C57 Fe3 58.63(6) . . . . ?
C63 C58 C59 C60 3.6 . . . . ?
C64 C58 C59 C60 -179.2 . . . . ?
C58 C59 C60 C61 -4.6 . . . . ?
C59 C60 C61 C62 3.0 . . . . ?
C60 C61 C62 C63 -0.6 . . . . ?
C59 C58 C63 C62 -1.1 . . . . ?
C64 C58 C63 C62 -178.3 . . . . ?
C61 C62 C63 C58 -0.4 . . . . ?
C63 C58 C64 O11 4.3(3) . . . . ?
C59 C58 C64 O11 -172.9(3) . . . . ?
C63 C58 C64 C65 -174.7 . . . . ?
C59 C58 C64 C65 8.1 . . . . ?
O11 C64 C65 C66 -6.7(3) . . . . ?
C58 C64 C65 C66 172.2 . . . . ?
C64 C65 C66 O12 3.7(3) . . . . ?
C64 C65 C66 C67 -172.1 . . . . ?
O12 C66 C67 C68 -172.0(3) . . . . ?
C65 C66 C67 C68 4.2 . . . . ?
O12 C66 C67 C71 1.6(3) . . . . ?
C65 C66 C67 C71 177.8 . . . . ?
O12 C66 C67 Fe4 -85.7(3) . . . . ?
C65 C66 C67 Fe4 90.48(6) . . . . ?
C71 C67 C68 C69 -0.8 . . . . ?
C66 C67 C68 C69 173.6 . . . . ?
Fe4 C67 C68 C69 60.11(5) . . . . ?
C71 C67 C68 Fe4 -60.94(5) . . . . ?
C66 C67 C68 Fe4 113.48(5) . . . . ?
C67 C68 C69 C70 -2.7 . . . . ?
Fe4 C68 C69 C70 56.54(5) . . . . ?
C67 C68 C69 Fe4 -59.27(5) . . . . ?
C68 C69 C70 C71 5.3 . . . . ?
Fe4 C69 C70 C71 60.7 . . . . ?
C68 C69 C70 Fe4 -55.4 . . . . ?
C69 C70 C71 C67 -5.7 . . . . ?
Fe4 C70 C71 C67 54.67(5) . . . . ?
C69 C70 C71 Fe4 -60.36(5) . . . . ?
C68 C67 C71 C70 4.0 . . . . ?
C66 C67 C71 C70 -170.5 . . . . ?
Fe4 C67 C71 C70 -55.94(5) . . . . ?
C68 C67 C71 Fe4 59.96(5) . . . . ?
C66 C67 C71 Fe4 -114.60(5) . . . . ?
C76 C72 C73 C74 -1.7 . . . . ?
Fe4 C72 C73 C74 -60.99(5) . . . . ?
C76 C72 C73 Fe4 59.28(5) . . . . ?
C72 C73 C74 C75 0.3 . . . . ?
Fe4 C73 C74 C75 -59.29(5) . . . . ?
C72 C73 C74 Fe4 59.62(5) . . . . ?
C73 C74 C75 C76 1.3 . . . . ?
Fe4 C74 C75 C76 -57.7 . . . . ?
C73 C74 C75 Fe4 59.0 . . . . ?
C74 C75 C76 C72 -2.5 . . . . ?
Fe4 C75 C76 C72 -58.7 . . . . ?
C74 C75 C76 Fe4 56.2 . . . . ?
C73 C72 C76 C75 2.6 . . . . ?
Fe4 C72 C76 C75 60.3 . . . . ?
C73 C72 C76 Fe4 -57.7 . . . . ?
C82 C77 C78 C79 -2.1 . . . . ?
C83 C77 C78 C79 174.7 . . . . ?
C77 C78 C79 C80 1.7 . . . . ?
C78 C79 C80 C81 -0.4 . . . . ?
C79 C80 C81 C82 -0.4 . . . . ?
C80 C81 C82 C77 -0.1 . . . . ?
C78 C77 C82 C81 1.3 . . . . ?
C83 C77 C82 C81 -175.4 . . . . ?
C78 C77 C83 O13 33.8(3) . . . . ?
C82 C77 C83 O13 -149.6(3) . . . . ?
C78 C77 C83 C84 -142.2 . . . . ?
C82 C77 C83 C84 34.5 . . . . ?
O13 C83 C84 C85 -9.8(3) . . . . ?
C77 C83 C84 C85 165.8 . . . . ?
C83 C84 C85 O14 11.4(3) . . . . ?
C83 C84 C85 C86 -163.8 . . . . ?
O14 C85 C86 C87 7.9(3) . . . . ?
C84 C85 C86 C87 -176.3 . . . . ?
O14 C85 C86 C90 179.8(3) . . . . ?
C84 C85 C86 C90 -4.4 . . . . ?
O14 C85 C86 Fe5 92.9(3) . . . . ?
C84 C85 C86 Fe5 -91.37(5) . . . . ?
C90 C86 C87 C88 4.5 . . . . ?
C85 C86 C87 C88 177.4 . . . . ?
Fe5 C86 C87 C88 61.1 . . . . ?
C90 C86 C87 Fe5 -56.6 . . . . ?
C85 C86 C87 Fe5 116.3 . . . . ?
C86 C87 C88 C89 -2.8 . . . . ?
Fe5 C87 C88 C89 58.7 . . . . ?
C86 C87 C88 Fe5 -61.5 . . . . ?
C87 C88 C89 C90 0.0 . . . . ?
Fe5 C88 C89 C90 57.8 . . . . ?
C87 C88 C89 Fe5 -57.8 . . . . ?
C87 C86 C90 C89 -4.3 . . . . ?
C85 C86 C90 C89 -177.1 . . . . ?
Fe5 C86 C90 C89 -60.4 . . . . ?
C87 C86 C90 Fe5 56.1 . . . . ?
C85 C86 C90 Fe5 -116.7 . . . . ?
C88 C89 C90 C86 2.6 . . . . ?
Fe5 C89 C90 C86 60.8 . . . . ?
C88 C89 C90 Fe5 -58.2 . . . . ?
C95 C91 C92 C93 1.0 . . . . ?
Fe5 C91 C92 C93 -59.6 . . . . ?
C95 C91 C92 Fe5 60.6 . . . . ?
C91 C92 C93 C94 -0.1 . . . . ?
Fe5 C92 C93 C94 -59.2 . . . . ?
C91 C92 C93 Fe5 59.0 . . . . ?
C92 C93 C94 C95 -0.8 . . . . ?
Fe5 C93 C94 C95 -58.9 . . . . ?
C92 C93 C94 Fe5 58.1 . . . . ?
C92 C91 C95 C94 -1.5 . . . . ?
Fe5 C91 C95 C94 58.3 . . . . ?
C92 C91 C95 Fe5 -59.7 . . . . ?
C93 C94 C95 C91 1.4 . . . . ?
Fe5 C94 C95 C91 -57.6 . . . . ?
C93 C94 C95 Fe5 59.0 . . . . ?
C101 C96 C97 C98 -0.7 . . . . ?
C102 C96 C97 C98 179.3 . . . . ?
C96 C97 C98 C99 -0.4 . . . . ?
C97 C98 C99 C100 1.5 . . . . ?
C98 C99 C100 C101 -1.3 . . . . ?
C97 C96 C101 C100 0.9 . . . . ?
C102 C96 C101 C100 -179.1 . . . . ?
C99 C100 C101 C96 0.1 . . . . ?
C101 C96 C102 O15 171.7(3) . . . . ?
C97 C96 C102 O15 -8.3(3) . . . . ?
C101 C96 C102 C103 -4.0 . . . . ?
C97 C96 C102 C103 176.0 . . . . ?
O15 C102 C103 C104 5.1(3) . . . . ?
C96 C102 C103 C104 -179.7 . . . . ?
C102 C103 C104 O16 2.9(3) . . . . ?
C102 C103 C104 C105 -175.5 . . . . ?
O16 C104 C105 C106 5.7(3) . . . . ?
C103 C104 C105 C106 -175.8 . . . . ?
O16 C104 C105 C109 -174.9(3) . . . . ?
C103 C104 C105 C109 3.6 . . . . ?
O16 C104 C105 Fe6 91.8(3) . . . . ?
C103 C104 C105 Fe6 -89.72(5) . . . . ?
C109 C105 C106 C107 -2.8 . . . . ?
C104 C105 C106 C107 176.7 . . . . ?
Fe6 C105 C106 C107 59.1 . . . . ?
C109 C105 C106 Fe6 -61.9 . . . . ?
C104 C105 C106 Fe6 117.6 . . . . ?
C105 C106 C107 C108 0.4 . . . . ?
Fe6 C106 C107 C108 58.5 . . . . ?
C105 C106 C107 Fe6 -58.1 . . . . ?
C106 C107 C108 C109 2.2 . . . . ?
Fe6 C107 C108 C109 59.3 . . . . ?
C106 C107 C108 Fe6 -57.1 . . . . ?
C107 C108 C109 C105 -3.9 . . . . ?
Fe6 C108 C109 C105 53.9 . . . . ?
C107 C108 C109 Fe6 -57.8 . . . . ?
C106 C105 C109 C108 4.2 . . . . ?
C104 C105 C109 C108 -175.3 . . . . ?
Fe6 C105 C109 C108 -55.8 . . . . ?
C106 C105 C109 Fe6 59.9 . . . . ?
C104 C105 C109 Fe6 -119.6 . . . . ?
C114 C110 C111 C112 -1.0 . . . . ?
Fe6 C110 C111 C112 -61.4 . . . . ?
C114 C110 C111 Fe6 60.4 . . . . ?
C110 C111 C112 C113 1.0 . . . . ?
Fe6 C111 C112 C113 -60.0 . . . . ?
C110 C111 C112 Fe6 61.0 . . . . ?
C111 C112 C113 C114 -0.6 . . . . ?
Fe6 C112 C113 C114 -59.4 . . . . ?
C111 C112 C113 Fe6 58.7 . . . . ?
C111 C110 C114 C113 0.6 . . . . ?
Fe6 C110 C114 C113 61.0 . . . . ?
C111 C110 C114 Fe6 -60.4 . . . . ?
C112 C113 C114 C110 0.0 . . . . ?
Fe6 C113 C114 C110 -60.1 . . . . ?
C112 C113 C114 Fe6 60.2 . . . . ?
C120 C115 C116 C117 3.9 . . . . ?
C121 C115 C116 C117 -175.6 . . . . ?
C115 C116 C117 C118 -2.9 . . . . ?
C116 C117 C118 C119 -3.5 . . . . ?
C117 C118 C119 C120 8.7 . . . . ?
C116 C115 C120 C119 1.0 . . . . ?
C121 C115 C120 C119 -179.5 . . . . ?
C118 C119 C120 C115 -7.6 . . . . ?
C120 C115 C121 O17 163.6(2) . . . . ?
C116 C115 C121 O17 -16.9(2) . . . . ?
C120 C115 C121 C122 -18.4 . . . . ?
C116 C115 C121 C122 161.1 . . . . ?
O17 C121 C122 C123 -2.6(3) . . . . ?
C115 C121 C122 C123 179.6 . . . . ?
C121 C122 C123 O18 12.7(3) . . . . ?
C121 C122 C123 C124 -169.9 . . . . ?
O18 C123 C124 C128 -13.5(2) . . . . ?
C122 C123 C124 C128 168.9 . . . . ?
O18 C123 C124 C125 165.8(2) . . . . ?
C122 C123 C124 C125 -11.8 . . . . ?
O18 C123 C124 Fe7 76.2(2) . . . . ?
C122 C123 C124 Fe7 -101.3 . . . . ?
C128 C124 C125 C126 0.2 . . . . ?
C123 C124 C125 C126 -179.2 . . . . ?
Fe7 C124 C125 C126 -59.6 . . . . ?
C128 C124 C125 Fe7 59.8 . . . . ?
C123 C124 C125 Fe7 -119.6 . . . . ?
C124 C125 C126 C127 0.3 . . . . ?
Fe7 C125 C126 C127 -58.1 . . . . ?
C124 C125 C126 Fe7 58.5 . . . . ?
C125 C126 C127 C128 -0.7 . . . . ?
Fe7 C126 C127 C128 -58.5 . . . . ?
C125 C126 C127 Fe7 57.8 . . . . ?
C125 C124 C128 C127 -0.6 . . . . ?
C123 C124 C128 C127 178.8 . . . . ?
Fe7 C124 C128 C127 58.5 . . . . ?
C125 C124 C128 Fe7 -59.1 . . . . ?
C123 C124 C128 Fe7 120.3 . . . . ?
C126 C127 C128 C124 0.8 . . . . ?
Fe7 C127 C128 C124 -57.9 . . . . ?
C126 C127 C128 Fe7 58.7 . . . . ?
C133 C129 C130 C131 0.6 . . . . ?
Fe7 C129 C130 C131 60.2 . . . . ?
C133 C129 C130 Fe7 -59.6 . . . . ?
C129 C130 C131 C132 -1.2 . . . . ?
Fe7 C130 C131 C132 57.6 . . . . ?
C129 C130 C131 Fe7 -58.9 . . . . ?
C130 C131 C132 C133 1.4 . . . . ?
Fe7 C131 C132 C133 59.2 . . . . ?
C130 C131 C132 Fe7 -57.9 . . . . ?
C130 C129 C133 C132 0.3 . . . . ?
Fe7 C129 C133 C132 -59.8 . . . . ?
C130 C129 C133 Fe7 60.1 . . . . ?
C131 C132 C133 C129 -1.0 . . . . ?
Fe7 C132 C133 C129 59.6 . . . . ?
C131 C132 C133 Fe7 -60.6 . . . . ?
C139 C134 C135 C136 -1.5 . . . . ?
C140 C134 C135 C136 178.8 . . . . ?
C134 C135 C136 C137 0.7 . . . . ?
C135 C136 C137 C138 1.2 . . . . ?
C136 C137 C138 C139 -2.2 . . . . ?
C137 C138 C139 C134 1.4 . . . . ?
C135 C134 C139 C138 0.5 . . . . ?
C140 C134 C139 C138 -179.8 . . . . ?
C139 C134 C140 O19 36.2(3) . . . . ?
C135 C134 C140 O19 -144.1(3) . . . . ?
C139 C134 C140 C141 -140.1 . . . . ?
C135 C134 C140 C141 39.6 . . . . ?
O19 C140 C141 C142 -0.9(3) . . . . ?
C134 C140 C141 C142 174.9 . . . . ?
C140 C141 C142 O20 2.5(3) . . . . ?
C140 C141 C142 C143 -174.3 . . . . ?
O20 C142 C143 C144 177.0(3) . . . . ?
C141 C142 C143 C144 -5.9 . . . . ?
O20 C142 C143 C147 1.8(3) . . . . ?
C141 C142 C143 C147 178.8 . . . . ?
O20 C142 C143 Fe8 89.4(3) . . . . ?
C141 C142 C143 Fe8 -93.6 . . . . ?
C147 C143 C144 C145 -0.6 . . . . ?
C142 C143 C144 C145 -176.5 . . . . ?
Fe8 C143 C144 C145 -60.7 . . . . ?
C147 C143 C144 Fe8 60.0 . . . . ?
C142 C143 C144 Fe8 -115.8 . . . . ?
C143 C144 C145 C146 0.3 . . . . ?
Fe8 C144 C145 C146 -59.4 . . . . ?
C143 C144 C145 Fe8 59.7 . . . . ?
C144 C145 C146 C147 0.1 . . . . ?
Fe8 C145 C146 C147 -57.4 . . . . ?
C144 C145 C146 Fe8 57.5 . . . . ?
C145 C146 C147 C143 -0.5 . . . . ?
Fe8 C146 C147 C143 -58.2 . . . . ?
C145 C146 C147 Fe8 57.7 . . . . ?
C144 C143 C147 C146 0.7 . . . . ?
C142 C143 C147 C146 176.8 . . . . ?
Fe8 C143 C147 C146 59.9 . . . . ?
C144 C143 C147 Fe8 -59.2 . . . . ?
C142 C143 C147 Fe8 116.9 . . . . ?
C152 C148 C149 C150 0.7 . . . . ?
Fe8 C148 C149 C150 -60.0 . . . . ?
C152 C148 C149 Fe8 60.7 . . . . ?
C148 C149 C150 C151 0.2 . . . . ?
Fe8 C149 C150 C151 -59.1 . . . . ?
C148 C149 C150 Fe8 59.3 . . . . ?
C149 C150 C151 C152 -1.0 . . . . ?
Fe8 C150 C151 C152 -58.5 . . . . ?
C149 C150 C151 Fe8 57.5 . . . . ?
C150 C151 C152 C148 1.3 . . . . ?
Fe8 C151 C152 C148 -58.0 . . . . ?
C150 C151 C152 Fe8 59.3 . . . . ?
C149 C148 C152 C151 -1.2 . . . . ?
Fe8 C148 C152 C151 60.0 . . . . ?
C149 C148 C152 Fe8 -61.2 . . . . ?
C158 C153 C154 C155 0.0 . . . . ?
C159 C153 C154 C155 -165.3 . . . . ?
C153 C154 C155 C156 0.0 . . . . ?
C154 C155 C156 C157 0.0 . . . . ?
C155 C156 C157 C158 0.0 . . . . ?
C154 C153 C158 C157 0.0 . . . . ?
C159 C153 C158 C157 165.2 . . . . ?
C156 C157 C158 C153 0.0 . . . . ?
C165 C160 C161 C162 0.0 . . . . ?
C166 C160 C161 C162 171(4) . . . . ?
C160 C161 C162 C163 0.0 . . . . ?
C161 C162 C163 C164 0.0 . . . . ?
C162 C163 C164 C165 0.0 . . . . ?
C163 C164 C165 C160 0.0 . . . . ?
C161 C160 C165 C164 0.0 . . . . ?
C166 C160 C165 C164 -173(3) . . . . ?
C173 C167 C168 C169 175.5 . . . . ?
C172 C167 C168 C169 0.0 . . . . ?
C167 C168 C169 C170 0.0 . . . . ?
C168 C169 C170 C171 0.0 . . . . ?
C169 C170 C171 C172 0.0 . . . . ?
C170 C171 C172 C167 0.0 . . . . ?
C173 C167 C172 C171 -175.5 . . . . ?
C168 C167 C172 C171 0.0 . . . . ?
C179 C174 C175 C176 0.0 . . . . ?
C180 C174 C175 C176 167.8 . . . . ?
C174 C175 C176 C177 0.0 . . . . ?
C175 C176 C177 C178 0.0 . . . . ?
C176 C177 C178 C179 0.0 . . . . ?
C177 C178 C179 C174 0.0 . . . . ?
C175 C174 C179 C178 0.0 . . . . ?
C180 C174 C179 C178 -169.0 . . . . ?
C186 C181 C182 C183 0.7 . . . . ?
C187 C181 C182 C183 177.0 . . . . ?
C181 C182 C183 C184 -1.3 . . . . ?
C182 C183 C184 C185 1.8 . . . . ?
C183 C184 C185 C186 -1.5 . . . . ?
C184 C185 C186 C181 0.7 . . . . ?
C182 C181 C186 C185 -0.5 . . . . ?
C187 C181 C186 C185 -176.8 . . . . ?
C194 C188 C189 C190 -178.3 . . . . ?
C193 C188 C189 C190 -3.1 . . . . ?
C188 C189 C190 C191 7.9 . . . . ?
C189 C190 C191 C192 -9.3 . . . . ?
C190 C191 C192 C193 6.3 . . . . ?
C191 C192 C193 C188 -0.6 . . . . ?
C189 C188 C193 C192 -0.2 . . . . ?
C194 C188 C193 C192 175.1 . . . . ?
C8 C7 O5 Lu1 -29.2(9) . . . . ?
C1 C7 O5 Lu1 150.2(5) . . . . ?
C8 C9 O6 Lu1 24.9(10) . . . . ?
C10 C9 O6 Lu1 -157.1(5) . . . . ?
C27 C26 O7 Lu1 14.6(12) . . . . ?
C20 C26 O7 Lu1 -161.8(6) . . . . ?
C27 C28 O8 Lu1 -21.6(11) . . . . ?
C29 C28 O8 Lu1 155.7(5) . . . . ?
C46 C45 O9 Lu2 26.0(13) . . . . ?
C39 C45 O9 Lu2 -154.6(7) . . . . ?
C46 C47 O10 Lu2 -17.1(6) . . . . ?
C48 C47 O10 Lu2 159.7(3) . . . . ?
C65 C64 O11 Lu2 -3.3(6) . . . . ?
C58 C64 O11 Lu2 177.7(3) . . . . ?
C65 C66 O12 Lu2 9.6(7) . . . . ?
C67 C66 O12 Lu2 -174.5(3) . . . . ?
C84 C83 O13 Lu3 -8.6(6) . . . . ?
C77 C83 O13 Lu3 175.8(3) . . . . ?
C84 C85 O14 Lu3 5.5(7) . . . . ?
C86 C85 O14 Lu3 -179.1(4) . . . . ?
C103 C102 O15 Lu3 -27.5(6) . . . . ?
C96 C102 O15 Lu3 157.1(3) . . . . ?
C103 C104 O16 Lu3 13.2(6) . . . . ?
C105 C104 O16 Lu3 -168.4(3) . . . . ?
C122 C121 O17 Lu4 -24.0(5) . . . . ?
C115 C121 O17 Lu4 153.8(2) . . . . ?
C122 C123 O18 Lu4 6.6(5) . . . . ?
C124 C123 O18 Lu4 -170.9(3) . . . . ?
C141 C140 O19 Lu4 -10.5(6) . . . . ?
C134 C140 O19 Lu4 173.4(3) . . . . ?
C141 C142 O20 Lu4 7.8(6) . . . . ?
C143 C142 O20 Lu4 -175.2(4) . . . . ?
C12 C13 Fe1 C17 84.0(7) . . . . ?
C14 C13 Fe1 C17 -156.5(6) . . . . ?
C12 C13 Fe1 C10 -82.0(5) . . . . ?
C14 C13 Fe1 C10 37.6(5) . . . . ?
C12 C13 Fe1 C11 -36.9(5) . . . . ?
C14 C13 Fe1 C11 82.7(5) . . . . ?
C12 C13 Fe1 C14 -119.6(7) . . . . ?
C14 C13 Fe1 C12 119.6(7) . . . . ?
C12 C13 Fe1 C16 50.9(12) . . . . ?
C14 C13 Fe1 C16 170.5(9) . . . . ?
C12 C13 Fe1 C18 126.3(6) . . . . ?
C14 C13 Fe1 C18 -114.1(6) . . . . ?
C12 C13 Fe1 C15 -161.5(9) . . . . ?
C14 C13 Fe1 C15 -41.9(12) . . . . ?
C12 C13 Fe1 C19 166.8(6) . . . . ?
C14 C13 Fe1 C19 -73.7(7) . . . . ?
C18 C17 Fe1 C13 79.8(7) . . . . ?
C16 C17 Fe1 C13 -161.5(6) . . . . ?
C18 C17 Fe1 C10 -153.1(12) . . . . ?
C16 C17 Fe1 C10 -34.4(16) . . . . ?
C18 C17 Fe1 C11 164.9(6) . . . . ?
C16 C17 Fe1 C11 -76.4(7) . . . . ?
C18 C17 Fe1 C14 41.7(12) . . . . ?
C16 C17 Fe1 C14 160.4(8) . . . . ?
C18 C17 Fe1 C12 122.8(6) . . . . ?
C16 C17 Fe1 C12 -118.5(6) . . . . ?
C18 C17 Fe1 C16 -118.7(9) . . . . ?
C16 C17 Fe1 C18 118.7(9) . . . . ?
C18 C17 Fe1 C15 -79.8(6) . . . . ?
C16 C17 Fe1 C15 38.9(6) . . . . ?
C18 C17 Fe1 C19 -37.4(6) . . . . ?
C16 C17 Fe1 C19 81.3(7) . . . . ?
C14 C10 Fe1 C13 -37.2(5) . . . . ?
C11 C10 Fe1 C13 80.2(5) . . . . ?
C9 C10 Fe1 C13 -156.5(7) . . . . ?
C14 C10 Fe1 C17 -170.6(12) . . . . ?
C11 C10 Fe1 C17 -53.2(14) . . . . ?
C9 C10 Fe1 C17 70.1(14) . . . . ?
C14 C10 Fe1 C11 -117.4(7) . . . . ?
C9 C10 Fe1 C11 123.3(8) . . . . ?
C11 C10 Fe1 C14 117.4(7) . . . . ?
C9 C10 Fe1 C14 -119.3(7) . . . . ?
C14 C10 Fe1 C12 -80.2(5) . . . . ?
C11 C10 Fe1 C12 37.1(5) . . . . ?
C9 C10 Fe1 C12 160.4(7) . . . . ?
C14 C10 Fe1 C16 162.6(5) . . . . ?
C11 C10 Fe1 C16 -80.0(6) . . . . ?
C9 C10 Fe1 C16 43.3(7) . . . . ?
C14 C10 Fe1 C18 50.1(10) . . . . ?
C11 C10 Fe1 C18 167.5(8) . . . . ?
C9 C10 Fe1 C18 -69.2(11) . . . . ?
C14 C10 Fe1 C15 121.4(5) . . . . ?
C11 C10 Fe1 C15 -121.2(5) . . . . ?
C9 C10 Fe1 C15 2.1(7) . . . . ?
C14 C10 Fe1 C19 81.1(6) . . . . ?
C11 C10 Fe1 C19 -161.5(5) . . . . ?
C9 C10 Fe1 C19 -38.2(7) . . . . ?
C12 C11 Fe1 C13 36.7(5) . . . . ?
C10 C11 Fe1 C13 -82.6(5) . . . . ?
C12 C11 Fe1 C17 -77.2(6) . . . . ?
C10 C11 Fe1 C17 163.5(5) . . . . ?
C12 C11 Fe1 C10 119.3(7) . . . . ?
C12 C11 Fe1 C14 80.6(5) . . . . ?
C10 C11 Fe1 C14 -38.7(5) . . . . ?
C10 C11 Fe1 C12 -119.3(7) . . . . ?
C12 C11 Fe1 C16 -119.5(5) . . . . ?
C10 C11 Fe1 C16 121.2(5) . . . . ?
C12 C11 Fe1 C18 -40.3(16) . . . . ?
C10 C11 Fe1 C18 -159.6(14) . . . . ?
C12 C11 Fe1 C15 -163.7(5) . . . . ?
C10 C11 Fe1 C15 77.0(6) . . . . ?
C12 C11 Fe1 C19 162.2(9) . . . . ?
C10 C11 Fe1 C19 42.9(12) . . . . ?
C10 C14 Fe1 C13 119.9(7) . . . . ?
C13 C14 Fe1 C17 53.7(11) . . . . ?
C10 C14 Fe1 C17 173.7(9) . . . . ?
C13 C14 Fe1 C10 -119.9(7) . . . . ?
C13 C14 Fe1 C11 -80.5(6) . . . . ?
C10 C14 Fe1 C11 39.4(4) . . . . ?
C13 C14 Fe1 C12 -37.1(5) . . . . ?
C10 C14 Fe1 C12 82.8(5) . . . . ?
C13 C14 Fe1 C16 -168.8(11) . . . . ?
C10 C14 Fe1 C16 -48.9(14) . . . . ?
C13 C14 Fe1 C18 83.4(6) . . . . ?
C10 C14 Fe1 C18 -156.7(5) . . . . ?
C13 C14 Fe1 C15 163.6(5) . . . . ?
C10 C14 Fe1 C15 -76.4(6) . . . . ?
C13 C14 Fe1 C19 124.3(6) . . . . ?
C10 C14 Fe1 C19 -115.7(5) . . . . ?
C11 C12 Fe1 C13 -120.5(7) . . . . ?
C13 C12 Fe1 C17 -115.6(6) . . . . ?
C11 C12 Fe1 C17 123.9(6) . . . . ?
C13 C12 Fe1 C10 81.9(5) . . . . ?
C11 C12 Fe1 C10 -38.5(5) . . . . ?
C13 C12 Fe1 C11 120.5(7) . . . . ?
C13 C12 Fe1 C14 37.7(5) . . . . ?
C11 C12 Fe1 C14 -82.8(5) . . . . ?
C13 C12 Fe1 C16 -159.3(5) . . . . ?
C11 C12 Fe1 C16 80.3(6) . . . . ?
C13 C12 Fe1 C18 -72.7(7) . . . . ?
C11 C12 Fe1 C18 166.9(6) . . . . ?
C13 C12 Fe1 C15 161.7(8) . . . . ?
C11 C12 Fe1 C15 41.2(11) . . . . ?
C13 C12 Fe1 C19 -36.5(15) . . . . ?
C11 C12 Fe1 C19 -156.9(12) . . . . ?
C17 C16 Fe1 C13 45.3(13) . . . . ?
C15 C16 Fe1 C13 163.2(9) . . . . ?
C15 C16 Fe1 C17 117.9(9) . . . . ?
C17 C16 Fe1 C10 168.7(6) . . . . ?
C15 C16 Fe1 C10 -73.3(6) . . . . ?
C17 C16 Fe1 C11 124.6(7) . . . . ?
C15 C16 Fe1 C11 -117.5(5) . . . . ?
C17 C16 Fe1 C14 -154.2(11) . . . . ?
C15 C16 Fe1 C14 -36.2(15) . . . . ?
C17 C16 Fe1 C12 82.1(7) . . . . ?
C15 C16 Fe1 C12 -159.9(5) . . . . ?
C17 C16 Fe1 C18 -38.0(7) . . . . ?
C15 C16 Fe1 C18 79.9(6) . . . . ?
C17 C16 Fe1 C15 -117.9(9) . . . . ?
C17 C16 Fe1 C19 -81.0(7) . . . . ?
C15 C16 Fe1 C19 36.9(6) . . . . ?
C19 C18 Fe1 C13 122.8(7) . . . . ?
C17 C18 Fe1 C13 -118.6(6) . . . . ?
C19 C18 Fe1 C17 -118.6(9) . . . . ?
C19 C18 Fe1 C10 45.0(12) . . . . ?
C17 C18 Fe1 C10 163.6(7) . . . . ?
C19 C18 Fe1 C11 -165.8(13) . . . . ?
C17 C18 Fe1 C11 -47.2(17) . . . . ?
C19 C18 Fe1 C14 80.1(7) . . . . ?
C17 C18 Fe1 C14 -161.4(5) . . . . ?
C19 C18 Fe1 C12 162.9(6) . . . . ?
C17 C18 Fe1 C12 -78.5(7) . . . . ?
C19 C18 Fe1 C16 -80.5(7) . . . . ?
C17 C18 Fe1 C16 38.1(6) . . . . ?
C19 C18 Fe1 C15 -35.6(6) . . . . ?
C17 C18 Fe1 C15 83.0(6) . . . . ?
C17 C18 Fe1 C19 118.6(9) . . . . ?
C19 C15 Fe1 C13 -43.6(12) . . . . ?
C16 C15 Fe1 C13 -162.1(9) . . . . ?
C19 C15 Fe1 C17 80.2(7) . . . . ?
C16 C15 Fe1 C17 -38.3(6) . . . . ?
C19 C15 Fe1 C10 -116.2(6) . . . . ?
C16 C15 Fe1 C10 125.3(5) . . . . ?
C19 C15 Fe1 C11 -158.7(6) . . . . ?
C16 C15 Fe1 C11 82.8(6) . . . . ?
C19 C15 Fe1 C14 -74.6(7) . . . . ?
C16 C15 Fe1 C14 166.9(5) . . . . ?
C19 C15 Fe1 C12 171.0(9) . . . . ?
C16 C15 Fe1 C12 52.4(11) . . . . ?
C19 C15 Fe1 C16 118.5(8) . . . . ?
C19 C15 Fe1 C18 36.1(7) . . . . ?
C16 C15 Fe1 C18 -82.4(6) . . . . ?
C16 C15 Fe1 C19 -118.5(8) . . . . ?
C15 C19 Fe1 C13 162.7(5) . . . . ?
C18 C19 Fe1 C13 -75.6(8) . . . . ?
C15 C19 Fe1 C17 -83.3(6) . . . . ?
C18 C19 Fe1 C17 38.4(7) . . . . ?
C15 C19 Fe1 C10 79.7(6) . . . . ?
C18 C19 Fe1 C10 -158.6(6) . . . . ?
C15 C19 Fe1 C11 48.5(13) . . . . ?
C18 C19 Fe1 C11 170.2(9) . . . . ?
C15 C19 Fe1 C14 122.1(6) . . . . ?
C18 C19 Fe1 C14 -116.1(7) . . . . ?
C15 C19 Fe1 C12 -169.8(10) . . . . ?
C18 C19 Fe1 C12 -48.0(16) . . . . ?
C15 C19 Fe1 C16 -39.0(6) . . . . ?
C18 C19 Fe1 C16 82.7(7) . . . . ?
C15 C19 Fe1 C18 -121.7(10) . . . . ?
C18 C19 Fe1 C15 121.7(10) . . . . ?
C36 C35 Fe2 C31 65.4(8) . . . . ?
C34 C35 Fe2 C31 -175.9(6) . . . . ?
C36 C35 Fe2 C33 -173.1(7) . . . . ?
C34 C35 Fe2 C33 -54.4(9) . . . . ?
C36 C35 Fe2 C32 19(4) . . . . ?
C34 C35 Fe2 C32 138(4) . . . . ?
C36 C35 Fe2 C34 -118.7(8) . . . . ?
C36 C35 Fe2 C38 -81.4(7) . . . . ?
C34 C35 Fe2 C38 37.3(6) . . . . ?
C34 C35 Fe2 C36 118.7(8) . . . . ?
C36 C35 Fe2 C29 149.6(6) . . . . ?
C34 C35 Fe2 C29 -91.7(6) . . . . ?
C36 C35 Fe2 C37 -36.9(6) . . . . ?
C34 C35 Fe2 C37 81.8(6) . . . . ?
C36 C35 Fe2 C30 105.2(6) . . . . ?
C34 C35 Fe2 C30 -136.1(5) . . . . ?
C32 C31 Fe2 C35 -173.4(6) . . . . ?
C30 C31 Fe2 C35 66.8(7) . . . . ?
C32 C31 Fe2 C33 38.1(6) . . . . ?
C30 C31 Fe2 C33 -81.7(5) . . . . ?
C30 C31 Fe2 C32 -119.8(8) . . . . ?
C32 C31 Fe2 C34 154(4) . . . . ?
C30 C31 Fe2 C34 34(5) . . . . ?
C32 C31 Fe2 C38 -54.0(9) . . . . ?
C30 C31 Fe2 C38 -173.8(6) . . . . ?
C32 C31 Fe2 C36 -134.7(6) . . . . ?
C30 C31 Fe2 C36 105.5(5) . . . . ?
C32 C31 Fe2 C29 82.0(6) . . . . ?
C30 C31 Fe2 C29 -37.8(5) . . . . ?
C32 C31 Fe2 C37 -91.6(7) . . . . ?
C30 C31 Fe2 C37 148.7(5) . . . . ?
C32 C31 Fe2 C30 119.8(8) . . . . ?
C32 C33 Fe2 C35 -178.0(7) . . . . ?
C29 C33 Fe2 C35 -57.4(9) . . . . ?
C32 C33 Fe2 C31 -38.4(6) . . . . ?
C29 C33 Fe2 C31 82.3(6) . . . . ?
C29 C33 Fe2 C32 120.6(8) . . . . ?
C32 C33 Fe2 C34 146.5(6) . . . . ?
C29 C33 Fe2 C34 -92.8(6) . . . . ?
C32 C33 Fe2 C38 103.7(7) . . . . ?
C29 C33 Fe2 C38 -135.7(6) . . . . ?
C32 C33 Fe2 C36 43(4) . . . . ?
C29 C33 Fe2 C36 164(3) . . . . ?
C32 C33 Fe2 C29 -120.6(8) . . . . ?
C32 C33 Fe2 C37 64.6(8) . . . . ?
C29 C33 Fe2 C37 -174.8(6) . . . . ?
C32 C33 Fe2 C30 -82.1(7) . . . . ?
C29 C33 Fe2 C30 38.5(5) . . . . ?
C33 C32 Fe2 C35 169(4) . . . . ?
C31 C32 Fe2 C35 51(4) . . . . ?
C33 C32 Fe2 C31 118.2(9) . . . . ?
C31 C32 Fe2 C33 -118.2(9) . . . . ?
C33 C32 Fe2 C34 -58.1(9) . . . . ?
C31 C32 Fe2 C34 -176.3(6) . . . . ?
C33 C32 Fe2 C38 -92.6(7) . . . . ?
C31 C32 Fe2 C38 149.2(6) . . . . ?
C33 C32 Fe2 C36 -173.5(6) . . . . ?
C31 C32 Fe2 C36 68.2(8) . . . . ?
C33 C32 Fe2 C29 36.9(6) . . . . ?
C31 C32 Fe2 C29 -81.3(6) . . . . ?
C33 C32 Fe2 C37 -136.5(6) . . . . ?
C31 C32 Fe2 C37 105.3(7) . . . . ?
C33 C32 Fe2 C30 81.0(6) . . . . ?
C31 C32 Fe2 C30 -37.2(6) . . . . ?
C38 C34 Fe2 C35 119.2(8) . . . . ?
C38 C34 Fe2 C31 155(4) . . . . ?
C35 C34 Fe2 C31 36(5) . . . . ?
C38 C34 Fe2 C33 -91.2(6) . . . . ?
C35 C34 Fe2 C33 149.6(5) . . . . ?
C38 C34 Fe2 C32 -54.0(9) . . . . ?
C35 C34 Fe2 C32 -173.3(6) . . . . ?
C35 C34 Fe2 C38 -119.2(8) . . . . ?
C38 C34 Fe2 C36 81.7(6) . . . . ?
C35 C34 Fe2 C36 -37.5(5) . . . . ?
C38 C34 Fe2 C29 -134.9(6) . . . . ?
C35 C34 Fe2 C29 105.8(6) . . . . ?
C38 C34 Fe2 C37 38.5(6) . . . . ?
C35 C34 Fe2 C37 -80.8(6) . . . . ?
C38 C34 Fe2 C30 -173.9(6) . . . . ?
C35 C34 Fe2 C30 66.9(7) . . . . ?
C34 C38 Fe2 C35 -37.8(5) . . . . ?
C37 C38 Fe2 C35 80.8(7) . . . . ?
C34 C38 Fe2 C31 -176.4(6) . . . . ?
C37 C38 Fe2 C31 -57.8(9) . . . . ?
C34 C38 Fe2 C33 105.3(6) . . . . ?
C37 C38 Fe2 C33 -136.2(6) . . . . ?
C34 C38 Fe2 C32 148.6(6) . . . . ?
C37 C38 Fe2 C32 -92.9(7) . . . . ?
C37 C38 Fe2 C34 118.6(9) . . . . ?
C34 C38 Fe2 C36 -81.1(6) . . . . ?
C37 C38 Fe2 C36 37.5(6) . . . . ?
C34 C38 Fe2 C29 66.5(8) . . . . ?
C37 C38 Fe2 C29 -175.0(6) . . . . ?
C34 C38 Fe2 C37 -118.6(9) . . . . ?
C34 C38 Fe2 C30 44(4) . . . . ?
C37 C38 Fe2 C30 163(3) . . . . ?
C37 C36 Fe2 C35 -120.1(9) . . . . ?
C35 C36 Fe2 C31 -136.8(6) . . . . ?
C37 C36 Fe2 C31 103.1(7) . . . . ?
C35 C36 Fe2 C33 144(3) . . . . ?
C37 C36 Fe2 C33 24(4) . . . . ?
C35 C36 Fe2 C32 -177.3(6) . . . . ?
C37 C36 Fe2 C32 62.6(9) . . . . ?
C35 C36 Fe2 C34 38.1(6) . . . . ?
C37 C36 Fe2 C34 -82.0(7) . . . . ?
C35 C36 Fe2 C38 81.6(7) . . . . ?
C37 C36 Fe2 C38 -38.6(7) . . . . ?
C35 C36 Fe2 C29 -54.6(9) . . . . ?
C37 C36 Fe2 C29 -174.7(7) . . . . ?
C35 C36 Fe2 C37 120.1(9) . . . . ?
C35 C36 Fe2 C30 -92.8(6) . . . . ?
C37 C36 Fe2 C30 147.0(6) . . . . ?
C33 C29 Fe2 C35 148.0(5) . . . . ?
C30 C29 Fe2 C35 -93.8(6) . . . . ?
C28 C29 Fe2 C35 29.3(8) . . . . ?
C33 C29 Fe2 C31 -80.7(6) . . . . ?
C30 C29 Fe2 C31 37.4(5) . . . . ?
C28 C29 Fe2 C31 160.5(8) . . . . ?
C30 C29 Fe2 C33 118.1(8) . . . . ?
C28 C29 Fe2 C33 -118.8(9) . . . . ?
C33 C29 Fe2 C32 -36.8(6) . . . . ?
C30 C29 Fe2 C32 81.3(6) . . . . ?
C28 C29 Fe2 C32 -155.6(8) . . . . ?
C33 C29 Fe2 C34 104.3(6) . . . . ?
C30 C29 Fe2 C34 -137.6(6) . . . . ?
C28 C29 Fe2 C34 -14.4(8) . . . . ?
C33 C29 Fe2 C38 65.5(8) . . . . ?
C30 C29 Fe2 C38 -176.4(6) . . . . ?
C28 C29 Fe2 C38 -53.3(9) . . . . ?
C33 C29 Fe2 C36 -176.7(7) . . . . ?
C30 C29 Fe2 C36 -58.5(9) . . . . ?
C28 C29 Fe2 C36 64.6(10) . . . . ?
C33 C29 Fe2 C37 35(4) . . . . ?
C30 C29 Fe2 C37 153(4) . . . . ?
C28 C29 Fe2 C37 -84(4) . . . . ?
C33 C29 Fe2 C30 -118.1(8) . . . . ?
C28 C29 Fe2 C30 123.1(9) . . . . ?
C36 C37 Fe2 C35 36.9(6) . . . . ?
C38 C37 Fe2 C35 -81.6(7) . . . . ?
C36 C37 Fe2 C31 -94.2(7) . . . . ?
C38 C37 Fe2 C31 147.3(6) . . . . ?
C36 C37 Fe2 C33 -176.2(6) . . . . ?
C38 C37 Fe2 C33 65.3(8) . . . . ?
C36 C37 Fe2 C32 -137.8(6) . . . . ?
C38 C37 Fe2 C32 103.7(7) . . . . ?
C36 C37 Fe2 C34 80.9(7) . . . . ?
C38 C37 Fe2 C34 -37.6(6) . . . . ?
C36 C37 Fe2 C38 118.5(9) . . . . ?
C38 C37 Fe2 C36 -118.5(9) . . . . ?
C36 C37 Fe2 C29 153(3) . . . . ?
C38 C37 Fe2 C29 34(4) . . . . ?
C36 C37 Fe2 C30 -58.3(10) . . . . ?
C38 C37 Fe2 C30 -176.8(7) . . . . ?
C31 C30 Fe2 C35 -136.1(5) . . . . ?
C29 C30 Fe2 C35 104.4(6) . . . . ?
C29 C30 Fe2 C31 -119.4(7) . . . . ?
C31 C30 Fe2 C33 81.2(6) . . . . ?
C29 C30 Fe2 C33 -38.2(5) . . . . ?
C31 C30 Fe2 C32 37.5(5) . . . . ?
C29 C30 Fe2 C32 -81.9(6) . . . . ?
C31 C30 Fe2 C34 -176.0(6) . . . . ?
C29 C30 Fe2 C34 64.5(7) . . . . ?
C31 C30 Fe2 C38 144(4) . . . . ?
C29 C30 Fe2 C38 25(4) . . . . ?
C31 C30 Fe2 C36 -92.7(6) . . . . ?
C29 C30 Fe2 C36 147.9(5) . . . . ?
C31 C30 Fe2 C29 119.4(7) . . . . ?
C31 C30 Fe2 C37 -55.5(9) . . . . ?
C29 C30 Fe2 C37 -174.9(7) . . . . ?
C53 C57 Fe3 C50 -177.78(19) . . . . ?
C56 C57 Fe3 C50 61.24(16) . . . . ?
C56 C57 Fe3 C53 -121.0 . . . . ?
C53 C57 Fe3 C52 -100.45(8) . . . . ?
C56 C57 Fe3 C52 138.57(10) . . . . ?
C53 C57 Fe3 C56 121.0 . . . . ?
C53 C57 Fe3 C49 -11.1(7) . . . . ?
C56 C57 Fe3 C49 -132.0(7) . . . . ?
C53 C57 Fe3 C48 -58.52(13) . . . . ?
C56 C57 Fe3 C48 -179.50(16) . . . . ?
C53 C57 Fe3 C54 36.7 . . . . ?
C56 C57 Fe3 C54 -84.2 . . . . ?
C53 C57 Fe3 C55 84.3 . . . . ?
C56 C57 Fe3 C55 -36.6 . . . . ?
C53 C57 Fe3 C51 -144.45(9) . . . . ?
C56 C57 Fe3 C51 94.56(8) . . . . ?
C51 C50 Fe3 C57 52.12(17) . . . . ?
C49 C50 Fe3 C57 177.0(2) . . . . ?
C51 C50 Fe3 C53 -111.8(13) . . . . ?
C49 C50 Fe3 C53 13.1(13) . . . . ?
C51 C50 Fe3 C52 -39.5 . . . . ?
C49 C50 Fe3 C52 85.4 . . . . ?
C51 C50 Fe3 C56 92.92(11) . . . . ?
C49 C50 Fe3 C56 -142.17(12) . . . . ?
C51 C50 Fe3 C49 -124.9 . . . . ?
C51 C50 Fe3 C48 -85.2 . . . . ?
C49 C50 Fe3 C48 39.7 . . . . ?
C51 C50 Fe3 C54 -179.68(15) . . . . ?
C49 C50 Fe3 C54 -54.76(13) . . . . ?
C51 C50 Fe3 C55 137.51(10) . . . . ?
C49 C50 Fe3 C55 -97.58(10) . . . . ?
C49 C50 Fe3 C51 124.9 . . . . ?
C54 C53 Fe3 C57 120.9 . . . . ?
C57 C53 Fe3 C50 165.7(13) . . . . ?
C54 C53 Fe3 C50 -73.4(13) . . . . ?
C57 C53 Fe3 C52 95.42(11) . . . . ?
C54 C53 Fe3 C52 -143.70(11) . . . . ?
C57 C53 Fe3 C56 -38.2 . . . . ?
C54 C53 Fe3 C56 82.7 . . . . ?
C57 C53 Fe3 C49 177.72(14) . . . . ?
C54 C53 Fe3 C49 -61.40(12) . . . . ?
C57 C53 Fe3 C48 139.89(10) . . . . ?
C54 C53 Fe3 C48 -99.24(9) . . . . ?
C57 C53 Fe3 C54 -120.9 . . . . ?
C57 C53 Fe3 C55 -82.0 . . . . ?
C54 C53 Fe3 C55 38.9 . . . . ?
C57 C53 Fe3 C51 60.01(16) . . . . ?
C54 C53 Fe3 C51 -179.12(18) . . . . ?
C51 C52 Fe3 C57 -104.54(9) . . . . ?
C48 C52 Fe3 C57 133.90(9) . . . . ?
C51 C52 Fe3 C50 38.1 . . . . ?
C48 C52 Fe3 C50 -83.5 . . . . ?
C51 C52 Fe3 C53 -147.19(12) . . . . ?
C48 C52 Fe3 C53 91.25(10) . . . . ?
C51 C52 Fe3 C56 -63.69(13) . . . . ?
C48 C52 Fe3 C56 174.75(15) . . . . ?
C51 C52 Fe3 C49 85.0 . . . . ?
C48 C52 Fe3 C49 -36.6 . . . . ?
C51 C52 Fe3 C48 121.6 . . . . ?
C51 C52 Fe3 C54 176.2(2) . . . . ?
C48 C52 Fe3 C54 54.63(17) . . . . ?
C51 C52 Fe3 C55 1.4(16) . . . . ?
C48 C52 Fe3 C55 -120.1(17) . . . . ?
C48 C52 Fe3 C51 -121.6 . . . . ?
C55 C56 Fe3 C57 -121.3 . . . . ?
C57 C56 Fe3 C50 -146.58(12) . . . . ?
C55 C56 Fe3 C50 92.17(10) . . . . ?
C57 C56 Fe3 C53 35.7 . . . . ?
C55 C56 Fe3 C53 -85.5 . . . . ?
C57 C56 Fe3 C52 -65.23(13) . . . . ?
C55 C56 Fe3 C52 173.52(15) . . . . ?
C57 C56 Fe3 C49 168.99(19) . . . . ?
C55 C56 Fe3 C49 47.73(16) . . . . ?
C57 C56 Fe3 C48 5.5(18) . . . . ?
C55 C56 Fe3 C48 -115.7(18) . . . . ?
C57 C56 Fe3 C54 78.7 . . . . ?
C55 C56 Fe3 C54 -42.6 . . . . ?
C57 C56 Fe3 C55 121.3 . . . . ?
C57 C56 Fe3 C51 -104.00(10) . . . . ?
C55 C56 Fe3 C51 134.75(10) . . . . ?
C48 C49 Fe3 C57 -54.8(7) . . . . ?
C50 C49 Fe3 C57 -169.0(8) . . . . ?
C48 C49 Fe3 C50 114.2 . . . . ?
C48 C49 Fe3 C53 -64.23(11) . . . . ?
C50 C49 Fe3 C53 -178.45(14) . . . . ?
C48 C49 Fe3 C52 37.8 . . . . ?
C50 C49 Fe3 C52 -76.4 . . . . ?
C48 C49 Fe3 C56 -178.37(19) . . . . ?
C50 C49 Fe3 C56 67.41(16) . . . . ?
C50 C49 Fe3 C48 -114.2 . . . . ?
C48 C49 Fe3 C54 -100.37(7) . . . . ?
C50 C49 Fe3 C54 145.41(9) . . . . ?
C48 C49 Fe3 C55 -147.14(9) . . . . ?
C50 C49 Fe3 C55 98.64(8) . . . . ?
C48 C49 Fe3 C51 81.1 . . . . ?
C50 C49 Fe3 C51 -33.2 . . . . ?
C49 C48 Fe3 C57 169.90(16) . . . . ?
C52 C48 Fe3 C57 -69.44(14) . . . . ?
C47 C48 Fe3 C57 46.40(17) . . . . ?
C49 C48 Fe3 C50 -42.4 . . . . ?
C52 C48 Fe3 C50 78.2 . . . . ?
C47 C48 Fe3 C50 -165.9 . . . . ?
C49 C48 Fe3 C53 135.17(10) . . . . ?
C52 C48 Fe3 C53 -104.18(10) . . . . ?
C47 C48 Fe3 C53 11.66(12) . . . . ?
C49 C48 Fe3 C52 -120.7 . . . . ?
C47 C48 Fe3 C52 115.8 . . . . ?
C49 C48 Fe3 C56 164.7(19) . . . . ?
C52 C48 Fe3 C56 -74.6(18) . . . . ?
C47 C48 Fe3 C56 41.2(19) . . . . ?
C52 C48 Fe3 C49 120.7 . . . . ?
C47 C48 Fe3 C49 -123.5 . . . . ?
C49 C48 Fe3 C54 92.84(9) . . . . ?
C52 C48 Fe3 C54 -146.50(10) . . . . ?
C47 C48 Fe3 C54 -30.66(12) . . . . ?
C49 C48 Fe3 C55 52.97(14) . . . . ?
C52 C48 Fe3 C55 173.63(17) . . . . ?
C47 C48 Fe3 C55 -70.53(16) . . . . ?
C49 C48 Fe3 C51 -84.5 . . . . ?
C52 C48 Fe3 C51 36.2 . . . . ?
C47 C48 Fe3 C51 152.0 . . . . ?
C53 C54 Fe3 C57 -36.3 . . . . ?
C55 C54 Fe3 C57 85.3 . . . . ?
C53 C54 Fe3 C50 172.63(16) . . . . ?
C55 C54 Fe3 C50 -65.73(13) . . . . ?
C55 C54 Fe3 C53 121.6 . . . . ?
C53 C54 Fe3 C52 58.97(17) . . . . ?
C55 C54 Fe3 C52 -179.4(2) . . . . ?
C53 C54 Fe3 C56 -82.01(5) . . . . ?
C55 C54 Fe3 C56 39.6 . . . . ?
C53 C54 Fe3 C49 136.84(8) . . . . ?
C55 C54 Fe3 C49 -101.52(8) . . . . ?
C53 C54 Fe3 C48 94.22(8) . . . . ?
C55 C54 Fe3 C48 -144.13(11) . . . . ?
C53 C54 Fe3 C55 -121.6 . . . . ?
C53 C54 Fe3 C51 168(2) . . . . ?
C55 C54 Fe3 C51 -70(2) . . . . ?
C56 C55 Fe3 C57 37.6 . . . . ?
C54 C55 Fe3 C57 -77.2 . . . . ?
C56 C55 Fe3 C50 -105.47(10) . . . . ?
C54 C55 Fe3 C50 139.66(12) . . . . ?
C56 C55 Fe3 C53 79.58(5) . . . . ?
C54 C55 Fe3 C53 -35.3 . . . . ?
C56 C55 Fe3 C52 -69.9(16) . . . . ?
C54 C55 Fe3 C52 175.2(17) . . . . ?
C54 C55 Fe3 C56 -114.9 . . . . ?
C56 C55 Fe3 C49 -151.78(9) . . . . ?
C54 C55 Fe3 C49 93.35(8) . . . . ?
C56 C55 Fe3 C48 174.76(17) . . . . ?
C54 C55 Fe3 C48 59.89(13) . . . . ?
C56 C55 Fe3 C54 114.9 . . . . ?
C56 C55 Fe3 C51 -68.61(15) . . . . ?
C54 C55 Fe3 C51 176.52(18) . . . . ?
C50 C51 Fe3 C57 -150.36(10) . . . . ?
C52 C51 Fe3 C57 92.84(9) . . . . ?
C52 C51 Fe3 C50 -116.8 . . . . ?
C50 C51 Fe3 C53 172.18(19) . . . . ?
C52 C51 Fe3 C53 55.38(14) . . . . ?
C50 C51 Fe3 C52 116.8 . . . . ?
C50 C51 Fe3 C56 -104.20(9) . . . . ?
C52 C51 Fe3 C56 138.99(11) . . . . ?
C50 C51 Fe3 C49 36.5 . . . . ?
C52 C51 Fe3 C49 -80.4 . . . . ?
C50 C51 Fe3 C48 79.52(5) . . . . ?
C52 C51 Fe3 C48 -37.3 . . . . ?
C50 C51 Fe3 C54 5(2) . . . . ?
C52 C51 Fe3 C54 -112(2) . . . . ?
C50 C51 Fe3 C55 -63.03(14) . . . . ?
C52 C51 Fe3 C55 -179.84(18) . . . . ?
C71 C67 Fe4 C68 118.8 . . . . ?
C66 C67 Fe4 C68 -121.4 . . . . ?
C68 C67 Fe4 C70 -82.5 . . . . ?
C71 C67 Fe4 C70 36.4 . . . . ?
C66 C67 Fe4 C70 156.2 . . . . ?
C68 C67 Fe4 C69 -39.1 . . . . ?
C71 C67 Fe4 C69 79.7 . . . . ?
C66 C67 Fe4 C69 -160.5 . . . . ?
C68 C67 Fe4 C74 54.95(19) . . . . ?
C71 C67 Fe4 C74 173.8(2) . . . . ?
C66 C67 Fe4 C74 -66.4(2) . . . . ?
C68 C67 Fe4 C71 -118.8 . . . . ?
C66 C67 Fe4 C71 119.8 . . . . ?
C68 C67 Fe4 C76 164.79(11) . . . . ?
C71 C67 Fe4 C76 -76.37(9) . . . . ?
C66 C67 Fe4 C76 43.41(11) . . . . ?
C68 C67 Fe4 C73 78.43(7) . . . . ?
C71 C67 Fe4 C73 -162.73(9) . . . . ?
C66 C67 Fe4 C73 -42.95(10) . . . . ?
C68 C67 Fe4 C72 125.93(7) . . . . ?
C71 C67 Fe4 C72 -115.22(7) . . . . ?
C66 C67 Fe4 C72 4.56(9) . . . . ?
C68 C67 Fe4 C75 -174.9(3) . . . . ?
C71 C67 Fe4 C75 -56.1(3) . . . . ?
C66 C67 Fe4 C75 63.7(3) . . . . ?
C69 C68 Fe4 C67 -118.6 . . . . ?
C67 C68 Fe4 C70 82.8 . . . . ?
C69 C68 Fe4 C70 -35.8 . . . . ?
C67 C68 Fe4 C69 118.6 . . . . ?
C67 C68 Fe4 C74 -154.41(9) . . . . ?
C69 C68 Fe4 C74 87.02(8) . . . . ?
C67 C68 Fe4 C71 39.1 . . . . ?
C69 C68 Fe4 C71 -79.5 . . . . ?
C67 C68 Fe4 C76 -45.8(3) . . . . ?
C69 C68 Fe4 C76 -164.4(3) . . . . ?
C67 C68 Fe4 C73 -115.98(6) . . . . ?
C69 C68 Fe4 C73 125.46(6) . . . . ?
C67 C68 Fe4 C72 -70.81(8) . . . . ?
C69 C68 Fe4 C72 170.62(10) . . . . ?
C67 C68 Fe4 C75 176.2(2) . . . . ?
C69 C68 Fe4 C75 57.6(2) . . . . ?
C69 C70 Fe4 C67 80.9 . . . . ?
C71 C70 Fe4 C67 -37.7 . . . . ?
C69 C70 Fe4 C68 37.2 . . . . ?
C71 C70 Fe4 C68 -81.5 . . . . ?
C71 C70 Fe4 C69 -118.7 . . . . ?
C69 C70 Fe4 C74 -76.07(10) . . . . ?
C71 C70 Fe4 C74 165.25(12) . . . . ?
C69 C70 Fe4 C71 118.7 . . . . ?
C69 C70 Fe4 C76 -158.28(9) . . . . ?
C71 C70 Fe4 C76 83.04(7) . . . . ?
C69 C70 Fe4 C73 -35.7(3) . . . . ?
C71 C70 Fe4 C73 -154.4(3) . . . . ?
C69 C70 Fe4 C72 164.4(2) . . . . ?
C71 C70 Fe4 C72 45.67(18) . . . . ?
C69 C70 Fe4 C75 -117.75(7) . . . . ?
C71 C70 Fe4 C75 123.56(7) . . . . ?
C70 C69 Fe4 C67 -84.1 . . . . ?
C68 C69 Fe4 C67 38.1 . . . . ?
C70 C69 Fe4 C68 -122.1 . . . . ?
C68 C69 Fe4 C70 122.1 . . . . ?
C70 C69 Fe4 C74 125.00(8) . . . . ?
C68 C69 Fe4 C74 -112.86(8) . . . . ?
C70 C69 Fe4 C71 -38.3 . . . . ?
C68 C69 Fe4 C71 83.9 . . . . ?
C70 C69 Fe4 C76 47.36(19) . . . . ?
C68 C69 Fe4 C76 169.5(2) . . . . ?
C70 C69 Fe4 C73 166.82(10) . . . . ?
C68 C69 Fe4 C73 -71.04(8) . . . . ?
C70 C69 Fe4 C72 -152.3(3) . . . . ?
C68 C69 Fe4 C72 -30.2(3) . . . . ?
C70 C69 Fe4 C75 81.48(8) . . . . ?
C68 C69 Fe4 C75 -156.38(10) . . . . ?
C73 C74 Fe4 C67 34.13(19) . . . . ?
C75 C74 Fe4 C67 159.2(2) . . . . ?
C73 C74 Fe4 C68 72.55(7) . . . . ?
C75 C74 Fe4 C68 -162.42(9) . . . . ?
C73 C74 Fe4 C70 160.49(12) . . . . ?
C75 C74 Fe4 C70 -74.48(10) . . . . ?
C73 C74 Fe4 C69 118.20(8) . . . . ?
C75 C74 Fe4 C69 -116.76(7) . . . . ?
C73 C74 Fe4 C71 -161.5(4) . . . . ?
C75 C74 Fe4 C71 -36.5(3) . . . . ?
C73 C74 Fe4 C76 -89.6 . . . . ?
C75 C74 Fe4 C76 35.4 . . . . ?
C75 C74 Fe4 C73 125.0 . . . . ?
C73 C74 Fe4 C72 -45.1 . . . . ?
C75 C74 Fe4 C72 79.9 . . . . ?
C73 C74 Fe4 C75 -125.0 . . . . ?
C70 C71 Fe4 C67 121.3 . . . . ?
C70 C71 Fe4 C68 83.4 . . . . ?
C67 C71 Fe4 C68 -37.9 . . . . ?
C67 C71 Fe4 C70 -121.3 . . . . ?
C70 C71 Fe4 C69 38.0 . . . . ?
C67 C71 Fe4 C69 -83.3 . . . . ?
C70 C71 Fe4 C74 -48.2(3) . . . . ?
C67 C71 Fe4 C74 -169.5(4) . . . . ?
C70 C71 Fe4 C76 -114.66(7) . . . . ?
C67 C71 Fe4 C76 124.01(7) . . . . ?
C70 C71 Fe4 C73 160.4(2) . . . . ?
C67 C71 Fe4 C73 39.1(2) . . . . ?
C70 C71 Fe4 C72 -158.07(10) . . . . ?
C67 C71 Fe4 C72 80.59(7) . . . . ?
C70 C71 Fe4 C75 -76.80(8) . . . . ?
C67 C71 Fe4 C75 161.86(11) . . . . ?
C75 C76 Fe4 C67 170.21(11) . . . . ?
C72 C76 Fe4 C67 -67.86(9) . . . . ?
C75 C76 Fe4 C68 -154.3(3) . . . . ?
C72 C76 Fe4 C68 -32.3(3) . . . . ?
C75 C76 Fe4 C70 83.47(7) . . . . ?
C72 C76 Fe4 C70 -154.60(9) . . . . ?
C75 C76 Fe4 C69 50.13(19) . . . . ?
C72 C76 Fe4 C69 172.1(2) . . . . ?
C75 C76 Fe4 C74 -37.7 . . . . ?
C72 C76 Fe4 C74 84.2 . . . . ?
C75 C76 Fe4 C71 126.57(7) . . . . ?
C72 C76 Fe4 C71 -111.50(6) . . . . ?
C75 C76 Fe4 C73 -79.6 . . . . ?
C72 C76 Fe4 C73 42.3 . . . . ?
C75 C76 Fe4 C72 -121.9 . . . . ?
C72 C76 Fe4 C75 121.9 . . . . ?
C74 C73 Fe4 C67 -163.30(10) . . . . ?
C72 C73 Fe4 C67 83.51(7) . . . . ?
C74 C73 Fe4 C68 -121.82(6) . . . . ?
C72 C73 Fe4 C68 124.99(6) . . . . ?
C74 C73 Fe4 C70 -54.0(3) . . . . ?
C72 C73 Fe4 C70 -167.2(3) . . . . ?
C74 C73 Fe4 C69 -81.00(8) . . . . ?
C72 C73 Fe4 C69 165.81(10) . . . . ?
C72 C73 Fe4 C74 -113.2 . . . . ?
C74 C73 Fe4 C71 168.2(2) . . . . ?
C72 C73 Fe4 C71 55.0(2) . . . . ?
C74 C73 Fe4 C76 75.3 . . . . ?
C72 C73 Fe4 C76 -37.9 . . . . ?
C74 C73 Fe4 C72 113.2 . . . . ?
C74 C73 Fe4 C75 34.8 . . . . ?
C72 C73 Fe4 C75 -78.4 . . . . ?
C76 C72 Fe4 C67 129.07(7) . . . . ?
C73 C72 Fe4 C67 -113.65(7) . . . . ?
C76 C72 Fe4 C68 168.98(10) . . . . ?
C73 C72 Fe4 C68 -73.74(8) . . . . ?
C76 C72 Fe4 C70 53.72(18) . . . . ?
C73 C72 Fe4 C70 171.0(2) . . . . ?
C76 C72 Fe4 C69 -167.0(3) . . . . ?
C73 C72 Fe4 C69 -49.7(3) . . . . ?
C76 C72 Fe4 C74 -78.6 . . . . ?
C73 C72 Fe4 C74 38.7 . . . . ?
C76 C72 Fe4 C71 85.57(8) . . . . ?
C73 C72 Fe4 C71 -157.15(10) . . . . ?
C73 C72 Fe4 C76 117.3 . . . . ?
C76 C72 Fe4 C73 -117.3 . . . . ?
C76 C72 Fe4 C75 -34.6 . . . . ?
C73 C72 Fe4 C75 82.7 . . . . ?
C76 C75 Fe4 C67 -27.1(3) . . . . ?
C74 C75 Fe4 C67 -147.5(3) . . . . ?
C76 C75 Fe4 C68 161.2(2) . . . . ?
C74 C75 Fe4 C68 40.8(2) . . . . ?
C76 C75 Fe4 C70 -113.54(7) . . . . ?
C74 C75 Fe4 C70 126.01(7) . . . . ?
C76 C75 Fe4 C69 -156.54(10) . . . . ?
C74 C75 Fe4 C69 83.01(8) . . . . ?
C76 C75 Fe4 C74 120.5 . . . . ?
C76 C75 Fe4 C71 -71.04(8) . . . . ?
C74 C75 Fe4 C71 168.50(10) . . . . ?
C74 C75 Fe4 C76 -120.5 . . . . ?
C76 C75 Fe4 C73 86.7 . . . . ?
C74 C75 Fe4 C73 -33.7 . . . . ?
C76 C75 Fe4 C72 37.1 . . . . ?
C74 C75 Fe4 C72 -83.4 . . . . ?
C86 C87 Fe5 C88 116.6 . . . . ?
C88 C87 Fe5 C89 -35.5 . . . . ?
C86 C87 Fe5 C89 81.0 . . . . ?
C88 C87 Fe5 C86 -116.6 . . . . ?
C88 C87 Fe5 C91 155.13(8) . . . . ?
C86 C87 Fe5 C91 -88.31(7) . . . . ?
C88 C87 Fe5 C90 -80.7 . . . . ?
C86 C87 Fe5 C90 35.9 . . . . ?
C88 C87 Fe5 C92 111.15(6) . . . . ?
C86 C87 Fe5 C92 -132.29(6) . . . . ?
C88 C87 Fe5 C94 41.6(4) . . . . ?
C86 C87 Fe5 C94 158.2(5) . . . . ?
C88 C87 Fe5 C93 70.42(8) . . . . ?
C86 C87 Fe5 C93 -173.02(10) . . . . ?
C88 C87 Fe5 C95 -169.71(17) . . . . ?
C86 C87 Fe5 C95 -53.16(15) . . . . ?
C89 C88 Fe5 C87 -121.6 . . . . ?
C87 C88 Fe5 C89 121.6 . . . . ?
C89 C88 Fe5 C86 -82.3 . . . . ?
C87 C88 Fe5 C86 39.3 . . . . ?
C89 C88 Fe5 C91 -170.54(16) . . . . ?
C87 C88 Fe5 C91 -48.95(14) . . . . ?
C89 C88 Fe5 C90 -37.6 . . . . ?
C87 C88 Fe5 C90 84.0 . . . . ?
C89 C88 Fe5 C92 152.15(7) . . . . ?
C87 C88 Fe5 C92 -86.26(6) . . . . ?
C89 C88 Fe5 C94 67.73(9) . . . . ?
C87 C88 Fe5 C94 -170.68(11) . . . . ?
C89 C88 Fe5 C93 107.19(6) . . . . ?
C87 C88 Fe5 C93 -131.22(7) . . . . ?
C89 C88 Fe5 C95 29.9(4) . . . . ?
C87 C88 Fe5 C95 151.5(4) . . . . ?
C88 C89 Fe5 C87 37.0 . . . . ?
C90 C89 Fe5 C87 -84.8 . . . . ?
C90 C89 Fe5 C88 -121.8 . . . . ?
C88 C89 Fe5 C86 81.2 . . . . ?
C90 C89 Fe5 C86 -40.6 . . . . ?
C88 C89 Fe5 C91 153.7(4) . . . . ?
C90 C89 Fe5 C91 32.0(4) . . . . ?
C88 C89 Fe5 C90 121.8 . . . . ?
C88 C89 Fe5 C92 -52.63(14) . . . . ?
C90 C89 Fe5 C92 -174.40(16) . . . . ?
C88 C89 Fe5 C94 -132.05(7) . . . . ?
C90 C89 Fe5 C94 106.19(6) . . . . ?
C88 C89 Fe5 C93 -89.59(7) . . . . ?
C90 C89 Fe5 C93 148.65(8) . . . . ?
C88 C89 Fe5 C95 -172.64(10) . . . . ?
C90 C89 Fe5 C95 65.60(8) . . . . ?
C90 C86 Fe5 C87 123.4 . . . . ?
C85 C86 Fe5 C87 -117.3 . . . . ?
C87 C86 Fe5 C88 -39.4 . . . . ?
C90 C86 Fe5 C88 84.0 . . . . ?
C85 C86 Fe5 C88 -156.7 . . . . ?
C87 C86 Fe5 C89 -82.1 . . . . ?
C90 C86 Fe5 C89 41.3 . . . . ?
C85 C86 Fe5 C89 160.6 . . . . ?
C87 C86 Fe5 C91 108.70(7) . . . . ?
C90 C86 Fe5 C91 -127.91(7) . . . . ?
C85 C86 Fe5 C91 -8.62(9) . . . . ?
C87 C86 Fe5 C90 -123.4 . . . . ?
C85 C86 Fe5 C90 119.3 . . . . ?
C87 C86 Fe5 C92 68.08(8) . . . . ?
C90 C86 Fe5 C92 -168.54(10) . . . . ?
C85 C86 Fe5 C92 -49.24(11) . . . . ?
C87 C86 Fe5 C94 -172.36(16) . . . . ?
C90 C86 Fe5 C94 -48.98(13) . . . . ?
C85 C86 Fe5 C94 70.32(15) . . . . ?
C87 C86 Fe5 C93 34.4(5) . . . . ?
C90 C86 Fe5 C93 157.8(5) . . . . ?
C85 C86 Fe5 C93 -82.9(5) . . . . ?
C87 C86 Fe5 C95 152.22(8) . . . . ?
C90 C86 Fe5 C95 -84.40(7) . . . . ?
C85 C86 Fe5 C95 34.90(9) . . . . ?
C95 C91 Fe5 C87 152.57(8) . . . . ?
C92 C91 Fe5 C87 -88.03(7) . . . . ?
C95 C91 Fe5 C88 -174.02(16) . . . . ?
C92 C91 Fe5 C88 -54.62(14) . . . . ?
C95 C91 Fe5 C89 40.0(4) . . . . ?
C92 C91 Fe5 C89 159.4(4) . . . . ?
C95 C91 Fe5 C86 108.94(7) . . . . ?
C92 C91 Fe5 C86 -131.66(7) . . . . ?
C95 C91 Fe5 C90 67.06(8) . . . . ?
C92 C91 Fe5 C90 -173.54(10) . . . . ?
C95 C91 Fe5 C92 -119.4 . . . . ?
C95 C91 Fe5 C94 -37.9 . . . . ?
C92 C91 Fe5 C94 81.5 . . . . ?
C95 C91 Fe5 C93 -80.6 . . . . ?
C92 C91 Fe5 C93 38.8 . . . . ?
C92 C91 Fe5 C95 119.4 . . . . ?
C86 C90 Fe5 C87 -35.4 . . . . ?
C89 C90 Fe5 C87 78.9 . . . . ?
C86 C90 Fe5 C88 -79.2 . . . . ?
C89 C90 Fe5 C88 35.2 . . . . ?
C86 C90 Fe5 C89 -114.3 . . . . ?
C89 C90 Fe5 C86 114.3 . . . . ?
C86 C90 Fe5 C91 72.89(8) . . . . ?
C89 C90 Fe5 C91 -172.76(10) . . . . ?
C86 C90 Fe5 C92 50.5(4) . . . . ?
C89 C90 Fe5 C92 164.9(4) . . . . ?
C86 C90 Fe5 C94 154.52(7) . . . . ?
C89 C90 Fe5 C94 -91.13(6) . . . . ?
C86 C90 Fe5 C93 -173.56(15) . . . . ?
C89 C90 Fe5 C93 -59.22(12) . . . . ?
C86 C90 Fe5 C95 111.65(6) . . . . ?
C89 C90 Fe5 C95 -134.00(6) . . . . ?
C91 C92 Fe5 C87 109.02(6) . . . . ?
C93 C92 Fe5 C87 -132.53(6) . . . . ?
C91 C92 Fe5 C88 152.60(8) . . . . ?
C93 C92 Fe5 C88 -88.95(6) . . . . ?
C91 C92 Fe5 C89 -172.80(16) . . . . ?
C93 C92 Fe5 C89 -54.35(13) . . . . ?
C91 C92 Fe5 C86 69.29(8) . . . . ?
C93 C92 Fe5 C86 -172.26(10) . . . . ?
C93 C92 Fe5 C91 118.4 . . . . ?
C91 C92 Fe5 C90 26.8(4) . . . . ?
C93 C92 Fe5 C90 145.3(4) . . . . ?
C91 C92 Fe5 C94 -81.7 . . . . ?
C93 C92 Fe5 C94 36.7 . . . . ?
C91 C92 Fe5 C93 -118.4 . . . . ?
C91 C92 Fe5 C95 -37.6 . . . . ?
C93 C92 Fe5 C95 80.9 . . . . ?
C93 C94 Fe5 C87 34.6(4) . . . . ?
C95 C94 Fe5 C87 155.5(5) . . . . ?
C93 C94 Fe5 C88 69.61(9) . . . . ?
C95 C94 Fe5 C88 -169.46(11) . . . . ?
C93 C94 Fe5 C89 107.97(6) . . . . ?
C95 C94 Fe5 C89 -131.10(7) . . . . ?
C93 C94 Fe5 C86 -173.45(15) . . . . ?
C95 C94 Fe5 C86 -52.52(13) . . . . ?
C93 C94 Fe5 C91 -83.1 . . . . ?
C95 C94 Fe5 C91 37.8 . . . . ?
C93 C94 Fe5 C90 153.18(7) . . . . ?
C95 C94 Fe5 C90 -85.89(6) . . . . ?
C93 C94 Fe5 C92 -38.6 . . . . ?
C95 C94 Fe5 C92 82.4 . . . . ?
C95 C94 Fe5 C93 120.9 . . . . ?
C93 C94 Fe5 C95 -120.9 . . . . ?
C94 C93 Fe5 C87 -171.97(10) . . . . ?
C92 C93 Fe5 C87 68.56(8) . . . . ?
C94 C93 Fe5 C88 -130.95(7) . . . . ?
C92 C93 Fe5 C88 109.57(7) . . . . ?
C94 C93 Fe5 C89 -88.63(7) . . . . ?
C92 C93 Fe5 C89 151.89(8) . . . . ?
C94 C93 Fe5 C86 158.6(5) . . . . ?
C92 C93 Fe5 C86 39.1(5) . . . . ?
C94 C93 Fe5 C91 81.1 . . . . ?
C92 C93 Fe5 C91 -38.4 . . . . ?
C94 C93 Fe5 C90 -48.77(13) . . . . ?
C92 C93 Fe5 C90 -168.24(15) . . . . ?
C94 C93 Fe5 C92 119.5 . . . . ?
C92 C93 Fe5 C94 -119.5 . . . . ?
C94 C93 Fe5 C95 37.2 . . . . ?
C92 C93 Fe5 C95 -82.3 . . . . ?
C91 C95 Fe5 C87 -52.38(15) . . . . ?
C94 C95 Fe5 C87 -171.56(17) . . . . ?
C91 C95 Fe5 C88 164.5(4) . . . . ?
C94 C95 Fe5 C88 45.3(4) . . . . ?
C91 C95 Fe5 C89 -170.92(10) . . . . ?
C94 C95 Fe5 C89 69.90(8) . . . . ?
C91 C95 Fe5 C86 -88.09(7) . . . . ?
C94 C95 Fe5 C86 152.73(8) . . . . ?
C94 C95 Fe5 C91 -119.2 . . . . ?
C91 C95 Fe5 C90 -131.40(6) . . . . ?
C94 C95 Fe5 C90 109.42(6) . . . . ?
C91 C95 Fe5 C92 38.0 . . . . ?
C94 C95 Fe5 C92 -81.1 . . . . ?
C91 C95 Fe5 C94 119.2 . . . . ?
C91 C95 Fe5 C93 83.1 . . . . ?
C94 C95 Fe5 C93 -36.1 . . . . ?
C109 C105 Fe6 C106 118.4 . . . . ?
C104 C105 Fe6 C106 -117.4 . . . . ?
C106 C105 Fe6 C107 -38.1 . . . . ?
C109 C105 Fe6 C107 80.2 . . . . ?
C104 C105 Fe6 C107 -155.5 . . . . ?
C106 C105 Fe6 C108 -83.0 . . . . ?
C109 C105 Fe6 C108 35.3 . . . . ?
C104 C105 Fe6 C108 159.6 . . . . ?
C106 C105 Fe6 C109 -118.4 . . . . ?
C104 C105 Fe6 C109 124.3 . . . . ?
C106 C105 Fe6 C110 112.14(7) . . . . ?
C109 C105 Fe6 C110 -129.51(7) . . . . ?
C104 C105 Fe6 C110 -5.24(9) . . . . ?
C106 C105 Fe6 C111 73.85(8) . . . . ?
C109 C105 Fe6 C111 -167.80(10) . . . . ?
C104 C105 Fe6 C111 -43.53(11) . . . . ?
C106 C105 Fe6 C114 153.93(8) . . . . ?
C109 C105 Fe6 C114 -87.72(7) . . . . ?
C104 C105 Fe6 C114 36.55(9) . . . . ?
C106 C105 Fe6 C112 53.2(4) . . . . ?
C109 C105 Fe6 C112 171.5(4) . . . . ?
C104 C105 Fe6 C112 -64.2(4) . . . . ?
C106 C105 Fe6 C113 -173.24(16) . . . . ?
C109 C105 Fe6 C113 -54.89(14) . . . . ?
C104 C105 Fe6 C113 69.38(16) . . . . ?
C107 C106 Fe6 C105 -120.2 . . . . ?
C105 C106 Fe6 C107 120.2 . . . . ?
C105 C106 Fe6 C108 81.6 . . . . ?
C107 C106 Fe6 C108 -38.6 . . . . ?
C105 C106 Fe6 C109 38.8 . . . . ?
C107 C106 Fe6 C109 -81.4 . . . . ?
C105 C106 Fe6 C110 -86.49(7) . . . . ?
C107 C106 Fe6 C110 153.33(8) . . . . ?
C105 C106 Fe6 C111 -128.25(6) . . . . ?
C107 C106 Fe6 C111 111.57(6) . . . . ?
C105 C106 Fe6 C114 -52.94(15) . . . . ?
C107 C106 Fe6 C114 -173.12(18) . . . . ?
C105 C106 Fe6 C112 -168.70(10) . . . . ?
C107 C106 Fe6 C112 71.12(8) . . . . ?
C105 C106 Fe6 C113 162.8(4) . . . . ?
C107 C106 Fe6 C113 42.6(4) . . . . ?
C106 C107 Fe6 C105 37.8 . . . . ?
C108 C107 Fe6 C105 -81.0 . . . . ?
C108 C107 Fe6 C106 -118.8 . . . . ?
C106 C107 Fe6 C108 118.8 . . . . ?
C106 C107 Fe6 C109 82.5 . . . . ?
C108 C107 Fe6 C109 -36.4 . . . . ?
C106 C107 Fe6 C110 -56.83(14) . . . . ?
C108 C107 Fe6 C110 -175.67(17) . . . . ?
C106 C107 Fe6 C111 -87.65(7) . . . . ?
C108 C107 Fe6 C111 153.51(8) . . . . ?
C106 C107 Fe6 C114 165.5(4) . . . . ?
C108 C107 Fe6 C114 46.7(3) . . . . ?
C106 C107 Fe6 C112 -130.93(7) . . . . ?
C108 C107 Fe6 C112 110.23(6) . . . . ?
C106 C107 Fe6 C113 -169.82(11) . . . . ?
C108 C107 Fe6 C113 71.34(8) . . . . ?
C109 C108 Fe6 C105 -36.8 . . . . ?
C107 C108 Fe6 C105 83.7 . . . . ?
C109 C108 Fe6 C106 -81.7 . . . . ?
C107 C108 Fe6 C106 38.8 . . . . ?
C109 C108 Fe6 C107 -120.5 . . . . ?
C107 C108 Fe6 C109 120.5 . . . . ?
C109 C108 Fe6 C110 51.2(3) . . . . ?
C107 C108 Fe6 C110 171.8(3) . . . . ?
C109 C108 Fe6 C111 -176.81(17) . . . . ?
C107 C108 Fe6 C111 -56.27(15) . . . . ?
C109 C108 Fe6 C114 71.99(7) . . . . ?
C107 C108 Fe6 C114 -167.47(9) . . . . ?
C109 C108 Fe6 C112 151.49(8) . . . . ?
C107 C108 Fe6 C112 -87.97(7) . . . . ?
C109 C108 Fe6 C113 110.55(6) . . . . ?
C107 C108 Fe6 C113 -128.91(6) . . . . ?
C108 C109 Fe6 C105 122.6 . . . . ?
C108 C109 Fe6 C106 83.7 . . . . ?
C105 C109 Fe6 C106 -38.9 . . . . ?
C108 C109 Fe6 C107 38.2 . . . . ?
C105 C109 Fe6 C107 -84.4 . . . . ?
C105 C109 Fe6 C108 -122.6 . . . . ?
C108 C109 Fe6 C110 -165.41(10) . . . . ?
C105 C109 Fe6 C110 72.00(8) . . . . ?
C108 C109 Fe6 C111 172.9(4) . . . . ?
C105 C109 Fe6 C111 50.3(4) . . . . ?
C108 C109 Fe6 C114 -127.55(6) . . . . ?
C105 C109 Fe6 C114 109.86(6) . . . . ?
C108 C109 Fe6 C112 -54.40(12) . . . . ?
C105 C109 Fe6 C112 -176.99(15) . . . . ?
C108 C109 Fe6 C113 -85.43(6) . . . . ?
C105 C109 Fe6 C113 151.98(7) . . . . ?
C111 C110 Fe6 C105 -130.66(7) . . . . ?
C114 C110 Fe6 C105 109.47(7) . . . . ?
C111 C110 Fe6 C106 -85.64(7) . . . . ?
C114 C110 Fe6 C106 154.50(8) . . . . ?
C111 C110 Fe6 C107 -45.56(14) . . . . ?
C114 C110 Fe6 C107 -165.42(17) . . . . ?
C111 C110 Fe6 C108 146.2(3) . . . . ?
C114 C110 Fe6 C108 26.4(3) . . . . ?
C111 C110 Fe6 C109 -172.86(10) . . . . ?
C114 C110 Fe6 C109 67.28(8) . . . . ?
C114 C110 Fe6 C111 -119.9 . . . . ?
C111 C110 Fe6 C114 119.9 . . . . ?
C111 C110 Fe6 C112 39.3 . . . . ?
C114 C110 Fe6 C112 -80.5 . . . . ?
C111 C110 Fe6 C113 82.3 . . . . ?
C114 C110 Fe6 C113 -37.6 . . . . ?
C110 C111 Fe6 C105 68.64(8) . . . . ?
C112 C111 Fe6 C105 -174.23(10) . . . . ?
C110 C111 Fe6 C106 111.75(6) . . . . ?
C112 C111 Fe6 C106 -131.13(6) . . . . ?
C110 C111 Fe6 C107 157.47(8) . . . . ?
C112 C111 Fe6 C107 -85.41(6) . . . . ?
C110 C111 Fe6 C108 -162.96(17) . . . . ?
C112 C111 Fe6 C108 -45.84(15) . . . . ?
C110 C111 Fe6 C109 26.8(4) . . . . ?
C112 C111 Fe6 C109 143.9(4) . . . . ?
C112 C111 Fe6 C110 117.1 . . . . ?
C110 C111 Fe6 C114 -36.8 . . . . ?
C112 C111 Fe6 C114 80.3 . . . . ?
C110 C111 Fe6 C112 -117.1 . . . . ?
C110 C111 Fe6 C113 -80.3 . . . . ?
C112 C111 Fe6 C113 36.9 . . . . ?
C110 C114 Fe6 C105 -87.03(7) . . . . ?
C113 C114 Fe6 C105 154.01(8) . . . . ?
C110 C114 Fe6 C106 -50.23(16) . . . . ?
C113 C114 Fe6 C106 -169.18(18) . . . . ?
C110 C114 Fe6 C107 149.8(4) . . . . ?
C113 C114 Fe6 C107 30.9(3) . . . . ?
C110 C114 Fe6 C108 -171.99(9) . . . . ?
C113 C114 Fe6 C108 69.05(7) . . . . ?
C110 C114 Fe6 C109 -131.75(6) . . . . ?
C113 C114 Fe6 C109 109.30(6) . . . . ?
C113 C114 Fe6 C110 -119.0 . . . . ?
C110 C114 Fe6 C111 36.7 . . . . ?
C113 C114 Fe6 C111 -82.2 . . . . ?
C110 C114 Fe6 C112 81.5 . . . . ?
C113 C114 Fe6 C112 -37.5 . . . . ?
C110 C114 Fe6 C113 119.0 . . . . ?
C113 C112 Fe6 C105 143.7(4) . . . . ?
C111 C112 Fe6 C105 24.7(4) . . . . ?
C113 C112 Fe6 C106 -171.07(10) . . . . ?
C111 C112 Fe6 C106 69.98(8) . . . . ?
C113 C112 Fe6 C107 -128.59(7) . . . . ?
C111 C112 Fe6 C107 112.46(7) . . . . ?
C113 C112 Fe6 C108 -83.38(7) . . . . ?
C111 C112 Fe6 C108 157.67(8) . . . . ?
C113 C112 Fe6 C109 -47.22(13) . . . . ?
C111 C112 Fe6 C109 -166.17(15) . . . . ?
C113 C112 Fe6 C110 81.1 . . . . ?
C111 C112 Fe6 C110 -37.8 . . . . ?
C113 C112 Fe6 C111 118.9 . . . . ?
C113 C112 Fe6 C114 38.0 . . . . ?
C111 C112 Fe6 C114 -80.9 . . . . ?
C111 C112 Fe6 C113 -118.9 . . . . ?
C112 C113 Fe6 C105 -167.72(16) . . . . ?
C114 C113 Fe6 C105 -49.45(13) . . . . ?
C112 C113 Fe6 C106 34.9(4) . . . . ?
C114 C113 Fe6 C106 153.2(4) . . . . ?
C112 C113 Fe6 C107 70.61(8) . . . . ?
C114 C113 Fe6 C107 -171.12(10) . . . . ?
C112 C113 Fe6 C108 112.43(6) . . . . ?
C114 C113 Fe6 C108 -129.30(7) . . . . ?
C112 C113 Fe6 C109 154.73(7) . . . . ?
C114 C113 Fe6 C109 -87.00(6) . . . . ?
C112 C113 Fe6 C110 -81.1 . . . . ?
C114 C113 Fe6 C110 37.2 . . . . ?
C112 C113 Fe6 C111 -38.3 . . . . ?
C114 C113 Fe6 C111 80.0 . . . . ?
C112 C113 Fe6 C114 -118.3 . . . . ?
C114 C113 Fe6 C112 118.3 . . . . ?
C128 C124 Fe7 C127 -38.5 . . . . ?
C125 C124 Fe7 C127 83.3 . . . . ?
C123 C124 Fe7 C127 -156.7 . . . . ?
C128 C124 Fe7 C125 -121.8 . . . . ?
C123 C124 Fe7 C125 120.0 . . . . ?
C128 C124 Fe7 C133 74.58(8) . . . . ?
C125 C124 Fe7 C133 -163.63(9) . . . . ?
C123 C124 Fe7 C133 -43.63(10) . . . . ?
C125 C124 Fe7 C128 121.8 . . . . ?
C123 C124 Fe7 C128 -118.2 . . . . ?
C128 C124 Fe7 C126 -82.3 . . . . ?
C125 C124 Fe7 C126 39.5 . . . . ?
C123 C124 Fe7 C126 159.5 . . . . ?
C128 C124 Fe7 C129 117.10(6) . . . . ?
C125 C124 Fe7 C129 -121.11(6) . . . . ?
C123 C124 Fe7 C129 -1.11(8) . . . . ?
C128 C124 Fe7 C132 33.3(2) . . . . ?
C125 C124 Fe7 C132 155.1(3) . . . . ?
C123 C124 Fe7 C132 -84.9(3) . . . . ?
C128 C124 Fe7 C130 161.44(8) . . . . ?
C125 C124 Fe7 C130 -76.76(7) . . . . ?
C123 C124 Fe7 C130 43.24(9) . . . . ?
C128 C124 Fe7 C131 -159.52(19) . . . . ?
C125 C124 Fe7 C131 -37.72(17) . . . . ?
C123 C124 Fe7 C131 82.28(18) . . . . ?
C126 C127 Fe7 C124 -83.3 . . . . ?
C128 C127 Fe7 C124 37.7 . . . . ?
C126 C127 Fe7 C125 -38.0 . . . . ?
C128 C127 Fe7 C125 82.9 . . . . ?
C126 C127 Fe7 C133 154.36(8) . . . . ?
C128 C127 Fe7 C133 -84.66(7) . . . . ?
C126 C127 Fe7 C128 -121.0 . . . . ?
C128 C127 Fe7 C126 121.0 . . . . ?
C126 C127 Fe7 C129 -175.94(19) . . . . ?
C128 C127 Fe7 C129 -54.96(17) . . . . ?
C126 C127 Fe7 C132 113.34(6) . . . . ?
C128 C127 Fe7 C132 -125.67(6) . . . . ?
C126 C127 Fe7 C130 43.91(19) . . . . ?
C128 C127 Fe7 C130 164.9(2) . . . . ?
C126 C127 Fe7 C131 72.52(6) . . . . ?
C128 C127 Fe7 C131 -166.49(8) . . . . ?
C126 C125 Fe7 C124 117.0 . . . . ?
C124 C125 Fe7 C127 -80.0 . . . . ?
C126 C125 Fe7 C127 37.1 . . . . ?
C124 C125 Fe7 C133 56.3(3) . . . . ?
C126 C125 Fe7 C133 173.4(3) . . . . ?
C124 C125 Fe7 C128 -35.9 . . . . ?
C126 C125 Fe7 C128 81.2 . . . . ?
C124 C125 Fe7 C126 -117.0 . . . . ?
C124 C125 Fe7 C129 81.34(7) . . . . ?
C126 C125 Fe7 C129 -161.63(9) . . . . ?
C124 C125 Fe7 C132 -164.67(17) . . . . ?
C126 C125 Fe7 C132 -47.64(14) . . . . ?
C124 C125 Fe7 C130 121.75(6) . . . . ?
C126 C125 Fe7 C130 -121.22(6) . . . . ?
C124 C125 Fe7 C131 163.73(8) . . . . ?
C126 C125 Fe7 C131 -79.24(6) . . . . ?
C129 C133 Fe7 C124 76.97(8) . . . . ?
C132 C133 Fe7 C124 -162.81(9) . . . . ?
C129 C133 Fe7 C127 162.80(8) . . . . ?
C132 C133 Fe7 C127 -76.99(6) . . . . ?
C129 C133 Fe7 C125 31.8(3) . . . . ?
C132 C133 Fe7 C125 152.1(3) . . . . ?
C129 C133 Fe7 C128 118.56(6) . . . . ?
C132 C133 Fe7 C128 -121.22(6) . . . . ?
C129 C133 Fe7 C126 -158.07(17) . . . . ?
C132 C133 Fe7 C126 -37.85(15) . . . . ?
C132 C133 Fe7 C129 120.2 . . . . ?
C129 C133 Fe7 C132 -120.2 . . . . ?
C129 C133 Fe7 C130 -38.5 . . . . ?
C132 C133 Fe7 C130 81.8 . . . . ?
C129 C133 Fe7 C131 -82.2 . . . . ?
C132 C133 Fe7 C131 38.0 . . . . ?
C127 C128 Fe7 C124 -118.8 . . . . ?
C124 C128 Fe7 C127 118.8 . . . . ?
C124 C128 Fe7 C125 37.3 . . . . ?
C127 C128 Fe7 C125 -81.5 . . . . ?
C124 C128 Fe7 C133 -126.29(6) . . . . ?
C127 C128 Fe7 C133 114.93(6) . . . . ?
C124 C128 Fe7 C126 82.1 . . . . ?
C127 C128 Fe7 C126 -36.7 . . . . ?
C124 C128 Fe7 C129 -83.45(7) . . . . ?
C127 C128 Fe7 C129 157.77(8) . . . . ?
C124 C128 Fe7 C132 -168.81(9) . . . . ?
C127 C128 Fe7 C132 72.41(7) . . . . ?
C124 C128 Fe7 C130 -46.51(18) . . . . ?
C127 C128 Fe7 C130 -165.3(2) . . . . ?
C124 C128 Fe7 C131 155.0(2) . . . . ?
C127 C128 Fe7 C131 36.2(2) . . . . ?
C127 C126 Fe7 C124 80.5 . . . . ?
C125 C126 Fe7 C124 -39.6 . . . . ?
C125 C126 Fe7 C127 -120.1 . . . . ?
C127 C126 Fe7 C125 120.1 . . . . ?
C127 C126 Fe7 C133 -55.96(15) . . . . ?
C125 C126 Fe7 C133 -176.06(17) . . . . ?
C127 C126 Fe7 C128 37.1 . . . . ?
C125 C126 Fe7 C128 -83.0 . . . . ?
C127 C126 Fe7 C129 175.0(2) . . . . ?
C125 C126 Fe7 C129 54.9(2) . . . . ?
C127 C126 Fe7 C132 -82.47(6) . . . . ?
C125 C126 Fe7 C132 157.44(7) . . . . ?
C127 C126 Fe7 C130 -162.82(8) . . . . ?
C125 C126 Fe7 C130 77.08(7) . . . . ?
C127 C126 Fe7 C131 -123.57(6) . . . . ?
C125 C126 Fe7 C131 116.33(6) . . . . ?
C133 C129 Fe7 C124 -124.78(7) . . . . ?
C130 C129 Fe7 C124 116.70(6) . . . . ?
C133 C129 Fe7 C127 -40.98(17) . . . . ?
C130 C129 Fe7 C127 -159.50(19) . . . . ?
C133 C129 Fe7 C125 -169.98(9) . . . . ?
C130 C129 Fe7 C125 71.50(7) . . . . ?
C130 C129 Fe7 C133 -118.5 . . . . ?
C133 C129 Fe7 C128 -81.18(7) . . . . ?
C130 C129 Fe7 C128 160.31(8) . . . . ?
C133 C129 Fe7 C126 147.5(2) . . . . ?
C130 C129 Fe7 C126 29.0(2) . . . . ?
C133 C129 Fe7 C132 37.1 . . . . ?
C130 C129 Fe7 C132 -81.4 . . . . ?
C133 C129 Fe7 C130 118.5 . . . . ?
C133 C129 Fe7 C131 80.9 . . . . ?
C130 C129 Fe7 C131 -37.6 . . . . ?
C133 C132 Fe7 C124 53.3(2) . . . . ?
C131 C132 Fe7 C124 172.1(3) . . . . ?
C133 C132 Fe7 C127 119.77(6) . . . . ?
C131 C132 Fe7 C127 -121.45(6) . . . . ?
C133 C132 Fe7 C125 -164.34(17) . . . . ?
C131 C132 Fe7 C125 -45.57(14) . . . . ?
C131 C132 Fe7 C133 118.8 . . . . ?
C133 C132 Fe7 C128 78.98(7) . . . . ?
C131 C132 Fe7 C128 -162.24(8) . . . . ?
C133 C132 Fe7 C126 162.05(7) . . . . ?
C131 C132 Fe7 C126 -79.18(6) . . . . ?
C133 C132 Fe7 C129 -37.1 . . . . ?
C131 C132 Fe7 C129 81.7 . . . . ?
C133 C132 Fe7 C130 -81.4 . . . . ?
C131 C132 Fe7 C130 37.3 . . . . ?
C133 C132 Fe7 C131 -118.8 . . . . ?
C131 C130 Fe7 C124 156.81(8) . . . . ?
C129 C130 Fe7 C124 -84.15(7) . . . . ?
C131 C130 Fe7 C127 38.77(19) . . . . ?
C129 C130 Fe7 C127 157.8(2) . . . . ?
C131 C130 Fe7 C125 113.99(6) . . . . ?
C129 C130 Fe7 C125 -126.97(6) . . . . ?
C131 C130 Fe7 C133 -81.2 . . . . ?
C129 C130 Fe7 C133 37.9 . . . . ?
C131 C130 Fe7 C128 -169.1(2) . . . . ?
C129 C130 Fe7 C128 -50.04(18) . . . . ?
C131 C130 Fe7 C126 71.30(6) . . . . ?
C129 C130 Fe7 C126 -169.66(8) . . . . ?
C131 C130 Fe7 C129 -119.0 . . . . ?
C131 C130 Fe7 C132 -37.4 . . . . ?
C129 C130 Fe7 C132 81.6 . . . . ?
C129 C130 Fe7 C131 119.0 . . . . ?
C130 C131 Fe7 C124 -54.58(17) . . . . ?
C132 C131 Fe7 C124 -174.33(19) . . . . ?
C130 C131 Fe7 C127 -164.64(8) . . . . ?
C132 C131 Fe7 C127 75.61(6) . . . . ?
C130 C131 Fe7 C125 -82.17(6) . . . . ?
C132 C131 Fe7 C125 158.08(8) . . . . ?
C130 C131 Fe7 C133 81.9 . . . . ?
C132 C131 Fe7 C133 -37.9 . . . . ?
C130 C131 Fe7 C128 168.0(2) . . . . ?
C132 C131 Fe7 C128 48.3(2) . . . . ?
C130 C131 Fe7 C126 -124.70(6) . . . . ?
C132 C131 Fe7 C126 115.55(6) . . . . ?
C130 C131 Fe7 C129 38.1 . . . . ?
C132 C131 Fe7 C129 -81.6 . . . . ?
C130 C131 Fe7 C132 119.8 . . . . ?
C132 C131 Fe7 C130 -119.8 . . . . ?
C149 C148 Fe8 C144 -172.27(10) . . . . ?
C152 C148 Fe8 C144 67.04(8) . . . . ?
C149 C148 Fe8 C143 -129.15(6) . . . . ?
C152 C148 Fe8 C143 110.15(6) . . . . ?
C152 C148 Fe8 C149 -120.7 . . . . ?
C149 C148 Fe8 C147 -83.63(6) . . . . ?
C152 C148 Fe8 C147 155.68(8) . . . . ?
C149 C148 Fe8 C145 139.2(4) . . . . ?
C152 C148 Fe8 C145 18.5(4) . . . . ?
C149 C148 Fe8 C146 -45.10(14) . . . . ?
C152 C148 Fe8 C146 -165.79(16) . . . . ?
C149 C148 Fe8 C152 120.7 . . . . ?
C149 C148 Fe8 C150 38.6 . . . . ?
C152 C148 Fe8 C150 -82.1 . . . . ?
C149 C148 Fe8 C151 81.0 . . . . ?
C152 C148 Fe8 C151 -39.7 . . . . ?
C143 C144 Fe8 C148 73.81(8) . . . . ?
C145 C144 Fe8 C148 -167.48(10) . . . . ?
C145 C144 Fe8 C143 118.7 . . . . ?
C143 C144 Fe8 C149 48.1(4) . . . . ?
C145 C144 Fe8 C149 166.8(4) . . . . ?
C143 C144 Fe8 C147 -38.4 . . . . ?
C145 C144 Fe8 C147 80.3 . . . . ?
C143 C144 Fe8 C145 -118.7 . . . . ?
C143 C144 Fe8 C146 -81.8 . . . . ?
C145 C144 Fe8 C146 37.0 . . . . ?
C143 C144 Fe8 C152 114.41(6) . . . . ?
C145 C144 Fe8 C152 -126.88(6) . . . . ?
C143 C144 Fe8 C150 -169.23(15) . . . . ?
C145 C144 Fe8 C150 -50.53(13) . . . . ?
C143 C144 Fe8 C151 158.41(7) . . . . ?
C145 C144 Fe8 C151 -82.88(6) . . . . ?
C144 C143 Fe8 C148 -129.83(6) . . . . ?
C147 C143 Fe8 C148 111.33(6) . . . . ?
C142 C143 Fe8 C148 -7.68(8) . . . . ?
C147 C143 Fe8 C144 -118.8 . . . . ?
C142 C143 Fe8 C144 122.1 . . . . ?
C144 C143 Fe8 C149 -169.14(10) . . . . ?
C147 C143 Fe8 C149 72.01(8) . . . . ?
C142 C143 Fe8 C149 -47.00(10) . . . . ?
C144 C143 Fe8 C147 118.8 . . . . ?
C142 C143 Fe8 C147 -119.0 . . . . ?
C144 C143 Fe8 C145 38.4 . . . . ?
C147 C143 Fe8 C145 -80.5 . . . . ?
C142 C143 Fe8 C145 160.5 . . . . ?
C144 C143 Fe8 C146 81.2 . . . . ?
C147 C143 Fe8 C146 -37.6 . . . . ?
C142 C143 Fe8 C146 -156.6 . . . . ?
C144 C143 Fe8 C152 -83.46(6) . . . . ?
C147 C143 Fe8 C152 157.69(7) . . . . ?
C142 C143 Fe8 C152 38.68(8) . . . . ?
C144 C143 Fe8 C150 150.0(4) . . . . ?
C147 C143 Fe8 C150 31.2(4) . . . . ?
C142 C143 Fe8 C150 -87.8(4) . . . . ?
C144 C143 Fe8 C151 -44.67(14) . . . . ?
C147 C143 Fe8 C151 -163.51(16) . . . . ?
C142 C143 Fe8 C151 77.48(15) . . . . ?
C150 C149 Fe8 C148 119.5 . . . . ?
C148 C149 Fe8 C144 31.4(4) . . . . ?
C150 C149 Fe8 C144 150.9(4) . . . . ?
C148 C149 Fe8 C143 71.83(8) . . . . ?
C150 C149 Fe8 C143 -168.68(10) . . . . ?
C148 C149 Fe8 C147 113.91(6) . . . . ?
C150 C149 Fe8 C147 -126.60(6) . . . . ?
C148 C149 Fe8 C145 -165.83(15) . . . . ?
C150 C149 Fe8 C145 -46.34(13) . . . . ?
C148 C149 Fe8 C146 157.13(7) . . . . ?
C150 C149 Fe8 C146 -83.38(6) . . . . ?
C148 C149 Fe8 C152 -38.6 . . . . ?
C150 C149 Fe8 C152 80.9 . . . . ?
C148 C149 Fe8 C150 -119.5 . . . . ?
C148 C149 Fe8 C151 -83.5 . . . . ?
C150 C149 Fe8 C151 36.0 . . . . ?
C146 C147 Fe8 C148 152.33(8) . . . . ?
C143 C147 Fe8 C148 -89.11(7) . . . . ?
C146 C147 Fe8 C144 -80.3 . . . . ?
C143 C147 Fe8 C144 38.3 . . . . ?
C146 C147 Fe8 C143 -118.6 . . . . ?
C146 C147 Fe8 C149 111.47(6) . . . . ?
C143 C147 Fe8 C149 -129.97(6) . . . . ?
C146 C147 Fe8 C145 -35.7 . . . . ?
C143 C147 Fe8 C145 82.9 . . . . ?
C143 C147 Fe8 C146 118.6 . . . . ?
C146 C147 Fe8 C152 -168.13(17) . . . . ?
C143 C147 Fe8 C152 -49.56(15) . . . . ?
C146 C147 Fe8 C150 68.96(7) . . . . ?
C143 C147 Fe8 C150 -172.48(9) . . . . ?
C146 C147 Fe8 C151 33.4(2) . . . . ?
C143 C147 Fe8 C151 151.9(3) . . . . ?
C146 C145 Fe8 C148 176.8(4) . . . . ?
C144 C145 Fe8 C148 57.5(4) . . . . ?
C146 C145 Fe8 C144 119.3 . . . . ?
C146 C145 Fe8 C143 80.9 . . . . ?
C144 C145 Fe8 C143 -38.4 . . . . ?
C146 C145 Fe8 C149 -55.74(13) . . . . ?
C144 C145 Fe8 C149 -175.07(15) . . . . ?
C146 C145 Fe8 C147 36.1 . . . . ?
C144 C145 Fe8 C147 -83.2 . . . . ?
C144 C145 Fe8 C146 -119.3 . . . . ?
C146 C145 Fe8 C152 -167.68(9) . . . . ?
C144 C145 Fe8 C152 73.00(7) . . . . ?
C146 C145 Fe8 C150 -87.40(6) . . . . ?
C144 C145 Fe8 C150 153.28(7) . . . . ?
C146 C145 Fe8 C151 -127.96(6) . . . . ?
C144 C145 Fe8 C151 112.72(5) . . . . ?
C145 C146 Fe8 C148 -178.73(16) . . . . ?
C147 C146 Fe8 C148 -56.64(14) . . . . ?
C145 C146 Fe8 C144 -38.4 . . . . ?
C147 C146 Fe8 C144 83.7 . . . . ?
C145 C146 Fe8 C143 -83.2 . . . . ?
C147 C146 Fe8 C143 38.9 . . . . ?
C145 C146 Fe8 C149 151.26(7) . . . . ?
C147 C146 Fe8 C149 -86.66(6) . . . . ?
C145 C146 Fe8 C147 -122.1 . . . . ?
C147 C146 Fe8 C145 122.1 . . . . ?
C145 C146 Fe8 C152 38.7(3) . . . . ?
C147 C146 Fe8 C152 160.8(3) . . . . ?
C145 C146 Fe8 C150 107.93(5) . . . . ?
C147 C146 Fe8 C150 -129.99(6) . . . . ?
C145 C146 Fe8 C151 68.95(6) . . . . ?
C147 C146 Fe8 C151 -168.97(8) . . . . ?
C151 C152 Fe8 C148 -116.0 . . . . ?
C151 C152 Fe8 C144 110.01(5) . . . . ?
C148 C152 Fe8 C144 -134.04(6) . . . . ?
C151 C152 Fe8 C143 153.66(7) . . . . ?
C148 C152 Fe8 C143 -90.39(6) . . . . ?
C151 C152 Fe8 C149 -80.9 . . . . ?
C148 C152 Fe8 C149 35.0 . . . . ?
C151 C152 Fe8 C147 -170.99(17) . . . . ?
C148 C152 Fe8 C147 -55.03(15) . . . . ?
C151 C152 Fe8 C145 68.41(7) . . . . ?
C148 C152 Fe8 C145 -175.64(9) . . . . ?
C151 C152 Fe8 C146 38.3(3) . . . . ?
C148 C152 Fe8 C146 154.2(3) . . . . ?
C151 C152 Fe8 C150 -36.2 . . . . ?
C148 C152 Fe8 C150 79.7 . . . . ?
C148 C152 Fe8 C151 116.0 . . . . ?
C151 C150 Fe8 C148 84.4 . . . . ?
C149 C150 Fe8 C148 -35.9 . . . . ?
C151 C150 Fe8 C144 -49.50(13) . . . . ?
C149 C150 Fe8 C144 -169.83(15) . . . . ?
C151 C150 Fe8 C143 169.1(4) . . . . ?
C149 C150 Fe8 C143 48.8(4) . . . . ?
C151 C150 Fe8 C149 120.3 . . . . ?
C151 C150 Fe8 C147 -164.86(9) . . . . ?
C149 C150 Fe8 C147 74.81(7) . . . . ?
C151 C150 Fe8 C145 -83.65(6) . . . . ?
C149 C150 Fe8 C145 156.02(7) . . . . ?
C151 C150 Fe8 C146 -125.69(5) . . . . ?
C149 C150 Fe8 C146 113.98(5) . . . . ?
C151 C150 Fe8 C152 38.4 . . . . ?
C149 C150 Fe8 C152 -82.0 . . . . ?
C149 C150 Fe8 C151 -120.3 . . . . ?
C150 C151 Fe8 C148 -79.3 . . . . ?
C152 C151 Fe8 C148 40.5 . . . . ?
C150 C151 Fe8 C144 153.30(7) . . . . ?
C152 C151 Fe8 C144 -86.91(6) . . . . ?
C150 C151 Fe8 C143 -175.43(16) . . . . ?
C152 C151 Fe8 C143 -55.64(14) . . . . ?
C150 C151 Fe8 C149 -37.9 . . . . ?
C152 C151 Fe8 C149 81.9 . . . . ?
C150 C151 Fe8 C147 46.3(2) . . . . ?
C152 C151 Fe8 C147 166.1(3) . . . . ?
C150 C151 Fe8 C145 110.42(5) . . . . ?
C152 C151 Fe8 C145 -129.80(6) . . . . ?
C150 C151 Fe8 C146 72.15(7) . . . . ?
C152 C151 Fe8 C146 -168.06(8) . . . . ?
C150 C151 Fe8 C152 -119.8 . . . . ?
C152 C151 Fe8 C150 119.8 . . . . ?
C9 O6 Lu1 O8 35.7(6) . . . . ?
C9 O6 Lu1 O7 110.1(6) . . . . ?
C9 O6 Lu1 O5 -35.5(5) . . . . ?
C9 O6 Lu1 O4 -108.2(5) . . . . ?
C9 O6 Lu1 O2 172.4(5) . . . . ?
C9 O6 Lu1 O1 -38.0(7) . . . . ?
C9 O6 Lu1 Lu4 -147.9(5) . . . . ?
C9 O6 Lu1 Lu2 159.9(6) . . . . ?
C9 O6 Lu1 Lu3 -79.2(6) . . . . ?
C28 O8 Lu1 O6 108.8(7) . . . . ?
C28 O8 Lu1 O7 23.5(7) . . . . ?
C28 O8 Lu1 O5 -178.4(7) . . . . ?
C28 O8 Lu1 O4 -133.4(7) . . . . ?
C28 O8 Lu1 O2 -39.2(7) . . . . ?
C28 O8 Lu1 O1 -98.4(7) . . . . ?
C28 O8 Lu1 Lu4 -64.8(8) . . . . ?
C28 O8 Lu1 Lu2 -63.7(7) . . . . ?
C28 O8 Lu1 Lu3 -120.9(7) . . . . ?
C26 O7 Lu1 O6 -118.2(7) . . . . ?
C26 O7 Lu1 O8 -19.5(7) . . . . ?
C26 O7 Lu1 O5 -55.3(8) . . . . ?
C26 O7 Lu1 O4 136.4(6) . . . . ?
C26 O7 Lu1 O2 102.5(7) . . . . ?
C26 O7 Lu1 O1 46.1(7) . . . . ?
C26 O7 Lu1 Lu4 128.8(6) . . . . ?
C26 O7 Lu1 Lu2 68.7(7) . . . . ?
C26 O7 Lu1 Lu3 75.2(7) . . . . ?
C7 O5 Lu1 O6 38.1(6) . . . . ?
C7 O5 Lu1 O8 -64.4(6) . . . . ?
C7 O5 Lu1 O7 -28.4(7) . . . . ?
C7 O5 Lu1 O4 144.0(6) . . . . ?
C7 O5 Lu1 O2 -173.5(5) . . . . ?
C7 O5 Lu1 O1 -143.1(6) . . . . ?
C7 O5 Lu1 Lu4 147.1(5) . . . . ?
C7 O5 Lu1 Lu2 -144.5(5) . . . . ?
C7 O5 Lu1 Lu3 179.9(6) . . . . ?
Lu3 O4 Lu1 O6 137.60(18) . . . . ?
Lu4 O4 Lu1 O6 -112.15(18) . . . . ?
Lu3 O4 Lu1 O8 21.0(3) . . . . ?
Lu4 O4 Lu1 O8 131.2(2) . . . . ?
Lu3 O4 Lu1 O7 -122.0(3) . . . . ?
Lu4 O4 Lu1 O7 -11.8(4) . . . . ?
Lu3 O4 Lu1 O5 65.36(19) . . . . ?
Lu4 O4 Lu1 O5 175.6(2) . . . . ?
Lu3 O4 Lu1 O2 -88.40(19) . . . . ?
Lu4 O4 Lu1 O2 21.85(16) . . . . ?
Lu3 O4 Lu1 O1 -15.03(16) . . . . ?
Lu4 O4 Lu1 O1 95.22(18) . . . . ?
Lu3 O4 Lu1 Lu4 -110.3(2) . . . . ?
Lu3 O4 Lu1 Lu2 -51.69(13) . . . . ?
Lu4 O4 Lu1 Lu2 58.56(13) . . . . ?
Lu4 O4 Lu1 Lu3 110.3(2) . . . . ?
Lu2 O2 Lu1 O6 -176.63(18) . . . . ?
Lu4 O2 Lu1 O6 68.8(3) . . . . ?
Lu2 O2 Lu1 O8 -44.8(2) . . . . ?
Lu4 O2 Lu1 O8 -159.40(17) . . . . ?
Lu2 O2 Lu1 O7 -108.8(2) . . . . ?
Lu4 O2 Lu1 O7 136.6(2) . . . . ?
Lu2 O2 Lu1 O5 49.6(3) . . . . ?
Lu4 O2 Lu1 O5 -65.0(3) . . . . ?
Lu2 O2 Lu1 O4 92.57(19) . . . . ?
Lu4 O2 Lu1 O4 -22.01(16) . . . . ?
Lu2 O2 Lu1 O1 17.79(15) . . . . ?
Lu4 O2 Lu1 O1 -96.79(18) . . . . ?
Lu2 O2 Lu1 Lu4 114.6(2) . . . . ?
Lu4 O2 Lu1 Lu2 -114.6(2) . . . . ?
Lu2 O2 Lu1 Lu3 55.73(13) . . . . ?
Lu4 O2 Lu1 Lu3 -58.85(12) . . . . ?
Lu2 O1 Lu1 O6 -175.3(3) . . . . ?
Lu3 O1 Lu1 O6 -63.1(4) . . . . ?
Lu2 O1 Lu1 O8 105.8(2) . . . . ?
Lu3 O1 Lu1 O8 -142.0(2) . . . . ?
Lu2 O1 Lu1 O7 40.5(2) . . . . ?
Lu3 O1 Lu1 O7 152.73(18) . . . . ?
Lu2 O1 Lu1 O5 -177.7(2) . . . . ?
Lu3 O1 Lu1 O5 -65.49(18) . . . . ?
Lu2 O1 Lu1 O4 -97.61(19) . . . . ?
Lu3 O1 Lu1 O4 14.61(15) . . . . ?
Lu2 O1 Lu1 O2 -17.67(16) . . . . ?
Lu3 O1 Lu1 O2 94.55(18) . . . . ?
Lu2 O1 Lu1 Lu4 -57.40(13) . . . . ?
Lu3 O1 Lu1 Lu4 54.81(13) . . . . ?
Lu3 O1 Lu1 Lu2 112.2(2) . . . . ?
Lu2 O1 Lu1 Lu3 -112.2(2) . . . . ?
C66 O12 Lu2 O11 -13.0(5) . . . . ?
C66 O12 Lu2 O9 -144.4(6) . . . . ?
C66 O12 Lu2 O10 -79.5(6) . . . . ?
C66 O12 Lu2 O2 140.8(5) . . . . ?
C66 O12 Lu2 O1 60.5(7) . . . . ?
C66 O12 Lu2 O3 74.7(5) . . . . ?
C66 O12 Lu2 Lu3 57.8(6) . . . . ?
C66 O12 Lu2 Lu1 128.4(4) . . . . ?
C66 O12 Lu2 Lu4 111.2(5) . . . . ?
C64 O11 Lu2 O12 9.8(5) . . . . ?
C64 O11 Lu2 O9 77.1(6) . . . . ?
C64 O11 Lu2 O10 140.3(5) . . . . ?
C64 O11 Lu2 O2 -86.5(6) . . . . ?
C64 O11 Lu2 O1 -141.2(5) . . . . ?
C64 O11 Lu2 O3 -70.1(5) . . . . ?
C64 O11 Lu2 Lu3 -107.2(5) . . . . ?
C64 O11 Lu2 Lu1 -138.3(4) . . . . ?
C64 O11 Lu2 Lu4 -66.1(5) . . . . ?
C45 O9 Lu2 O12 103.4(8) . . . . ?
C45 O9 Lu2 O11 37.5(8) . . . . ?
C45 O9 Lu2 O10 -27.2(7) . . . . ?
C45 O9 Lu2 O2 -149.7(8) . . . . ?
C45 O9 Lu2 O1 -92.0(8) . . . . ?
C45 O9 Lu2 O3 166.3(7) . . . . ?
C45 O9 Lu2 Lu3 -132.6(7) . . . . ?
C45 O9 Lu2 Lu1 -116.5(8) . . . . ?
C45 O9 Lu2 Lu4 -174.1(7) . . . . ?
C47 O10 Lu2 O12 -44.5(6) . . . . ?
C47 O10 Lu2 O11 -110.1(5) . . . . ?
C47 O10 Lu2 O9 22.3(5) . . . . ?
C47 O10 Lu2 O2 90.6(5) . . . . ?
C47 O10 Lu2 O1 154.8(5) . . . . ?
C47 O10 Lu2 O3 -174.5(3) . . . . ?
C47 O10 Lu2 Lu3 177.0(4) . . . . ?
C47 O10 Lu2 Lu1 118.1(5) . . . . ?
C47 O10 Lu2 Lu4 115.3(4) . . . . ?
Lu4 O2 Lu2 O12 -59.1(2) . . . . ?
Lu1 O2 Lu2 O12 -166.92(19) . . . . ?
Lu4 O2 Lu2 O11 31.0(5) . . . . ?
Lu1 O2 Lu2 O11 -76.8(4) . . . . ?
Lu4 O2 Lu2 O9 -135.6(2) . . . . ?
Lu1 O2 Lu2 O9 116.6(2) . . . . ?
Lu4 O2 Lu2 O10 157.23(19) . . . . ?
Lu1 O2 Lu2 O10 49.4(2) . . . . ?
Lu4 O2 Lu2 O1 89.51(19) . . . . ?
Lu1 O2 Lu2 O1 -18.28(16) . . . . ?
Lu4 O2 Lu2 O3 13.54(16) . . . . ?
Lu1 O2 Lu2 O3 -94.25(18) . . . . ?
Lu4 O2 Lu2 Lu3 51.62(14) . . . . ?
Lu1 O2 Lu2 Lu3 -56.17(13) . . . . ?
Lu4 O2 Lu2 Lu1 107.8(2) . . . . ?
Lu1 O2 Lu2 Lu4 -107.8(2) . . . . ?
Lu3 O1 Lu2 O12 -4.2(4) . . . . ?
Lu1 O1 Lu2 O12 106.9(3) . . . . ?
Lu3 O1 Lu2 O11 65.4(2) . . . . ?
Lu1 O1 Lu2 O11 176.42(19) . . . . ?
Lu3 O1 Lu2 O9 -153.0(2) . . . . ?
Lu1 O1 Lu2 O9 -41.9(3) . . . . ?
Lu3 O1 Lu2 O10 143.6(2) . . . . ?
Lu1 O1 Lu2 O10 -105.3(2) . . . . ?
Lu3 O1 Lu2 O2 -93.11(19) . . . . ?
Lu1 O1 Lu2 O2 17.96(16) . . . . ?
Lu3 O1 Lu2 O3 -18.85(16) . . . . ?
Lu1 O1 Lu2 O3 92.22(18) . . . . ?
Lu1 O1 Lu2 Lu3 111.1(2) . . . . ?
Lu3 O1 Lu2 Lu1 -111.1(2) . . . . ?
Lu3 O1 Lu2 Lu4 -56.77(13) . . . . ?
Lu1 O1 Lu2 Lu4 54.30(12) . . . . ?
Lu3 O3 Lu2 O12 -153.9(2) . . . . ?
Lu4 O3 Lu2 O12 96.46(19) . . . . ?
Lu3 O3 Lu2 O11 -75.94(19) . . . . ?
Lu4 O3 Lu2 O11 174.4(2) . . . . ?
Lu3 O3 Lu2 O9 142.9(2) . . . . ?
Lu4 O3 Lu2 O9 33.2(3) . . . . ?
Lu3 O3 Lu2 O10 -13.2(4) . . . . ?
Lu4 O3 Lu2 O10 -122.9(3) . . . . ?
Lu3 O3 Lu2 O2 96.63(19) . . . . ?
Lu4 O3 Lu2 O2 -13.04(15) . . . . ?
Lu3 O3 Lu2 O1 18.67(16) . . . . ?
Lu4 O3 Lu2 O1 -91.01(18) . . . . ?
Lu4 O3 Lu2 Lu3 -109.7(2) . . . . ?
Lu3 O3 Lu2 Lu1 58.10(12) . . . . ?
Lu4 O3 Lu2 Lu1 -51.58(12) . . . . ?
Lu3 O3 Lu2 Lu4 109.7(2) . . . . ?
O6 Lu1 Lu2 O12 35.2(8) . . . . ?
O8 Lu1 Lu2 O12 160.1(3) . . . . ?
O7 Lu1 Lu2 O12 85.0(3) . . . . ?
O5 Lu1 Lu2 O12 -128.5(3) . . . . ?
O4 Lu1 Lu2 O12 -58.6(2) . . . . ?
O2 Lu1 Lu2 O12 20.1(3) . . . . ?
O1 Lu1 Lu2 O12 -131.0(3) . . . . ?
Lu4 Lu1 Lu2 O12 -20.6(2) . . . . ?
Lu3 Lu1 Lu2 O12 -90.7(2) . . . . ?
O6 Lu1 Lu2 O11 161.5(8) . . . . ?
O8 Lu1 Lu2 O11 -73.7(2) . . . . ?
O7 Lu1 Lu2 O11 -148.8(2) . . . . ?
O5 Lu1 Lu2 O11 -2.3(2) . . . . ?
O4 Lu1 Lu2 O11 67.7(2) . . . . ?
O2 Lu1 Lu2 O11 146.3(3) . . . . ?
O1 Lu1 Lu2 O11 -4.7(3) . . . . ?
Lu4 Lu1 Lu2 O11 105.65(19) . . . . ?
Lu3 Lu1 Lu2 O11 35.49(19) . . . . ?
O6 Lu1 Lu2 O9 -46.3(8) . . . . ?
O8 Lu1 Lu2 O9 78.5(2) . . . . ?
O7 Lu1 Lu2 O9 3.4(2) . . . . ?
O5 Lu1 Lu2 O9 149.9(2) . . . . ?
O4 Lu1 Lu2 O9 -140.13(19) . . . . ?
O2 Lu1 Lu2 O9 -61.5(2) . . . . ?
O1 Lu1 Lu2 O9 147.5(2) . . . . ?
Lu4 Lu1 Lu2 O9 -102.15(16) . . . . ?
Lu3 Lu1 Lu2 O9 -172.30(16) . . . . ?
O6 Lu1 Lu2 O10 -122.4(8) . . . . ?
O8 Lu1 Lu2 O10 2.45(19) . . . . ?
O7 Lu1 Lu2 O10 -72.6(2) . . . . ?
O5 Lu1 Lu2 O10 73.83(19) . . . . ?
O4 Lu1 Lu2 O10 143.81(18) . . . . ?
O2 Lu1 Lu2 O10 -137.6(2) . . . . ?
O1 Lu1 Lu2 O10 71.4(2) . . . . ?
Lu4 Lu1 Lu2 O10 -178.21(15) . . . . ?
Lu3 Lu1 Lu2 O10 111.64(15) . . . . ?
O6 Lu1 Lu2 O2 15.2(8) . . . . ?
O8 Lu1 Lu2 O2 140.0(2) . . . . ?
O7 Lu1 Lu2 O2 64.9(2) . . . . ?
O5 Lu1 Lu2 O2 -148.6(2) . . . . ?
O4 Lu1 Lu2 O2 -78.6(2) . . . . ?
O1 Lu1 Lu2 O2 -151.0(3) . . . . ?
Lu4 Lu1 Lu2 O2 -40.64(18) . . . . ?
Lu3 Lu1 Lu2 O2 -110.79(18) . . . . ?
O6 Lu1 Lu2 O1 166.2(8) . . . . ?
O8 Lu1 Lu2 O1 -68.9(2) . . . . ?
O7 Lu1 Lu2 O1 -144.0(2) . . . . ?
O5 Lu1 Lu2 O1 2.4(2) . . . . ?
O4 Lu1 Lu2 O1 72.4(2) . . . . ?
O2 Lu1 Lu2 O1 151.0(3) . . . . ?
Lu4 Lu1 Lu2 O1 110.39(18) . . . . ?
Lu3 Lu1 Lu2 O1 40.24(18) . . . . ?
O6 Lu1 Lu2 O3 89.6(8) . . . . ?
O8 Lu1 Lu2 O3 -145.56(17) . . . . ?
O7 Lu1 Lu2 O3 139.34(17) . . . . ?
O5 Lu1 Lu2 O3 -74.19(16) . . . . ?
O4 Lu1 Lu2 O3 -4.21(15) . . . . ?
O2 Lu1 Lu2 O3 74.4(2) . . . . ?
O1 Lu1 Lu2 O3 -76.6(2) . . . . ?
Lu4 Lu1 Lu2 O3 33.77(10) . . . . ?
Lu3 Lu1 Lu2 O3 -36.38(10) . . . . ?
O6 Lu1 Lu2 Lu3 126.0(8) . . . . ?
O8 Lu1 Lu2 Lu3 -109.18(13) . . . . ?
O7 Lu1 Lu2 Lu3 175.72(14) . . . . ?
O5 Lu1 Lu2 Lu3 -37.81(13) . . . . ?
O4 Lu1 Lu2 Lu3 32.17(11) . . . . ?
O2 Lu1 Lu2 Lu3 110.79(18) . . . . ?
O1 Lu1 Lu2 Lu3 -40.24(18) . . . . ?
Lu4 Lu1 Lu2 Lu3 70.153(9) . . . . ?
O6 Lu1 Lu2 Lu4 55.8(8) . . . . ?
O8 Lu1 Lu2 Lu4 -179.34(13) . . . . ?
O7 Lu1 Lu2 Lu4 105.57(14) . . . . ?
O5 Lu1 Lu2 Lu4 -107.96(13) . . . . ?
O4 Lu1 Lu2 Lu4 -37.98(11) . . . . ?
O2 Lu1 Lu2 Lu4 40.64(18) . . . . ?
O1 Lu1 Lu2 Lu4 -110.39(18) . . . . ?
Lu3 Lu1 Lu2 Lu4 -70.153(9) . . . . ?
C104 O16 Lu3 O14 47.1(6) . . . . ?
C104 O16 Lu3 O13 121.3(5) . . . . ?
C104 O16 Lu3 O15 -22.3(5) . . . . ?
C104 O16 Lu3 O4 -98.5(5) . . . . ?
C104 O16 Lu3 O3 -49.1(7) . . . . ?
C104 O16 Lu3 O1 -166.2(4) . . . . ?
C104 O16 Lu3 Lu4 -73.2(5) . . . . ?
C104 O16 Lu3 Lu2 -154.6(2) . . . . ?
C104 O16 Lu3 Lu1 -132.4(5) . . . . ?
C85 O14 Lu3 O16 65.7(6) . . . . ?
C85 O14 Lu3 O13 -14.6(5) . . . . ?
C85 O14 Lu3 O15 136.4(6) . . . . ?
C85 O14 Lu3 O4 176.0(4) . . . . ?
C85 O14 Lu3 O3 -142.7(6) . . . . ?
C85 O14 Lu3 O1 -82.0(6) . . . . ?
C85 O14 Lu3 Lu4 -167.7(5) . . . . ?
C85 O14 Lu3 Lu2 -106.8(5) . . . . ?
C85 O14 Lu3 Lu1 -115.3(4) . . . . ?
C83 O13 Lu3 O16 -91.5(5) . . . . ?
C83 O13 Lu3 O14 16.5(5) . . . . ?
C83 O13 Lu3 O15 -29.2(7) . . . . ?
C83 O13 Lu3 O4 -173.3(4) . . . . ?
C83 O13 Lu3 O3 83.2(5) . . . . ?
C83 O13 Lu3 O1 142.8(5) . . . . ?
C83 O13 Lu3 Lu4 118.8(4) . . . . ?
C83 O13 Lu3 Lu2 109.1(5) . . . . ?
C83 O13 Lu3 Lu1 168.8(4) . . . . ?
C102 O15 Lu3 O16 28.6(5) . . . . ?
C102 O15 Lu3 O14 -82.6(5) . . . . ?
C102 O15 Lu3 O13 -36.4(6) . . . . ?
C102 O15 Lu3 O4 120.6(5) . . . . ?
C102 O15 Lu3 O3 -163.9(5) . . . . ?
C102 O15 Lu3 O1 156.3(3) . . . . ?
C102 O15 Lu3 Lu4 158.7(5) . . . . ?
C102 O15 Lu3 Lu2 -168.3(4) . . . . ?
C102 O15 Lu3 Lu1 125.0(4) . . . . ?
Lu1 O4 Lu3 O16 -110.5(2) . . . . ?
Lu4 O4 Lu3 O16 141.68(19) . . . . ?
Lu1 O4 Lu3 O14 133.9(3) . . . . ?
Lu4 O4 Lu3 O14 26.0(4) . . . . ?
Lu1 O4 Lu3 O13 -30.1(3) . . . . ?
Lu4 O4 Lu3 O13 -137.9(2) . . . . ?
Lu1 O4 Lu3 O15 173.1(2) . . . . ?
Lu4 O4 Lu3 O15 65.24(18) . . . . ?
Lu1 O4 Lu3 O3 91.40(19) . . . . ?
Lu4 O4 Lu3 O3 -16.42(16) . . . . ?
Lu1 O4 Lu3 O1 15.41(16) . . . . ?
Lu4 O4 Lu3 O1 -92.41(18) . . . . ?
Lu1 O4 Lu3 Lu4 107.8(2) . . . . ?
Lu1 O4 Lu3 Lu2 52.26(14) . . . . ?
Lu4 O4 Lu3 Lu2 -55.56(13) . . . . ?
Lu4 O4 Lu3 Lu1 -107.8(2) . . . . ?
Lu4 O3 Lu3 O16 -36.2(4) . . . . ?
Lu2 O3 Lu3 O16 -147.1(3) . . . . ?
Lu4 O3 Lu3 O14 -139.2(2) . . . . ?
Lu2 O3 Lu3 O14 109.9(2) . . . . ?
Lu4 O3 Lu3 O13 155.26(17) . . . . ?
Lu2 O3 Lu3 O13 44.4(2) . . . . ?
Lu4 O3 Lu3 O15 -62.75(19) . . . . ?
Lu2 O3 Lu3 O15 -173.6(2) . . . . ?
Lu4 O3 Lu3 O4 16.32(15) . . . . ?
Lu2 O3 Lu3 O4 -94.57(18) . . . . ?
Lu4 O3 Lu3 O1 92.53(18) . . . . ?
Lu2 O3 Lu3 O1 -18.37(16) . . . . ?
Lu2 O3 Lu3 Lu4 -110.9(2) . . . . ?
Lu4 O3 Lu3 Lu2 110.9(2) . . . . ?
Lu4 O3 Lu3 Lu1 53.11(12) . . . . ?
Lu2 O3 Lu3 Lu1 -57.78(12) . . . . ?
Lu2 O1 Lu3 O16 173.19(19) . . . . ?
Lu1 O1 Lu3 O16 61.7(3) . . . . ?
Lu2 O1 Lu3 O14 -44.8(2) . . . . ?
Lu1 O1 Lu3 O14 -156.35(17) . . . . ?
Lu2 O1 Lu3 O13 -111.1(2) . . . . ?
Lu1 O1 Lu3 O13 137.4(2) . . . . ?
Lu2 O1 Lu3 O15 60.5(3) . . . . ?
Lu1 O1 Lu3 O15 -51.0(3) . . . . ?
Lu2 O1 Lu3 O4 97.03(19) . . . . ?
Lu1 O1 Lu3 O4 -14.51(15) . . . . ?
Lu2 O1 Lu3 O3 19.28(16) . . . . ?
Lu1 O1 Lu3 O3 -92.25(18) . . . . ?
Lu2 O1 Lu3 Lu4 58.29(14) . . . . ?
Lu1 O1 Lu3 Lu4 -53.25(12) . . . . ?
Lu1 O1 Lu3 Lu2 -111.5(2) . . . . ?
Lu2 O1 Lu3 Lu1 111.5(2) . . . . ?
O12 Lu2 Lu3 O16 161.4(4) . . . . ?
O11 Lu2 Lu3 O16 -128.1(4) . . . . ?
O9 Lu2 Lu3 O16 43.8(6) . . . . ?
O10 Lu2 Lu3 O16 -54.4(4) . . . . ?
O2 Lu2 Lu3 O16 60.8(4) . . . . ?
O1 Lu2 Lu3 O16 -16.3(5) . . . . ?
O3 Lu2 Lu3 O16 133.4(4) . . . . ?
Lu1 Lu2 Lu3 O16 25.3(4) . . . . ?
Lu4 Lu2 Lu3 O16 92.5(4) . . . . ?
O12 Lu2 Lu3 O14 -39.5(2) . . . . ?
O11 Lu2 Lu3 O14 31.0(2) . . . . ?
O9 Lu2 Lu3 O14 -157.0(4) . . . . ?
O10 Lu2 Lu3 O14 104.8(2) . . . . ?
O2 Lu2 Lu3 O14 -140.05(18) . . . . ?
O1 Lu2 Lu3 O14 142.8(2) . . . . ?
O3 Lu2 Lu3 O14 -67.4(2) . . . . ?
Lu1 Lu2 Lu3 O14 -175.57(14) . . . . ?
Lu4 Lu2 Lu3 O14 -108.34(14) . . . . ?
O12 Lu2 Lu3 O13 -116.01(19) . . . . ?
O11 Lu2 Lu3 O13 -45.51(18) . . . . ?
O9 Lu2 Lu3 O13 126.4(4) . . . . ?
O10 Lu2 Lu3 O13 28.2(2) . . . . ?
O2 Lu2 Lu3 O13 143.40(16) . . . . ?
O1 Lu2 Lu3 O13 66.3(2) . . . . ?
O3 Lu2 Lu3 O13 -144.0(2) . . . . ?
Lu1 Lu2 Lu3 O13 107.88(12) . . . . ?
Lu4 Lu2 Lu3 O13 175.11(12) . . . . ?
O12 Lu2 Lu3 O15 34.9(2) . . . . ?
O11 Lu2 Lu3 O15 105.4(2) . . . . ?
O9 Lu2 Lu3 O15 -82.7(4) . . . . ?
O10 Lu2 Lu3 O15 179.2(2) . . . . ?
O2 Lu2 Lu3 O15 -65.7(2) . . . . ?
O1 Lu2 Lu3 O15 -142.8(2) . . . . ?
O3 Lu2 Lu3 O15 7.0(2) . . . . ?
Lu1 Lu2 Lu3 O15 -101.17(16) . . . . ?
Lu4 Lu2 Lu3 O15 -33.95(16) . . . . ?
O12 Lu2 Lu3 O4 103.96(18) . . . . ?
O11 Lu2 Lu3 O4 174.46(17) . . . . ?
O9 Lu2 Lu3 O4 -13.6(4) . . . . ?
O10 Lu2 Lu3 O4 -111.80(19) . . . . ?
O2 Lu2 Lu3 O4 3.37(15) . . . . ?
O1 Lu2 Lu3 O4 -73.7(2) . . . . ?
O3 Lu2 Lu3 O4 76.0(2) . . . . ?
Lu1 Lu2 Lu3 O4 -32.15(10) . . . . ?
Lu4 Lu2 Lu3 O4 35.08(10) . . . . ?
O12 Lu2 Lu3 O3 28.0(2) . . . . ?
O11 Lu2 Lu3 O3 98.5(2) . . . . ?
O9 Lu2 Lu3 O3 -89.6(4) . . . . ?
O10 Lu2 Lu3 O3 172.2(2) . . . . ?
O2 Lu2 Lu3 O3 -72.6(2) . . . . ?
O1 Lu2 Lu3 O3 -149.7(3) . . . . ?
Lu1 Lu2 Lu3 O3 -108.14(17) . . . . ?
Lu4 Lu2 Lu3 O3 -40.91(17) . . . . ?
O12 Lu2 Lu3 O1 177.7(2) . . . . ?
O11 Lu2 Lu3 O1 -111.8(2) . . . . ?
O9 Lu2 Lu3 O1 60.1(4) . . . . ?
O10 Lu2 Lu3 O1 -38.0(2) . . . . ?
O2 Lu2 Lu3 O1 77.1(2) . . . . ?
O3 Lu2 Lu3 O1 149.7(3) . . . . ?
Lu1 Lu2 Lu3 O1 41.60(18) . . . . ?
Lu4 Lu2 Lu3 O1 108.83(18) . . . . ?
O12 Lu2 Lu3 Lu4 68.88(15) . . . . ?
O11 Lu2 Lu3 Lu4 139.38(14) . . . . ?
O9 Lu2 Lu3 Lu4 -48.7(4) . . . . ?
O10 Lu2 Lu3 Lu4 -146.88(16) . . . . ?
O2 Lu2 Lu3 Lu4 -31.71(11) . . . . ?
O1 Lu2 Lu3 Lu4 -108.83(18) . . . . ?
O3 Lu2 Lu3 Lu4 40.91(17) . . . . ?
Lu1 Lu2 Lu3 Lu4 -67.228(8) . . . . ?
O12 Lu2 Lu3 Lu1 136.11(15) . . . . ?
O11 Lu2 Lu3 Lu1 -153.39(14) . . . . ?
O9 Lu2 Lu3 Lu1 18.5(4) . . . . ?
O10 Lu2 Lu3 Lu1 -79.65(16) . . . . ?
O2 Lu2 Lu3 Lu1 35.52(11) . . . . ?
O1 Lu2 Lu3 Lu1 -41.60(18) . . . . ?
O3 Lu2 Lu3 Lu1 108.14(17) . . . . ?
Lu4 Lu2 Lu3 Lu1 67.228(8) . . . . ?
O6 Lu1 Lu3 O16 17.9(2) . . . . ?
O8 Lu1 Lu3 O16 -93.5(2) . . . . ?
O7 Lu1 Lu3 O16 -178.8(3) . . . . ?
O5 Lu1 Lu3 O16 -29.9(2) . . . . ?
O4 Lu1 Lu3 O16 72.4(2) . . . . ?
O2 Lu1 Lu3 O16 154.41(18) . . . . ?
O1 Lu1 Lu3 O16 -131.6(2) . . . . ?
Lu4 Lu1 Lu3 O16 115.88(14) . . . . ?
Lu2 Lu1 Lu3 O16 -171.21(14) . . . . ?
O6 Lu1 Lu3 O14 -161.1(3) . . . . ?
O8 Lu1 Lu3 O14 87.5(3) . . . . ?
O7 Lu1 Lu3 O14 2.2(4) . . . . ?
O5 Lu1 Lu3 O14 151.2(3) . . . . ?
O4 Lu1 Lu3 O14 -106.5(4) . . . . ?
O2 Lu1 Lu3 O14 -24.6(3) . . . . ?
O1 Lu1 Lu3 O14 49.4(4) . . . . ?
Lu4 Lu1 Lu3 O14 -63.1(3) . . . . ?
Lu2 Lu1 Lu3 O14 9.8(3) . . . . ?
O6 Lu1 Lu3 O13 105.6(2) . . . . ?
O8 Lu1 Lu3 O13 -5.8(2) . . . . ?
O7 Lu1 Lu3 O13 -91.1(3) . . . . ?
O5 Lu1 Lu3 O13 57.9(2) . . . . ?
O4 Lu1 Lu3 O13 160.2(2) . . . . ?
O2 Lu1 Lu3 O13 -117.87(18) . . . . ?
O1 Lu1 Lu3 O13 -43.9(2) . . . . ?
Lu4 Lu1 Lu3 O13 -156.40(15) . . . . ?
Lu2 Lu1 Lu3 O13 -83.49(14) . . . . ?
O6 Lu1 Lu3 O15 -61.8(2) . . . . ?
O8 Lu1 Lu3 O15 -173.24(19) . . . . ?
O7 Lu1 Lu3 O15 101.5(3) . . . . ?
O5 Lu1 Lu3 O15 -109.56(19) . . . . ?
O4 Lu1 Lu3 O15 -7.3(2) . . . . ?
O2 Lu1 Lu3 O15 74.71(18) . . . . ?
O1 Lu1 Lu3 O15 148.7(2) . . . . ?
Lu4 Lu1 Lu3 O15 36.18(14) . . . . ?
Lu2 Lu1 Lu3 O15 109.09(14) . . . . ?
O6 Lu1 Lu3 O4 -54.5(2) . . . . ?
O8 Lu1 Lu3 O4 -166.0(2) . . . . ?
O7 Lu1 Lu3 O4 108.8(3) . . . . ?
O5 Lu1 Lu3 O4 -102.3(2) . . . . ?
O2 Lu1 Lu3 O4 82.0(2) . . . . ?
O1 Lu1 Lu3 O4 155.9(2) . . . . ?
Lu4 Lu1 Lu3 O4 43.45(18) . . . . ?
Lu2 Lu1 Lu3 O4 116.36(18) . . . . ?
O6 Lu1 Lu3 O3 -133.52(19) . . . . ?
O8 Lu1 Lu3 O3 115.05(18) . . . . ?
O7 Lu1 Lu3 O3 29.8(3) . . . . ?
O5 Lu1 Lu3 O3 178.72(18) . . . . ?
O4 Lu1 Lu3 O3 -79.0(2) . . . . ?
O2 Lu1 Lu3 O3 3.00(16) . . . . ?
O1 Lu1 Lu3 O3 76.9(2) . . . . ?
Lu4 Lu1 Lu3 O3 -35.53(11) . . . . ?
Lu2 Lu1 Lu3 O3 37.38(11) . . . . ?
O6 Lu1 Lu3 O1 149.5(2) . . . . ?
O8 Lu1 Lu3 O1 38.1(2) . . . . ?
O7 Lu1 Lu3 O1 -47.1(3) . . . . ?
O5 Lu1 Lu3 O1 101.8(2) . . . . ?
O4 Lu1 Lu3 O1 -155.9(2) . . . . ?
O2 Lu1 Lu3 O1 -73.9(2) . . . . ?
Lu4 Lu1 Lu3 O1 -112.47(17) . . . . ?
Lu2 Lu1 Lu3 O1 -39.56(17) . . . . ?
O6 Lu1 Lu3 Lu4 -97.99(15) . . . . ?
O8 Lu1 Lu3 Lu4 150.58(14) . . . . ?
O7 Lu1 Lu3 Lu4 65.3(2) . . . . ?
O5 Lu1 Lu3 Lu4 -145.74(14) . . . . ?
O4 Lu1 Lu3 Lu4 -43.45(18) . . . . ?
O2 Lu1 Lu3 Lu4 38.53(11) . . . . ?
O1 Lu1 Lu3 Lu4 112.47(17) . . . . ?
Lu2 Lu1 Lu3 Lu4 72.911(9) . . . . ?
O6 Lu1 Lu3 Lu2 -170.90(15) . . . . ?
O8 Lu1 Lu3 Lu2 77.67(14) . . . . ?
O7 Lu1 Lu3 Lu2 -7.6(2) . . . . ?
O5 Lu1 Lu3 Lu2 141.35(14) . . . . ?
O4 Lu1 Lu3 Lu2 -116.36(18) . . . . ?
O2 Lu1 Lu3 Lu2 -34.38(11) . . . . ?
O1 Lu1 Lu3 Lu2 39.56(17) . . . . ?
Lu4 Lu1 Lu3 Lu2 -72.911(9) . . . . ?
C123 O18 Lu4 O20 52.2(4) . . . . ?
C123 O18 Lu4 O19 127.3(4) . . . . ?
C123 O18 Lu4 O2 -43.9(6) . . . . ?
C123 O18 Lu4 O4 -94.3(4) . . . . ?
C123 O18 Lu4 O3 -157.7(4) . . . . ?
C123 O18 Lu4 O17 -20.7(4) . . . . ?
C123 O18 Lu4 Lu1 -64.5(4) . . . . ?
C123 O18 Lu4 Lu3 -128.2(4) . . . . ?
C123 O18 Lu4 Lu2 -125.1(4) . . . . ?
C142 O20 Lu4 O18 73.1(5) . . . . ?
C142 O20 Lu4 O19 -12.1(5) . . . . ?
C142 O20 Lu4 O2 -139.4(5) . . . . ?
C142 O20 Lu4 O4 172.0(4) . . . . ?
C142 O20 Lu4 O3 -78.4(6) . . . . ?
C142 O20 Lu4 O17 146.1(6) . . . . ?
C142 O20 Lu4 Lu1 -169.9(5) . . . . ?
C142 O20 Lu4 Lu3 -105.9(5) . . . . ?
C142 O20 Lu4 Lu2 -107.9(5) . . . . ?
C140 O19 Lu4 O18 -91.1(5) . . . . ?
C140 O19 Lu4 O20 13.0(4) . . . . ?
C140 O19 Lu4 O2 83.4(5) . . . . ?
C140 O19 Lu4 O4 -170.5(3) . . . . ?
C140 O19 Lu4 O3 141.5(5) . . . . ?
C140 O19 Lu4 O17 -26.3(6) . . . . ?
C140 O19 Lu4 Lu1 120.0(4) . . . . ?
C140 O19 Lu4 Lu3 169.4(4) . . . . ?
C140 O19 Lu4 Lu2 108.8(4) . . . . ?
Lu2 O2 Lu4 O18 -142.4(3) . . . . ?
Lu1 O2 Lu4 O18 -30.4(4) . . . . ?
Lu2 O2 Lu4 O20 115.3(2) . . . . ?
Lu1 O2 Lu4 O20 -132.73(19) . . . . ?
Lu2 O2 Lu4 O19 48.0(2) . . . . ?
Lu1 O2 Lu4 O19 160.00(15) . . . . ?
Lu2 O2 Lu4 O4 -90.21(19) . . . . ?
Lu1 O2 Lu4 O4 21.75(15) . . . . ?
Lu2 O2 Lu4 O3 -13.75(16) . . . . ?
Lu1 O2 Lu4 O3 98.21(17) . . . . ?
Lu2 O2 Lu4 O17 -166.1(2) . . . . ?
Lu1 O2 Lu4 O17 -54.16(17) . . . . ?
Lu2 O2 Lu4 Lu1 -112.0(2) . . . . ?
Lu2 O2 Lu4 Lu3 -52.04(14) . . . . ?
Lu1 O2 Lu4 Lu3 59.92(12) . . . . ?
Lu1 O2 Lu4 Lu2 112.0(2) . . . . ?
Lu3 O4 Lu4 O18 -114.64(19) . . . . ?
Lu1 O4 Lu4 O18 132.39(19) . . . . ?
Lu3 O4 Lu4 O20 140.5(3) . . . . ?
Lu1 O4 Lu4 O20 27.6(4) . . . . ?
Lu3 O4 Lu4 O19 -33.4(3) . . . . ?
Lu1 O4 Lu4 O19 -146.4(2) . . . . ?
Lu3 O4 Lu4 O2 90.49(18) . . . . ?
Lu1 O4 Lu4 O2 -22.48(16) . . . . ?
Lu3 O4 Lu4 O3 16.39(16) . . . . ?
Lu1 O4 Lu4 O3 -96.59(18) . . . . ?
Lu3 O4 Lu4 O17 167.1(2) . . . . ?
Lu1 O4 Lu4 O17 54.11(18) . . . . ?
Lu3 O4 Lu4 Lu1 113.0(2) . . . . ?
Lu1 O4 Lu4 Lu3 -113.0(2) . . . . ?
Lu3 O4 Lu4 Lu2 54.68(13) . . . . ?
Lu1 O4 Lu4 Lu2 -58.29(13) . . . . ?
Lu3 O3 Lu4 O18 52.3(2) . . . . ?
Lu2 O3 Lu4 O18 161.76(16) . . . . ?
Lu3 O3 Lu4 O20 -162.94(16) . . . . ?
Lu2 O3 Lu4 O20 -53.5(2) . . . . ?
Lu3 O3 Lu4 O19 132.2(2) . . . . ?
Lu2 O3 Lu4 O19 -118.32(19) . . . . ?
Lu3 O3 Lu4 O2 -96.50(18) . . . . ?
Lu2 O3 Lu4 O2 12.95(15) . . . . ?
Lu3 O3 Lu4 O4 -16.23(15) . . . . ?
Lu2 O3 Lu4 O4 93.21(18) . . . . ?
Lu3 O3 Lu4 O17 -57.6(3) . . . . ?
Lu2 O3 Lu4 O17 51.9(3) . . . . ?
Lu3 O3 Lu4 Lu1 -55.69(12) . . . . ?
Lu2 O3 Lu4 Lu1 53.75(13) . . . . ?
Lu2 O3 Lu4 Lu3 109.4(2) . . . . ?
Lu3 O3 Lu4 Lu2 -109.4(2) . . . . ?
C121 O17 Lu4 O18 28.1(4) . . . . ?
C121 O17 Lu4 O20 -79.1(4) . . . . ?
C121 O17 Lu4 O19 -40.0(6) . . . . ?
C121 O17 Lu4 O2 -164.7(4) . . . . ?
C121 O17 Lu4 O4 115.7(4) . . . . ?
C121 O17 Lu4 O3 157.0(3) . . . . ?
C121 O17 Lu4 Lu1 154.7(5) . . . . ?
C121 O17 Lu4 Lu3 123.9(3) . . . . ?
C121 O17 Lu4 Lu2 -172.9(3) . . . . ?
O6 Lu1 Lu4 O18 28.78(19) . . . . ?
O8 Lu1 Lu4 O18 -158.1(3) . . . . ?
O7 Lu1 Lu4 O18 121.1(2) . . . . ?
O5 Lu1 Lu4 O18 -56.10(19) . . . . ?
O4 Lu1 Lu4 O18 -51.4(2) . . . . ?
O2 Lu1 Lu4 O18 163.3(2) . . . . ?
O1 Lu1 Lu4 O18 -124.96(17) . . . . ?
Lu2 Lu1 Lu4 O18 -159.41(14) . . . . ?
Lu3 Lu1 Lu4 O18 -90.52(14) . . . . ?
O6 Lu1 Lu4 O20 -84.0(2) . . . . ?
O8 Lu1 Lu4 O20 89.1(3) . . . . ?
O7 Lu1 Lu4 O20 8.3(2) . . . . ?
O5 Lu1 Lu4 O20 -168.9(2) . . . . ?
O4 Lu1 Lu4 O20 -164.2(2) . . . . ?
O2 Lu1 Lu4 O20 50.5(2) . . . . ?
O1 Lu1 Lu4 O20 122.26(18) . . . . ?
Lu2 Lu1 Lu4 O20 87.81(15) . . . . ?
Lu3 Lu1 Lu4 O20 156.70(15) . . . . ?
O6 Lu1 Lu4 O19 175.4(3) . . . . ?
O8 Lu1 Lu4 O19 -11.5(4) . . . . ?
O7 Lu1 Lu4 O19 -92.3(4) . . . . ?
O5 Lu1 Lu4 O19 90.6(3) . . . . ?
O4 Lu1 Lu4 O19 95.3(4) . . . . ?
O2 Lu1 Lu4 O19 -50.1(4) . . . . ?
O1 Lu1 Lu4 O19 21.7(3) . . . . ?
Lu2 Lu1 Lu4 O19 -12.8(3) . . . . ?
Lu3 Lu1 Lu4 O19 56.1(3) . . . . ?
O6 Lu1 Lu4 O2 -134.5(2) . . . . ?
O8 Lu1 Lu4 O2 38.6(3) . . . . ?
O7 Lu1 Lu4 O2 -42.2(2) . . . . ?
O5 Lu1 Lu4 O2 140.6(2) . . . . ?
O4 Lu1 Lu4 O2 145.4(2) . . . . ?
O1 Lu1 Lu4 O2 71.8(2) . . . . ?
Lu2 Lu1 Lu4 O2 37.33(17) . . . . ?
Lu3 Lu1 Lu4 O2 106.22(17) . . . . ?
O6 Lu1 Lu4 O4 80.1(2) . . . . ?
O8 Lu1 Lu4 O4 -106.7(3) . . . . ?
O7 Lu1 Lu4 O4 172.5(2) . . . . ?
O5 Lu1 Lu4 O4 -4.7(2) . . . . ?
O2 Lu1 Lu4 O4 -145.4(2) . . . . ?
O1 Lu1 Lu4 O4 -73.6(2) . . . . ?
Lu2 Lu1 Lu4 O4 -108.04(18) . . . . ?
Lu3 Lu1 Lu4 O4 -39.15(18) . . . . ?
O6 Lu1 Lu4 O3 154.16(17) . . . . ?
O8 Lu1 Lu4 O3 -32.7(3) . . . . ?
O7 Lu1 Lu4 O3 -113.54(18) . . . . ?
O5 Lu1 Lu4 O3 69.28(18) . . . . ?
O4 Lu1 Lu4 O3 74.0(2) . . . . ?
O2 Lu1 Lu4 O3 -71.4(2) . . . . ?
O1 Lu1 Lu4 O3 0.42(15) . . . . ?
Lu2 Lu1 Lu4 O3 -34.02(11) . . . . ?
Lu3 Lu1 Lu4 O3 34.86(11) . . . . ?
O6 Lu1 Lu4 O17 -27.5(2) . . . . ?
O8 Lu1 Lu4 O17 145.6(3) . . . . ?
O7 Lu1 Lu4 O17 64.8(2) . . . . ?
O5 Lu1 Lu4 O17 -112.4(2) . . . . ?
O4 Lu1 Lu4 O17 -107.6(2) . . . . ?
O2 Lu1 Lu4 O17 107.0(2) . . . . ?
O1 Lu1 Lu4 O17 178.77(18) . . . . ?
Lu2 Lu1 Lu4 O17 144.33(15) . . . . ?
Lu3 Lu1 Lu4 O17 -146.79(15) . . . . ?
O6 Lu1 Lu4 Lu3 119.30(14) . . . . ?
O8 Lu1 Lu4 Lu3 -67.6(3) . . . . ?
O7 Lu1 Lu4 Lu3 -148.40(15) . . . . ?
O5 Lu1 Lu4 Lu3 34.42(14) . . . . ?
O4 Lu1 Lu4 Lu3 39.15(18) . . . . ?
O2 Lu1 Lu4 Lu3 -106.22(17) . . . . ?
O1 Lu1 Lu4 Lu3 -34.44(11) . . . . ?
Lu2 Lu1 Lu4 Lu3 -68.886(9) . . . . ?
O6 Lu1 Lu4 Lu2 -171.82(14) . . . . ?
O8 Lu1 Lu4 Lu2 1.3(3) . . . . ?
O7 Lu1 Lu4 Lu2 -79.51(15) . . . . ?
O5 Lu1 Lu4 Lu2 103.30(14) . . . . ?
O4 Lu1 Lu4 Lu2 108.04(18) . . . . ?
O2 Lu1 Lu4 Lu2 -37.33(17) . . . . ?
O1 Lu1 Lu4 Lu2 34.44(11) . . . . ?
Lu3 Lu1 Lu4 Lu2 68.886(9) . . . . ?
O16 Lu3 Lu4 O18 22.07(19) . . . . ?
O14 Lu3 Lu4 O18 -97.5(2) . . . . ?
O13 Lu3 Lu4 O18 167.6(3) . . . . ?
O15 Lu3 Lu4 O18 -35.0(2) . . . . ?
O4 Lu3 Lu4 O18 66.4(2) . . . . ?
O3 Lu3 Lu4 O18 -139.7(2) . . . . ?
O1 Lu3 Lu4 O18 143.50(17) . . . . ?
Lu2 Lu3 Lu4 O18 178.72(12) . . . . ?
Lu1 Lu3 Lu4 O18 107.55(12) . . . . ?
O16 Lu3 Lu4 O20 -159.0(3) . . . . ?
O14 Lu3 Lu4 O20 81.4(3) . . . . ?
O13 Lu3 Lu4 O20 -13.5(4) . . . . ?
O15 Lu3 Lu4 O20 144.0(3) . . . . ?
O4 Lu3 Lu4 O20 -114.6(4) . . . . ?
O3 Lu3 Lu4 O20 39.2(3) . . . . ?
O1 Lu3 Lu4 O20 -37.6(3) . . . . ?
Lu2 Lu3 Lu4 O20 -2.3(3) . . . . ?
Lu1 Lu3 Lu4 O20 -73.5(3) . . . . ?
O16 Lu3 Lu4 O19 113.2(2) . . . . ?
O14 Lu3 Lu4 O19 -6.4(2) . . . . ?
O13 Lu3 Lu4 O19 -101.3(3) . . . . ?
O15 Lu3 Lu4 O19 56.1(2) . . . . ?
O4 Lu3 Lu4 O19 157.5(2) . . . . ?
O3 Lu3 Lu4 O19 -48.6(2) . . . . ?
O1 Lu3 Lu4 O19 -125.40(18) . . . . ?
Lu2 Lu3 Lu4 O19 -90.18(14) . . . . ?
Lu1 Lu3 Lu4 O19 -161.34(14) . . . . ?
O16 Lu3 Lu4 O2 -125.11(19) . . . . ?
O14 Lu3 Lu4 O2 115.3(2) . . . . ?
O13 Lu3 Lu4 O2 20.4(3) . . . . ?
O15 Lu3 Lu4 O2 177.86(19) . . . . ?
O4 Lu3 Lu4 O2 -80.7(2) . . . . ?
O3 Lu3 Lu4 O2 73.1(2) . . . . ?
O1 Lu3 Lu4 O2 -3.68(16) . . . . ?
Lu2 Lu3 Lu4 O2 31.54(11) . . . . ?
Lu1 Lu3 Lu4 O2 -39.63(11) . . . . ?
O16 Lu3 Lu4 O4 -44.4(2) . . . . ?
O14 Lu3 Lu4 O4 -163.9(2) . . . . ?
O13 Lu3 Lu4 O4 101.2(3) . . . . ?
O15 Lu3 Lu4 O4 -101.4(2) . . . . ?
O3 Lu3 Lu4 O4 153.9(2) . . . . ?
O1 Lu3 Lu4 O4 77.1(2) . . . . ?
Lu2 Lu3 Lu4 O4 112.28(17) . . . . ?
Lu1 Lu3 Lu4 O4 41.11(17) . . . . ?
O16 Lu3 Lu4 O3 161.8(2) . . . . ?
O14 Lu3 Lu4 O3 42.2(2) . . . . ?
O13 Lu3 Lu4 O3 -52.7(3) . . . . ?
O15 Lu3 Lu4 O3 104.7(2) . . . . ?
O4 Lu3 Lu4 O3 -153.9(2) . . . . ?
O1 Lu3 Lu4 O3 -76.8(2) . . . . ?
Lu2 Lu3 Lu4 O3 -41.59(17) . . . . ?
Lu1 Lu3 Lu4 O3 -112.76(17) . . . . ?
O16 Lu3 Lu4 O17 -57.4(2) . . . . ?
O14 Lu3 Lu4 O17 -177.0(2) . . . . ?
O13 Lu3 Lu4 O17 88.1(3) . . . . ?
O15 Lu3 Lu4 O17 -114.4(2) . . . . ?
O4 Lu3 Lu4 O17 -13.0(2) . . . . ?
O3 Lu3 Lu4 O17 140.8(2) . . . . ?
O1 Lu3 Lu4 O17 64.01(17) . . . . ?
Lu2 Lu3 Lu4 O17 99.23(13) . . . . ?
Lu1 Lu3 Lu4 O17 28.07(13) . . . . ?
O16 Lu3 Lu4 Lu1 -85.48(15) . . . . ?
O14 Lu3 Lu4 Lu1 154.97(17) . . . . ?
O13 Lu3 Lu4 Lu1 60.1(3) . . . . ?
O15 Lu3 Lu4 Lu1 -142.51(16) . . . . ?
O4 Lu3 Lu4 Lu1 -41.11(17) . . . . ?
O3 Lu3 Lu4 Lu1 112.76(17) . . . . ?
O1 Lu3 Lu4 Lu1 35.95(12) . . . . ?
Lu2 Lu3 Lu4 Lu1 71.168(9) . . . . ?
O16 Lu3 Lu4 Lu2 -156.65(15) . . . . ?
O14 Lu3 Lu4 Lu2 83.80(17) . . . . ?
O13 Lu3 Lu4 Lu2 -11.1(3) . . . . ?
O15 Lu3 Lu4 Lu2 146.32(16) . . . . ?
O4 Lu3 Lu4 Lu2 -112.28(17) . . . . ?
O3 Lu3 Lu4 Lu2 41.59(17) . . . . ?
O1 Lu3 Lu4 Lu2 -35.22(11) . . . . ?
Lu1 Lu3 Lu4 Lu2 -71.168(9) . . . . ?
O12 Lu2 Lu4 O18 -123.8(4) . . . . ?
O11 Lu2 Lu4 O18 -52.1(4) . . . . ?
O9 Lu2 Lu4 O18 157.5(4) . . . . ?
O10 Lu2 Lu4 O18 72.6(4) . . . . ?
O2 Lu2 Lu4 O18 112.8(4) . . . . ?
O1 Lu2 Lu4 O18 32.4(4) . . . . ?
O3 Lu2 Lu4 O18 -45.5(4) . . . . ?
Lu3 Lu2 Lu4 O18 -3.6(3) . . . . ?
Lu1 Lu2 Lu4 O18 69.2(3) . . . . ?
O12 Lu2 Lu4 O20 58.81(18) . . . . ?
O11 Lu2 Lu4 O20 130.6(2) . . . . ?
O9 Lu2 Lu4 O20 -19.82(19) . . . . ?
O10 Lu2 Lu4 O20 -104.8(3) . . . . ?
O2 Lu2 Lu4 O20 -64.5(2) . . . . ?
O1 Lu2 Lu4 O20 -144.91(16) . . . . ?
O3 Lu2 Lu4 O20 137.2(2) . . . . ?
Lu3 Lu2 Lu4 O20 179.08(12) . . . . ?
Lu1 Lu2 Lu4 O20 -108.15(12) . . . . ?
O12 Lu2 Lu4 O19 -17.80(18) . . . . ?
O11 Lu2 Lu4 O19 54.0(2) . . . . ?
O9 Lu2 Lu4 O19 -96.44(19) . . . . ?
O10 Lu2 Lu4 O19 178.6(3) . . . . ?
O2 Lu2 Lu4 O19 -141.1(2) . . . . ?
O1 Lu2 Lu4 O19 138.48(16) . . . . ?
O3 Lu2 Lu4 O19 60.5(2) . . . . ?
Lu3 Lu2 Lu4 O19 102.46(12) . . . . ?
Lu1 Lu2 Lu4 O19 175.24(12) . . . . ?
O12 Lu2 Lu4 O2 123.3(2) . . . . ?
O11 Lu2 Lu4 O2 -164.9(2) . . . . ?
O9 Lu2 Lu4 O2 44.7(2) . . . . ?
O10 Lu2 Lu4 O2 -40.2(3) . . . . ?
O1 Lu2 Lu4 O2 -80.4(2) . . . . ?
O3 Lu2 Lu4 O2 -158.3(3) . . . . ?
Lu3 Lu2 Lu4 O2 -116.39(19) . . . . ?
Lu1 Lu2 Lu4 O2 -43.62(19) . . . . ?
O12 Lu2 Lu4 O4 -155.22(17) . . . . ?
O11 Lu2 Lu4 O4 -83.47(19) . . . . ?
O9 Lu2 Lu4 O4 126.14(19) . . . . ?
O10 Lu2 Lu4 O4 41.2(3) . . . . ?
O2 Lu2 Lu4 O4 81.4(2) . . . . ?
O1 Lu2 Lu4 O4 1.06(15) . . . . ?
O3 Lu2 Lu4 O4 -76.9(2) . . . . ?
Lu3 Lu2 Lu4 O4 -34.95(11) . . . . ?
Lu1 Lu2 Lu4 O4 37.82(11) . . . . ?
O12 Lu2 Lu4 O3 -78.3(2) . . . . ?
O11 Lu2 Lu4 O3 -6.6(2) . . . . ?
O9 Lu2 Lu4 O3 -157.0(2) . . . . ?
O10 Lu2 Lu4 O3 118.1(3) . . . . ?
O2 Lu2 Lu4 O3 158.3(3) . . . . ?
O1 Lu2 Lu4 O3 77.9(2) . . . . ?
Lu3 Lu2 Lu4 O3 41.92(17) . . . . ?
Lu1 Lu2 Lu4 O3 114.69(17) . . . . ?
O12 Lu2 Lu4 O17 137.25(19) . . . . ?
O11 Lu2 Lu4 O17 -151.0(2) . . . . ?
O9 Lu2 Lu4 O17 58.6(2) . . . . ?
O10 Lu2 Lu4 O17 -26.3(3) . . . . ?
O2 Lu2 Lu4 O17 13.9(2) . . . . ?
O1 Lu2 Lu4 O17 -66.47(17) . . . . ?
O3 Lu2 Lu4 O17 -144.4(2) . . . . ?
Lu3 Lu2 Lu4 O17 -102.48(13) . . . . ?
Lu1 Lu2 Lu4 O17 -29.71(13) . . . . ?
O12 Lu2 Lu4 Lu1 166.96(13) . . . . ?
O11 Lu2 Lu4 Lu1 -121.29(16) . . . . ?
O9 Lu2 Lu4 Lu1 88.32(15) . . . . ?
O10 Lu2 Lu4 Lu1 3.4(3) . . . . ?
O2 Lu2 Lu4 Lu1 43.62(19) . . . . ?
O1 Lu2 Lu4 Lu1 -36.76(11) . . . . ?
O3 Lu2 Lu4 Lu1 -114.69(17) . . . . ?
Lu3 Lu2 Lu4 Lu1 -72.774(9) . . . . ?
O12 Lu2 Lu4 Lu3 -120.27(13) . . . . ?
O11 Lu2 Lu4 Lu3 -48.51(16) . . . . ?
O9 Lu2 Lu4 Lu3 161.10(15) . . . . ?
O10 Lu2 Lu4 Lu3 76.1(3) . . . . ?
O2 Lu2 Lu4 Lu3 116.39(19) . . . . ?
O1 Lu2 Lu4 Lu3 36.01(11) . . . . ?
O3 Lu2 Lu4 Lu3 -41.92(17) . . . . ?
Lu1 Lu2 Lu4 Lu3 72.774(9) . . . . ?
